data_7715332
loop_
_publ_author_name
'Egger, Charlotte'
'Gu&#xe9;n&#xe9;e, Laure'
'Deorukhkar, Neel'
'Piguet, Claude'

_publ_section_title
;
 Programming heterometallic 4f-4f' helicates under thermodynamic control:
 the circle is complete.
;
_journal_issue 13
_journal_name_full 'Dalton transactions (Cambridge, England : 2003)'
_journal_page_first 6050
_journal_page_last 6062
_journal_paper_doi 10.1039/d4dt00610k
_journal_volume 53
_journal_year 2024
_chemical_formula_moiety 'C165 H148 Eu2 N36 O3 Zn, C3 H8 O, 7(C F3 O3 S), 1[CF3SO3], 12[C3H8O]'
_chemical_formula_sum 'C175 H155 Eu2 F21 N36 O25 S7 Zn'
_chemical_formula_weight 4155.05
_space_group_crystal_system triclinic
_space_group_IT_number 2
_space_group_name_Hall '-P 1'
_space_group_name_H-M_alt 'P -1'
_atom_sites_solution_hydrogens mixed
_atom_sites_solution_primary dual
_atom_sites_solution_secondary difmap
_audit_creation_date 2022-08-02
_audit_creation_method
;
Olex2 1.3
(compiled 2020.11.12 svn.r5f609507 for OlexSys, GUI svn.r6408)
;
_audit_update_record
;
2023-12-20 deposited with the CCDC.	2024-03-01 downloaded from the CCDC.
;
_cell_angle_alpha 92.6755(14)
_cell_angle_beta 95.8386(14)
_cell_angle_gamma 118.0562(18)
_cell_formula_units_Z 2
_cell_length_a 16.5519(3)
_cell_length_b 17.2409(3)
_cell_length_c 48.1977(9)
_cell_measurement_reflns_used 29275
_cell_measurement_temperature 119.99(10)
_cell_measurement_theta_max 66.8910
_cell_measurement_theta_min 2.7720
_cell_volume 12004.7(4)
_computing_cell_refinement 'CrysAlisPro 1.171.41.89a (Rigaku OD, 2020)'
_computing_data_collection 'CrysAlisPro 1.171.41.89a (Rigaku OD, 2020)'
_computing_data_reduction 'CrysAlisPro 1.171.41.89a (Rigaku OD, 2020)'
_computing_molecular_graphics 'Olex2 1.3 (Dolomanov et al., 2009)'
_computing_publication_material 'Olex2 1.3 (Dolomanov et al., 2009)'
_computing_structure_refinement 'SHELXL 2018/3 (Sheldrick, 2015)'
_computing_structure_solution 'SHELXT 2018/3 (Sheldrick, 2015)'
_diffrn_ambient_environment N~2~
_diffrn_ambient_temperature 119.99(10)
_diffrn_detector 'Hybrid Pixel Array Detector'
_diffrn_detector_area_resol_mean 10.0000
_diffrn_detector_type 'HyPix-Arc 150'
_diffrn_measured_fraction_theta_full 0.864
_diffrn_measured_fraction_theta_max 0.848
_diffrn_measurement_details
;
List of Runs (angles in degrees, time in seconds):

  # Type    Start    End  Width  t~exp~   \w     \q     \k     \f   Frames
#--------------------------------------------------------------------------
  1  \w    -96.00 -63.00   0.50   15.00    --  -57.30   0.00   0.00   66
  2  \w    -46.00 -18.00   0.50   15.00    --  -57.30   0.00   0.00   56
  3  \w    -91.00 -25.00   0.50   15.00    --  -57.30 -15.00  60.00  132
  4  \w    -70.00 -32.00   0.50   15.00    --  -57.30 -15.00   0.00   76
  5  \w   -102.00 -25.00   0.50   15.00    --  -57.30 -15.00 -60.00  154
  6  \w     36.00  61.00   0.50   15.00    --   60.27-125.00 150.00   50
  7  \w     21.00  70.00   0.50   15.00    --   60.27 -94.00  60.00   98
  8  \w     26.00  56.00   0.50   15.00    --   60.27 -94.00-120.00   60
  9  \w     22.00  62.00   0.50   15.00    --   60.27 -94.00-180.00   80
 10  \w     24.00  53.00   0.50   15.00    --   60.27 -94.00 -90.00   58
 11  \w     21.00  61.00   0.50   15.00    --   60.27 -94.00 -30.00   80
 12  \w     35.00  85.00   0.50   15.00    --   74.70 -94.00  60.00  100
 13  \w     44.00  84.00   0.50   15.00    --   74.70 -94.00-180.00   80
 14  \w     43.00 105.00   0.50   15.00    --   74.70-125.00  30.00  124
 15  \w     36.00  78.00   0.50   15.00    --   74.70 -94.00 120.00   84
 16  \w     70.00 121.00   0.50   15.00    --   74.70  15.00-120.00  102
 17  \w     66.00 111.00   0.50   15.00    --   77.04   0.00  30.00   90
 18  \w     43.00  81.00   0.50   15.00    --   77.04 -94.00 -30.00   76
 19  \w     39.00  64.00   0.50   15.00    --   77.04 -94.00 -60.00   50
 20  \w     41.00  69.00   0.50   15.00    --   77.04 -94.00-150.00   56
 21  \w     51.00 123.00   0.50   15.00    --   77.04  15.00 120.00  144
;
_diffrn_measurement_device 'four-circle diffractometer'
_diffrn_measurement_device_type 'XtaLAB Synergy, Dualflex, HyPix-Arc 150'
_diffrn_measurement_method '\w scans'
_diffrn_orient_matrix_type 'CrysAlisPro convention (1999,Acta A55,543-557)'
_diffrn_orient_matrix_UB_11 -0.0068932000
_diffrn_orient_matrix_UB_12 0.0163509000
_diffrn_orient_matrix_UB_13 -0.0310937000
_diffrn_orient_matrix_UB_21 0.0452512000
_diffrn_orient_matrix_UB_22 -0.0577646000
_diffrn_orient_matrix_UB_23 -0.0065617000
_diffrn_orient_matrix_UB_31 -0.0961863000
_diffrn_orient_matrix_UB_32 -0.0822705000
_diffrn_orient_matrix_UB_33 -0.0058803000
_diffrn_radiation_monochromator mirror
_diffrn_radiation_probe x-ray
_diffrn_radiation_type 'Cu K\a'
_diffrn_radiation_wavelength 1.54184
_diffrn_reflns_av_R_equivalents 0.0536
_diffrn_reflns_av_unetI/netI 0.0663
_diffrn_reflns_Laue_measured_fraction_full 0.864
_diffrn_reflns_Laue_measured_fraction_max 0.848
_diffrn_reflns_limit_h_max 17
_diffrn_reflns_limit_h_min -20
_diffrn_reflns_limit_k_max 20
_diffrn_reflns_limit_k_min -21
_diffrn_reflns_limit_l_max 58
_diffrn_reflns_limit_l_min -58
_diffrn_reflns_number 85991
_diffrn_reflns_point_group_measured_fraction_full 0.864
_diffrn_reflns_point_group_measured_fraction_max 0.848
_diffrn_reflns_theta_full 72.000
_diffrn_reflns_theta_max 73.236
_diffrn_reflns_theta_min 2.781
_diffrn_source 'micro-focus sealed X-ray tube'
_diffrn_source_type 'PhotonJet (Cu) X-ray Source'
_exptl_absorpt_coefficient_mu 5.018
_exptl_absorpt_correction_T_max 0.812
_exptl_absorpt_correction_T_min 0.452
_exptl_absorpt_correction_type analytical
_exptl_absorpt_process_details
;
CrysAlisPro 1.171.41.89a (Rigaku Oxford Diffraction, 2020)
Analytical numeric absorption correction using a multifaceted crystal
model based on expressions derived by R.C. Clark & J.S. Reid.
(Clark, R. C. & Reid, J. S. (1995). Acta Cryst. A51, 887-897)
Empirical absorption correction using spherical harmonics,
implemented in SCALE3 ABSPACK scaling algorithm.
;
_exptl_crystal_colour colourless
_exptl_crystal_colour_primary colourless
_exptl_crystal_density_diffrn 1.149
_exptl_crystal_description plate
_exptl_crystal_F_000 4228
_exptl_crystal_size_max 0.251
_exptl_crystal_size_mid 0.122
_exptl_crystal_size_min 0.041
_refine_diff_density_max 1.732
_refine_diff_density_min -1.328
_refine_diff_density_rms 0.128
_refine_ls_extinction_method none
_refine_ls_goodness_of_fit_ref 1.167
_refine_ls_hydrogen_treatment constr
_refine_ls_matrix_type full
_refine_ls_number_parameters 2244
_refine_ls_number_reflns 40878
_refine_ls_number_restraints 114
_refine_ls_restrained_S_all 1.174
_refine_ls_R_factor_all 0.1352
_refine_ls_R_factor_gt 0.1086
_refine_ls_shift/su_max 0.003
_refine_ls_shift/su_mean 0.000
_refine_ls_structure_factor_coef Fsqd
_refine_ls_weighting_details 'w=1/[\s^2^(Fo^2^)+(0.2000P)^2^] where P=(Fo^2^+2Fc^2^)/3'
_refine_ls_weighting_scheme calc
_refine_ls_wR_factor_gt 0.3049
_refine_ls_wR_factor_ref 0.3255
_reflns_Friedel_coverage 0.000
_reflns_number_gt 27649
_reflns_number_total 40878
_reflns_threshold_expression 'I > 2\s(I)'
_cod_data_source_file d4dt00610k2.cif
_cod_data_source_block L4Eu2Zn
_cod_depositor_comments 'Adding full bibliography for 7715330--7715332.cif.'
_cod_database_code 7715332
_shelx_shelxl_version_number 2018/3
_chemical_oxdiff_formula 'C212 H251 Eu2 F24 N36 O41 S8 Zn'
_shelx_space_group_comment
;
The symmetry employed for this shelxl refinement is uniquely defined
by the following loop, which should always be used as a source of
symmetry information in preference to the above space-group names.
They are only intended as comments.
;
_shelx_estimated_absorpt_t_max 0.821
_shelx_estimated_absorpt_t_min 0.366
_reflns_odcompleteness_completeness 86.27
_reflns_odcompleteness_iscentric 1
_reflns_odcompleteness_theta 71.98
_olex2_refinement_description
;
1. Fixed Uiso
 At 1.2 times of:
  All C(H) groups, All C(H,H) groups
 At 1.5 times of:
  All C(H,H,H) groups
2. Restrained distances
 C1A-F3 = C1A-F4 = C1A-F5
 1.33 with sigma of 0.02
 C1A-S9
 1.82 with sigma of 0.02
 S9-O7 = S9-O8 = S9-O9
 1.44 with sigma of 0.02
 C1TA-F1TA = C1TA-F2TA = C1TA-F3TA
 1.33 with sigma of 0.02
 C1TA-S1A
 1.82 with sigma of 0.02
 S1A-O1TA = S1A-O2TA = S1A-O3TA
 1.44 with sigma of 0.02
 C4T-F10T = C4T-F11T = C4T-F12T
 1.33 with sigma of 0.02
 C4T-S4
 1.82 with sigma of 0.02
 S4-O10T = S4-O11T = S4-O12T
 1.44 with sigma of 0.02
 C6T-F16T = C6T-F17T = C6T-F18T
 1.33 with sigma of 0.02
 C6T-S6
 1.82 with sigma of 0.02
 S6-O16T = S6-O17T = S6-O18T
 1.44 with sigma of 0.02
 C7T-F19T = C7T-F20T = C7T-F21T
 1.33 with sigma of 0.02
 C7T-S7
 1.72 with sigma of 0.02
 S7-O19T = S7-O20T = S7-O21T
 1.44 with sigma of 0.02
 C8T-S8
 1.82 with sigma of 0.02
 C6T-F18T
 1.33 with sigma of 0.02
 C6T-F16T
 1.33 with sigma of 0.02
 C6T-F17T
 1.33 with sigma of 0.02
 S5-C5T
 1.8 with sigma of 0.02
 C8T-F24T
 1.33 with sigma of 0.02
 C8T-F22T
 1.33 with sigma of 0.02
 C8T-F23T
 1.33 with sigma of 0.02
 C1A-O8
 2.56 with sigma of 0.04
 C1A-O9
 2.57 with sigma of 0.04
 C1A-O7
 2.58 with sigma of 0.04
 C1TA-O2TA
 2.56 with sigma of 0.04
 C1TA-O3TA
 2.57 with sigma of 0.04
 C1TA-O1TA
 2.58 with sigma of 0.04
 C4T-O11T
 2.56 with sigma of 0.04
 C4T-O12T
 2.57 with sigma of 0.04
 C4T-O10T
 2.58 with sigma of 0.04
 C6T-O17T
 2.56 with sigma of 0.04
 C6T-O18T
 2.57 with sigma of 0.04
 C6T-O16T
 2.58 with sigma of 0.04
 C7T-O20T
 2.56 with sigma of 0.04
 C7T-O21T
 2.57 with sigma of 0.04
 C7T-O19T
 2.58 with sigma of 0.04
3. Uiso/Uaniso restraints and constraints
Uiso(C2T) = Uiso(C1A)
Uiso(F4) = Uiso(F5T) = Uiso(F3) = Uiso(F6T) = Uiso(F5) = Uiso(F4T)
Uiso(O9) = Uiso(O5T) = Uiso(O7) = Uiso(O6T) = Uiso(O8) = Uiso(O4T)
Uiso(S2) = Uiso(S9)
Uiso(F2TA) = Uiso(F2TB) = Uiso(F1TB) = Uiso(F1TA) = Uiso(F3TA) = Uiso(F3TB)
Uiso(O1TB) = Uiso(O1TA) = Uiso(O2TA) = Uiso(O2TB) = Uiso(O3TA) = Uiso(O3TB)
Uiso(C1TA) = Uiso(C1TB)
Uiso(S1A) = Uiso(S1B)
4. Rigid body (RIGU) restrains
 C4S, C2S, C3S, O1S
 with sigma for 1-2 distances of 0.004 and sigma for 1-3 distances of 0.004
5. Same fragment restrains
{C1TB, F1TB, F2TB, F3TB, S1B, O1TB, O2TB, O3TB} sigma for 1-2: 0.02, 1-3: 0.04
as in
{C1TA, F1TA, F2TA, F3TA, S1A, O1TA, O2TA, O3TA}
{C1A, F3, F4, F5, S9, O7, O8, O9} sigma for 1-2: 0.02, 1-3: 0.04
as in
{C2T, F4T, F5T, F6T, S2, O4T, O5T, O6T}
6. Others
 Sof(C1A)=Sof(F3)=Sof(F4)=Sof(F5)=Sof(S9)=Sof(O7)=Sof(O8)=Sof(O9)=1-FVAR(1)
 Sof(C2T)=Sof(F4T)=Sof(F5T)=Sof(F6T)=Sof(S2)=Sof(O4T)=Sof(O5T)=Sof(O6T)=FVAR(1)
 Sof(C1TB)=Sof(F1TB)=Sof(F2TB)=Sof(F3TB)=Sof(S1B)=Sof(O1TB)=Sof(O2TB)=
 Sof(O3TB)=1-FVAR(2)
 Sof(C1TA)=Sof(F1TA)=Sof(F2TA)=Sof(F3TA)=Sof(S1A)=Sof(O1TA)=Sof(O2TA)=
 Sof(O3TA)=FVAR(2)
 Fixed Sof: S8(0.5) F22T(0.5) F23T(0.5) F24T(0.5) O23T(0.5) O24T(0.5)
 O26T(0.5) C8T(0.5) C7T(0.5) F19T(0.5) F20T(0.5) F21T(0.5) S7(0.5) O19T(0.5)
 O20T(0.5) O21T(0.5)
7.a Riding coordinates:
 C3S(H3SA,H3SB,H3SC), C4S(H4SA,H4SB,H4SC)
7.b Ternary CH refined with riding coordinates:
 C2S(H2S)
7.c Secondary CH2 refined with riding coordinates:
 C13(H13A,H13B), C13B(H13C,H13D), C13C(H13E,H13F), C33C(H33A,H33C), C33(H33D,
 H33E), C47C(H47A,H47B), C47B(H47C,H47D), C49(H49A,H49B), C49C(H49C,H49D),
 C49B(H49E,H49F)
7.d Aromatic/amide H refined with riding coordinates:
 C1(H1), C1B(H1B), C1C(H1C), C3C(H3C), C3B(H3B), C3(H3), C4C(H4C), C4(H4),
 C4B(H4B), C8B(H8B), C8(H8), C8C(H8C), C10B(H10B), C10(H10), C10C(H10C),
 C11(H11), C11C(H11C), C11B(H11B), C15B(H15B), C15C(H15C), C15(H15), C19C(H19C),
  C19B(H19B), C19(H19), C20B(H20B), C20C(H20C), C20(H20), C22B(H22B),
 C22C(H22C), C22(H22), C23C(H23C), C23(H23), C23B(H23B), C24B(H24B), C24(H24),
 C24C(H24C), C28B(H28B), C28C(H28C), C28(H28), C30(H30), C30B(H30B), C30C(H30C),
  C31C(H31C), C31(H31), C31B(H31B), C33B(H33B), C35(H35), C35C(H35C),
 C35B(H35B), C39(H39), C39C(H39C), C39B(H39B), C40(H40), C40C(H40C), C40B(H40B),
  C42C(H42C), C42B(H42B), C42(H42), C43(H43), C43B(H43B), C43C(H43C),
 C44C(H44C), C44(H44), C44B(H44B), C47(H47)
7.e Idealised Me refined as rotating group:
 C48(H48A,H48B,H48C), C48B(H48D,H48E,H48F), C48C(H48G,H48H,H48I), C50B(H50A,
 H50B,H50C), C50C(H50D,H50E,H50F), C50(H50G,H50H,H50I), C51(H51A,H51B,H51C),
 C51B(H51D,H51E,H51F), C51C(H51G,H51H,H51I), C52C(H52A,H52B,H52C), C52(H52D,
 H52E,H52F), C52B(H52G,H52H,H52I), C53B(H53A,H53B,H53C), C53C(H53D,H53E,H53F),
 C53(H53G,H53H,H53I), C54B(H54A,H54B,H54C), C54(H54D,H54E,H54F), C54C(H54G,H54H,
 H54I), C55(H55A,H55B,H55C), C55C(H55D,H55E,H55F), C55B(H55G,H55H,H55I)
;
_smtbx_masks_special_details
;
A solvent mask was calculated and 1007 electrons were 
found in a volume of 3947\%A^3^ in 3 voids per unit cell. 
This is consistent with the presence of 
1[CF3SO3], 12[C3H8O] per Formula Unit 
which account for 962 electrons 
per unit cell.
;
_smtbx_masks_void_probe_radius 1.2
_smtbx_masks_void_truncation_radius 1.2
_olex2_submission_special_instructions 'No special instructions were received'
_oxdiff_exptl_absorpt_empirical_details
;
Empirical correction (ABSPACK) includes:
- Absorption correction using spherical harmonics
- Frame scaling
;
_oxdiff_exptl_absorpt_empirical_full_max 1.587
_oxdiff_exptl_absorpt_empirical_full_min 0.612

loop_
_space_group_symop_operation_xyz
'x, y, z'
'-x, -y, -z'

loop_
_atom_site_label
_atom_site_type_symbol
_atom_site_fract_x
_atom_site_fract_y
_atom_site_fract_z
_atom_site_U_iso_or_equiv
_atom_site_adp_type
_atom_site_occupancy
_atom_site_site_symmetry_order
_atom_site_calc_flag
_atom_site_refinement_flags_posn
_atom_site_refinement_flags_adp
_atom_site_refinement_flags_occupancy
_atom_site_disorder_assembly
_atom_site_disorder_group
Eu1 Eu 0.38666(3) 0.76012(3) 0.71703(2) 0.04952(15) Uani 1 1 d . . . . .
Eu2 Eu 0.36118(3) 0.80968(3) 0.90051(2) 0.05096(15) Uani 1 1 d . . . . .
Zn1 Zn 0.36375(7) 0.68642(6) 0.53704(2) 0.0500(2) Uani 1 1 d . . . . .
O1 O 0.3028(4) 0.8809(4) 0.93137(12) 0.0648(15) Uani 1 1 d . . . . .
O1C O 0.4794(4) 0.8749(4) 0.94007(12) 0.0620(14) Uani 1 1 d . . . . .
O1B O 0.2981(4) 0.7005(4) 0.93103(13) 0.0672(15) Uani 1 1 d . . . . .
N1C N 0.2448(5) 0.5693(5) 0.51279(16) 0.0636(19) Uani 1 1 d . . . . .
N1 N 0.4656(5) 0.6754(5) 0.51353(17) 0.069(2) Uani 1 1 d . . . . .
N1B N 0.3510(4) 0.7846(4) 0.51298(14) 0.0534(15) Uani 1 1 d . . . . .
N2 N 0.4894(5) 0.7860(5) 0.55813(16) 0.0652(19) Uani 1 1 d . . . . .
N2C N 0.3531(5) 0.5796(4) 0.55904(13) 0.0522(15) Uani 1 1 d . . . . .
N2B N 0.2680(4) 0.7126(4) 0.55604(13) 0.0455(13) Uani 1 1 d . . . . .
N3C N 0.2803(6) 0.4371(5) 0.56572(19) 0.074(2) Uani 1 1 d . . . . .
N3 N 0.6427(6) 0.8644(6) 0.5581(3) 0.106(3) Uani 1 1 d . . . . .
N3B N 0.1854(4) 0.7825(4) 0.55766(15) 0.0584(16) Uani 1 1 d . . . . .
N4 N 0.2806(5) 0.7687(4) 0.67452(13) 0.0570(17) Uani 1 1 d . . . . .
N4C N 0.5220(5) 0.8483(4) 0.68878(16) 0.0667(19) Uani 1 1 d . . . . .
N4B N 0.3705(5) 0.6220(4) 0.68874(15) 0.0612(18) Uani 1 1 d . . . . .
N5C N 0.6429(5) 0.9711(6) 0.68209(18) 0.082(2) Uani 1 1 d . . . . .
N5B N 0.3756(7) 0.4957(5) 0.69136(18) 0.078(2) Uani 1 1 d . . . . .
N5 N 0.1531(7) 0.7796(6) 0.66408(16) 0.077(2) Uani 1 1 d . . . . .
N6B N 0.5169(6) 0.7175(5) 0.72794(16) 0.0669(19) Uani 1 1 d . . . . .
N6C N 0.4364(5) 0.9267(5) 0.71325(14) 0.0633(18) Uani 1 1 d . . . . .
N6 N 0.2111(4) 0.6434(4) 0.70858(13) 0.0493(15) Uani 1 1 d . . . . .
N7B N 0.5157(5) 0.8527(4) 0.75825(16) 0.067(2) Uani 1 1 d . . . . .
N7 N 0.3290(4) 0.6405(4) 0.75120(13) 0.0519(15) Uani 1 1 d . . . . .
N7C N 0.3027(5) 0.8254(4) 0.74289(13) 0.0594(17) Uani 1 1 d . . . . .
N8B N 0.6699(6) 0.9353(6) 0.7642(2) 0.089(3) Uani 1 1 d . . . . .
N8C N 0.2237(6) 0.9005(5) 0.73446(17) 0.075(2) Uani 1 1 d . . . . .
N8 N 0.2584(5) 0.4934(4) 0.74877(14) 0.0600(17) Uani 1 1 d . . . . .
N9 N 0.5072(4) 0.8921(4) 0.87660(14) 0.0538(15) Uani 1 1 d . . . . .
N9C N 0.3137(5) 0.6662(4) 0.86837(15) 0.0585(17) Uani 1 1 d . . . . .
N9B N 0.2697(5) 0.8448(4) 0.86168(15) 0.0614(17) Uani 1 1 d . . . . .
N10B N 0.1409(6) 0.8458(6) 0.8422(2) 0.086(2) Uani 1 1 d . . . . .
N10 N 0.6367(5) 1.0109(5) 0.86932(16) 0.0679(19) Uani 1 1 d . . . . .
N10C N 0.3127(6) 0.5374(4) 0.85976(18) 0.077(2) Uani 1 1 d . . . . .
N11C N 0.4577(6) 0.7295(4) 0.91016(15) 0.0663(19) Uani 1 1 d . . . . .
N11 N 0.4423(5) 0.9830(4) 0.90477(14) 0.0613(18) Uani 1 1 d . . . . .
N11B N 0.1834(5) 0.7260(5) 0.89727(16) 0.0685(19) Uani 1 1 d . . . . .
N12B N 0.2082(7) 0.6568(6) 0.9642(2) 0.099(3) Uani 1 1 d . . . . .
N12C N 0.6300(5) 0.9166(5) 0.95562(18) 0.075(2) Uani 1 1 d . . . . .
N12 N 0.2470(6) 0.9782(6) 0.9286(2) 0.091(3) Uani 1 1 d . . . . .
C1 C 0.4476(7) 0.6128(6) 0.4920(2) 0.074(3) Uani 1 1 d . . . . .
H1 H 0.385966 0.579661 0.482677 0.089 Uiso 1 1 calc R U . . .
C1B C 0.4011(6) 0.8224(6) 0.49254(17) 0.060(2) Uani 1 1 d . . . . .
H1B H 0.435745 0.797100 0.485350 0.072 Uiso 1 1 calc R U . . .
C1C C 0.1891(7) 0.5728(7) 0.4918(2) 0.074(3) Uani 1 1 d . . . . .
H1C H 0.210011 0.626273 0.483263 0.089 Uiso 1 1 calc R U . . .
C2C C 0.1028(9) 0.5043(9) 0.4814(3) 0.101(4) Uani 1 1 d . . . . .
C2B C 0.4049(6) 0.8976(6) 0.48118(19) 0.067(2) Uani 1 1 d . . . . .
C2 C 0.5152(10) 0.5950(9) 0.4828(3) 0.105(4) Uani 1 1 d . . . . .
C3C C 0.0723(9) 0.4308(8) 0.4958(3) 0.110(4) Uani 1 1 d . . . . .
H3C H 0.012003 0.382890 0.490091 0.132 Uiso 1 1 calc R U . . .
C3B C 0.3610(7) 0.9369(7) 0.4933(3) 0.092(3) Uani 1 1 d . . . . .
H3B H 0.364275 0.989419 0.486909 0.110 Uiso 1 1 calc R U . . .
C3 C 0.6040(10) 0.6427(9) 0.4972(4) 0.122(6) Uani 1 1 d . . . . .
H3 H 0.650809 0.629996 0.492079 0.146 Uiso 1 1 calc R U . . .
C4C C 0.1275(7) 0.4248(7) 0.5185(2) 0.085(3) Uiso 1 1 d . . . . .
H4C H 0.106480 0.374106 0.528436 0.101 Uiso 1 1 calc R U . . .
C4 C 0.6267(8) 0.7079(9) 0.5187(3) 0.111(5) Uani 1 1 d . . . . .
H4 H 0.688033 0.741165 0.528189 0.133 Uiso 1 1 calc R U . . .
C4B C 0.3119(6) 0.9007(6) 0.5149(2) 0.072(2) Uani 1 1 d . . . . .
H4B H 0.282855 0.929381 0.523769 0.086 Uiso 1 1 calc R U . . .
C5 C 0.5522(8) 0.7237(7) 0.5262(3) 0.091(4) Uani 1 1 d . . . . .
C5B C 0.3046(6) 0.8234(5) 0.52384(17) 0.0576(19) Uani 1 1 d . . . . .
C5C C 0.2147(7) 0.4968(6) 0.5257(2) 0.071(2) Uani 1 1 d . . . . .
C6B C 0.2524(5) 0.7754(5) 0.54595(17) 0.0545(18) Uani 1 1 d . . . . .
C6 C 0.5624(7) 0.7910(6) 0.5481(2) 0.074(3) Uani 1 1 d . . . . .
C6C C 0.2800(6) 0.5014(5) 0.5498(2) 0.061(2) Uani 1 1 d . . . . .
C7C C 0.4041(6) 0.5669(6) 0.58187(17) 0.0541(19) Uani 1 1 d . . . . .
C7B C 0.2045(5) 0.6738(5) 0.57416(17) 0.0518(18) Uani 1 1 d . . . . .
C7 C 0.5210(7) 0.8618(6) 0.5758(2) 0.072(2) Uani 1 1 d . . . . .
C8B C 0.1848(5) 0.6018(5) 0.58883(15) 0.0500(17) Uani 1 1 d . . . . .
H8B H 0.220663 0.572146 0.588013 0.060 Uiso 1 1 calc R U . . .
C8 C 0.4695(7) 0.8901(5) 0.58985(17) 0.072(3) Uani 1 1 d . . . . .
H8 H 0.404579 0.854285 0.589127 0.087 Uiso 1 1 calc R U . . .
C8C C 0.4871(6) 0.6275(7) 0.59837(18) 0.066(2) Uani 1 1 d . . . . .
H8C H 0.516652 0.688505 0.595709 0.079 Uiso 1 1 calc R U . . .
C9C C 0.5246(7) 0.5944(7) 0.61892(18) 0.069(3) Uani 1 1 d . . . . .
C9 C 0.5173(8) 0.9749(5) 0.6054(2) 0.085(3) Uani 1 1 d . . . . .
C9B C 0.1145(5) 0.5731(6) 0.60445(18) 0.061(2) Uani 1 1 d . . . . .
C10B C 0.0640(6) 0.6204(6) 0.60585(19) 0.066(2) Uani 1 1 d . . . . .
H10B H 0.015022 0.600571 0.616914 0.079 Uiso 1 1 calc R U . . .
C10 C 0.6149(9) 1.0215(6) 0.6066(3) 0.097(4) Uani 1 1 d . . . . .
H10 H 0.648257 1.076576 0.617947 0.116 Uiso 1 1 calc R U . . .
C10C C 0.4725(9) 0.5025(8) 0.6224(2) 0.085(3) Uani 1 1 d . . . . .
H10C H 0.496053 0.480940 0.637200 0.102 Uiso 1 1 calc R U . . .
C11 C 0.6650(10) 0.9901(9) 0.5918(4) 0.130(6) Uani 1 1 d . . . . .
H11 H 0.730235 1.023704 0.592798 0.156 Uiso 1 1 calc R U . . .
C11C C 0.3946(10) 0.4456(8) 0.6069(2) 0.088(3) Uani 1 1 d . . . . .
H11C H 0.365398 0.384800 0.609774 0.105 Uiso 1 1 calc R U . . .
C11B C 0.0823(6) 0.6919(7) 0.5922(2) 0.069(2) Uani 1 1 d . . . . .
H11B H 0.047966 0.722754 0.593822 0.083 Uiso 1 1 calc R U . . .
C12B C 0.1532(5) 0.7193(5) 0.57565(17) 0.0535(18) Uani 1 1 d . . . . .
C12C C 0.3554(7) 0.4772(5) 0.5860(2) 0.065(2) Uani 1 1 d . . . . .
C12 C 0.6169(7) 0.9099(6) 0.5759(3) 0.088(4) Uani 1 1 d . . . . .
C13 C 0.4664(10) 1.0149(6) 0.6173(2) 0.106(4) Uani 1 1 d . . . . .
H13A H 0.449212 1.044546 0.602553 0.128 Uiso 1 1 calc R U . . .
H13B H 0.508881 1.061339 0.632471 0.128 Uiso 1 1 calc R U . . .
C13B C 0.0824(6) 0.4868(6) 0.61789(19) 0.067(2) Uani 1 1 d . . . . .
H13C H 0.055483 0.436570 0.602951 0.080 Uiso 1 1 calc R U . . .
H13D H 0.033411 0.479642 0.629328 0.080 Uiso 1 1 calc R U . . .
C13C C 0.6175(7) 0.6549(7) 0.6354(2) 0.079(3) Uani 1 1 d . . . . .
H13E H 0.665405 0.666566 0.623067 0.094 Uiso 1 1 calc R U . . .
H13F H 0.628757 0.624208 0.650974 0.094 Uiso 1 1 calc R U . . .
C14C C 0.6288(6) 0.7444(7) 0.64776(18) 0.066(2) Uani 1 1 d . . . . .
C14 C 0.3773(9) 0.9527(6) 0.62951(19) 0.084(3) Uani 1 1 d . . . . .
C14B C 0.1629(6) 0.4845(5) 0.63675(18) 0.059(2) Uani 1 1 d . . . . .
C15B C 0.2285(6) 0.5601(5) 0.65211(16) 0.0544(19) Uani 1 1 d . . . . .
H15B H 0.227664 0.614317 0.650218 0.065 Uiso 1 1 calc R U . . .
C15C C 0.5634(6) 0.7480(6) 0.66202(17) 0.063(2) Uani 1 1 d . . . . .
H15C H 0.508923 0.695300 0.663996 0.076 Uiso 1 1 calc R U . . .
C15 C 0.3783(8) 0.8891(5) 0.64632(16) 0.074(3) Uani 1 1 d . . . . .
H15 H 0.432644 0.883434 0.650156 0.088 Uiso 1 1 calc R U . . .
C16 C 0.3010(8) 0.8360(5) 0.65700(18) 0.068(3) Uani 1 1 d . . . . .
C16C C 0.5766(6) 0.8295(7) 0.67368(19) 0.066(2) Uani 1 1 d . . . . .
C16B C 0.2956(7) 0.5573(5) 0.6703(2) 0.063(2) Uani 1 1 d . . . . .
C17C C 0.5645(6) 0.9365(6) 0.69347(17) 0.065(2) Uani 1 1 d . . . . .
C17B C 0.4162(6) 0.5847(6) 0.7002(2) 0.063(2) Uani 1 1 d . . . . .
C17 C 0.1931(7) 0.7354(6) 0.67752(16) 0.059(2) Uani 1 1 d . . . . .
C18B C 0.3001(8) 0.4756(5) 0.6722(2) 0.073(3) Uani 1 1 d . . . . .
C18C C 0.6525(6) 0.9052(7) 0.6693(2) 0.078(3) Uani 1 1 d . . . . .
C18 C 0.2198(9) 0.8435(6) 0.6508(2) 0.078(3) Uani 1 1 d . . . . .
C19C C 0.7206(7) 0.9022(9) 0.6561(3) 0.106(4) Uani 1 1 d . . . . .
H19C H 0.777300 0.954194 0.655538 0.128 Uiso 1 1 calc R U . . .
C19B C 0.2323(8) 0.3982(6) 0.6554(2) 0.082(3) Uani 1 1 d . . . . .
H19B H 0.233940 0.343848 0.655757 0.098 Uiso 1 1 calc R U . . .
C19 C 0.2180(10) 0.9061(8) 0.6333(2) 0.093(4) Uani 1 1 d . . . . .
H19 H 0.163439 0.910713 0.628613 0.112 Uiso 1 1 calc R U . . .
C20B C 0.1642(7) 0.4048(5) 0.6387(2) 0.076(3) Uani 1 1 d . . . . .
H20B H 0.116040 0.353054 0.627965 0.092 Uiso 1 1 calc R U . . .
C20C C 0.7042(8) 0.8203(10) 0.6435(3) 0.106(4) Uani 1 1 d . . . . .
H20C H 0.746168 0.817764 0.631945 0.127 Uiso 1 1 calc R U . . .
C20 C 0.2966(11) 0.9586(7) 0.6236(2) 0.097(4) Uani 1 1 d . . . . .
H20 H 0.297352 1.002262 0.612167 0.116 Uiso 1 1 calc R U . . .
C21 C 0.1495(6) 0.6573(6) 0.69233(17) 0.059(2) Uani 1 1 d . . . . .
C21C C 0.5185(8) 0.9825(7) 0.7050(2) 0.080(3) Uani 1 1 d . . . . .
C21B C 0.5020(7) 0.6370(7) 0.7186(2) 0.081(3) Uani 1 1 d . . . . .
C22B C 0.5712(10) 0.6126(9) 0.7259(3) 0.110(4) Uani 1 1 d . . . . .
H22B H 0.562115 0.555514 0.719770 0.132 Uiso 1 1 calc R U . . .
C22C C 0.5520(9) 1.0704(7) 0.7074(3) 0.125(6) Uani 1 1 d . . . . .
H22C H 0.612360 1.108349 0.703278 0.150 Uiso 1 1 calc R U . . .
C22 C 0.0555(7) 0.5957(7) 0.68748(19) 0.070(2) Uani 1 1 d . . . . .
H22 H 0.013170 0.606438 0.675634 0.084 Uiso 1 1 calc R U . . .
C23C C 0.4961(15) 1.1047(9) 0.7160(4) 0.176(9) Uani 1 1 d . . . . .
H23C H 0.517118 1.166546 0.716865 0.211 Uiso 1 1 calc R U . . .
C23 C 0.0252(7) 0.5177(7) 0.7005(2) 0.073(2) Uani 1 1 d . . . . .
H23 H -0.038721 0.475681 0.697622 0.087 Uiso 1 1 calc R U . . .
C23B C 0.6519(10) 0.6734(12) 0.7420(3) 0.124(5) Uani 1 1 d . . . . .
H23B H 0.700544 0.659317 0.746113 0.149 Uiso 1 1 calc R U . . .
C24B C 0.6636(8) 0.7531(9) 0.7522(3) 0.098(4) Uani 1 1 d . . . . .
H24B H 0.716991 0.793166 0.764724 0.117 Uiso 1 1 calc R U . . .
C24 C 0.0870(7) 0.5008(6) 0.71745(19) 0.067(2) Uani 1 1 d . . . . .
H24 H 0.067179 0.447819 0.726185 0.080 Uiso 1 1 calc R U . . .
C24C C 0.4112(9) 1.0495(7) 0.7230(3) 0.101(4) Uani 1 1 d . . . . .
H24C H 0.372146 1.071946 0.728619 0.122 Uiso 1 1 calc R U . . .
C25C C 0.3830(8) 0.9584(6) 0.7219(2) 0.076(3) Uani 1 1 d . . . . .
C25B C 0.5947(7) 0.7734(7) 0.7436(2) 0.075(3) Uani 1 1 d . . . . .
C25 C 0.1793(6) 0.5656(5) 0.72097(16) 0.0548(19) Uani 1 1 d . . . . .
C26 C 0.2547(6) 0.5652(5) 0.73961(16) 0.0507(18) Uani 1 1 d . . . . .
C26C C 0.3023(7) 0.8944(6) 0.73267(19) 0.065(2) Uani 1 1 d . . . . .
C26B C 0.5974(7) 0.8572(6) 0.75512(19) 0.068(2) Uani 1 1 d . . . . .
C27 C 0.3795(6) 0.6155(5) 0.76974(17) 0.056(2) Uani 1 1 d . . . . .
C27C C 0.2171(6) 0.7819(6) 0.75360(17) 0.062(2) Uani 1 1 d . . . . .
C27B C 0.5420(7) 0.9361(6) 0.7733(2) 0.075(3) Uani 1 1 d . . . . .
C28B C 0.4865(7) 0.9673(6) 0.78372(18) 0.068(2) Uani 1 1 d . . . . .
H28B H 0.421311 0.931214 0.781769 0.082 Uiso 1 1 calc R U . . .
C28C C 0.1835(6) 0.7068(6) 0.76807(16) 0.0559(19) Uani 1 1 d . . . . .
H28C H 0.218725 0.677532 0.772577 0.067 Uiso 1 1 calc R U . . .
C28 C 0.4578(6) 0.6676(6) 0.78870(17) 0.057(2) Uani 1 1 d . . . . .
H28 H 0.483778 0.730133 0.790681 0.069 Uiso 1 1 calc R U . . .
C29 C 0.4973(6) 0.6267(6) 0.80470(17) 0.061(2) Uani 1 1 d . . . . .
C29B C 0.5283(8) 1.0521(6) 0.7969(2) 0.075(3) Uani 1 1 d . . . . .
C29C C 0.0984(6) 0.6785(6) 0.77522(18) 0.065(2) Uani 1 1 d . . . . .
C30 C 0.4560(8) 0.5335(7) 0.8017(2) 0.079(3) Uani 1 1 d . . . . .
H30 H 0.485611 0.506518 0.812277 0.095 Uiso 1 1 calc R U . . .
C30B C 0.6274(12) 1.1065(8) 0.7992(3) 0.119(5) Uani 1 1 d . . . . .
H30B H 0.656443 1.164995 0.808279 0.142 Uiso 1 1 calc R U . . .
C30C C 0.0459(7) 0.7231(8) 0.7687(2) 0.086(3) Uani 1 1 d . . . . .
H30C H -0.014115 0.700313 0.774051 0.104 Uiso 1 1 calc R U . . .
C31C C 0.0781(8) 0.7953(8) 0.7554(3) 0.089(3) Uani 1 1 d . . . . .
H31C H 0.042294 0.824147 0.751172 0.107 Uiso 1 1 calc R U . . .
C31 C 0.3740(8) 0.4791(7) 0.7840(2) 0.077(3) Uani 1 1 d . . . . .
H31 H 0.346173 0.416464 0.782897 0.092 Uiso 1 1 calc R U . . .
C31B C 0.6791(9) 1.0736(7) 0.7881(3) 0.116(5) Uani 1 1 d . . . . .
H31B H 0.744154 1.109518 0.789255 0.139 Uiso 1 1 calc R U . . .
C32B C 0.6377(7) 0.9895(7) 0.7756(3) 0.089(3) Uani 1 1 d . . . . .
C32C C 0.1696(7) 0.8282(7) 0.7477(2) 0.071(3) Uani 1 1 d . . . . .
C32 C 0.3345(6) 0.5220(5) 0.76767(18) 0.059(2) Uani 1 1 d . . . . .
C33B C 0.4724(10) 1.0905(6) 0.8087(2) 0.103(4) Uani 1 1 d . . . . .
H33B H 0.494042 1.152456 0.811118 0.124 Uiso 1 1 calc R U . . .
C33C C 0.0523(7) 0.5910(7) 0.7897(2) 0.085(3) Uani 1 1 d . . . . .
H33A H 0.009307 0.594851 0.801927 0.102 Uiso 1 1 calc R U . . .
H33C H 0.015657 0.540481 0.775166 0.102 Uiso 1 1 calc R U . . .
C33 C 0.5846(7) 0.6774(7) 0.8250(2) 0.073(3) Uani 1 1 d . . . . .
H33D H 0.637554 0.682706 0.815783 0.088 Uiso 1 1 calc R U . . .
H33E H 0.581173 0.643541 0.841292 0.088 Uiso 1 1 calc R U . . .
C34B C 0.3824(8) 1.0268(6) 0.8162(2) 0.078(3) Uani 1 1 d . . . . .
C34C C 0.1229(6) 0.5742(6) 0.80725(19) 0.067(2) Uani 1 1 d . . . . .
C34 C 0.6030(6) 0.7721(6) 0.83579(18) 0.064(2) Uani 1 1 d . . . . .
C35 C 0.5394(6) 0.7805(6) 0.84990(18) 0.059(2) Uani 1 1 d . . . . .
H35 H 0.483497 0.729802 0.852268 0.070 Uiso 1 1 calc R U . . .
C35C C 0.1885(6) 0.6379(5) 0.82846(19) 0.062(2) Uani 1 1 d . . . . .
H35C H 0.191423 0.694123 0.831322 0.075 Uiso 1 1 calc R U . . .
C35B C 0.3790(7) 0.9668(6) 0.83524(18) 0.068(2) Uani 1 1 d . . . . .
H35B H 0.433462 0.965449 0.842855 0.082 Uiso 1 1 calc R U . . .
C36B C 0.2933(7) 0.9092(5) 0.84262(18) 0.062(2) Uani 1 1 d . . . . .
C36 C 0.5574(6) 0.8640(5) 0.86069(17) 0.059(2) Uani 1 1 d . . . . .
C36C C 0.2488(6) 0.6191(5) 0.84517(18) 0.061(2) Uani 1 1 d . . . . .
C37B C 0.1772(6) 0.8078(6) 0.86106(19) 0.063(2) Uani 1 1 d . . . . .
C37C C 0.3496(7) 0.6171(5) 0.87644(19) 0.067(2) Uani 1 1 d . . . . .
C37 C 0.5586(6) 0.9794(5) 0.88109(16) 0.058(2) Uani 1 1 d . . . . .
C38 C 0.6379(6) 0.9374(6) 0.85563(19) 0.069(2) Uani 1 1 d . . . . .
C38C C 0.2462(7) 0.5374(5) 0.84003(19) 0.066(2) Uani 1 1 d . . . . .
C38B C 0.2139(8) 0.9080(7) 0.8312(2) 0.075(3) Uani 1 1 d . . . . .
C39 C 0.7025(8) 0.9313(8) 0.8405(2) 0.088(3) Uani 1 1 d . . . . .
H39 H 0.757034 0.981469 0.836914 0.106 Uiso 1 1 calc R U . . .
C39C C 0.1845(8) 0.4720(6) 0.8183(2) 0.084(3) Uani 1 1 d . . . . .
H39C H 0.184743 0.417503 0.814515 0.100 Uiso 1 1 calc R U . . .
C39B C 0.2165(10) 0.9670(8) 0.8121(3) 0.097(4) Uani 1 1 d . . . . .
H39B H 0.161354 0.967317 0.804646 0.116 Uiso 1 1 calc R U . . .
C40 C 0.6799(7) 0.8456(8) 0.8310(2) 0.087(3) Uani 1 1 d . . . . .
H40 H 0.721173 0.837556 0.820424 0.104 Uiso 1 1 calc R U . . .
C40C C 0.1237(7) 0.4932(6) 0.8029(2) 0.077(3) Uani 1 1 d . . . . .
H40C H 0.079700 0.450381 0.788507 0.092 Uiso 1 1 calc R U . . .
C40B C 0.2982(10) 1.0235(8) 0.8045(2) 0.093(4) Uani 1 1 d . . . . .
H40B H 0.299747 1.062254 0.790916 0.112 Uiso 1 1 calc R U . . .
C41B C 0.1288(6) 0.7353(6) 0.8770(2) 0.069(2) Uani 1 1 d . . . . .
C41 C 0.5306(6) 1.0321(5) 0.89867(18) 0.062(2) Uani 1 1 d . . . . .
C41C C 0.4231(8) 0.6448(6) 0.9011(2) 0.078(3) Uani 1 1 d . . . . .
C42C C 0.4515(10) 0.5906(8) 0.9151(3) 0.101(4) Uani 1 1 d . . . . .
H42C H 0.426283 0.529977 0.908371 0.121 Uiso 1 1 calc R U . . .
C42B C 0.0320(7) 0.6774(8) 0.8721(3) 0.091(3) Uani 1 1 d . . . . .
H42B H -0.006421 0.682628 0.857049 0.109 Uiso 1 1 calc R U . . .
C42 C 0.5786(7) 1.1167(6) 0.9096(2) 0.075(3) Uani 1 1 d . . . . .
H42 H 0.637832 1.151394 0.904200 0.089 Uiso 1 1 calc R U . . .
C43 C 0.5500(8) 1.1553(6) 0.9273(2) 0.077(3) Uani 1 1 d . . . . .
H43 H 0.590319 1.213778 0.935763 0.093 Uiso 1 1 calc R U . . .
C43B C -0.0036(8) 0.6134(9) 0.8899(3) 0.115(5) Uani 1 1 d . . . . .
H43B H -0.067837 0.572662 0.887153 0.138 Uiso 1 1 calc R U . . .
C43C C 0.5166(9) 0.6265(8) 0.9388(3) 0.103(4) Uani 1 1 d . . . . .
H43C H 0.536140 0.590451 0.948703 0.123 Uiso 1 1 calc R U . . .
C44C C 0.5526(10) 0.7132(8) 0.9478(3) 0.104(4) Uani 1 1 d . . . . .
H44C H 0.597955 0.739132 0.963970 0.125 Uiso 1 1 calc R U . . .
C44 C 0.4613(8) 1.1104(6) 0.9334(2) 0.075(3) Uani 1 1 d . . . . .
H44 H 0.436841 1.137446 0.945125 0.090 Uiso 1 1 calc R U . . .
C44B C 0.0551(8) 0.6076(7) 0.9124(3) 0.090(3) Uani 1 1 d . . . . .
H44B H 0.030899 0.563779 0.924957 0.108 Uiso 1 1 calc R U . . .
C45 C 0.4068(7) 1.0197(6) 0.92096(18) 0.065(2) Uani 1 1 d . . . . .
C45B C 0.1453(7) 0.6655(7) 0.9155(2) 0.079(3) Uani 1 1 d . . . . .
C45C C 0.5220(7) 0.7633(6) 0.9331(2) 0.071(2) Uani 1 1 d . . . . .
C46 C 0.3145(7) 0.9572(5) 0.92751(18) 0.062(2) Uani 1 1 d . . . . .
C46B C 0.2224(7) 0.6738(5) 0.9376(2) 0.067(2) Uani 1 1 d . . . . .
C46C C 0.5446(8) 0.8566(6) 0.9434(2) 0.074(3) Uani 1 1 d . . . . .
C47C C 0.6390(7) 0.9988(6) 0.9704(2) 0.082(3) Uani 1 1 d . . . . .
H47A H 0.601167 1.019418 0.958917 0.099 Uiso 1 1 calc R U . . .
H47B H 0.704320 1.045692 0.972470 0.099 Uiso 1 1 calc R U . . .
C47B C 0.2863(10) 0.6665(8) 0.9845(2) 0.107(4) Uani 1 1 d . . . . .
H47C H 0.323479 0.644734 0.975142 0.129 Uiso 1 1 calc R U . . .
H47D H 0.262283 0.630461 1.000061 0.129 Uiso 1 1 calc R U . . .
C47 C 0.1556(11) 0.9085(10) 0.9360(3) 0.125(5) Uani 1 1 d . . . . .
H47 H 0.104193 0.871407 0.922294 0.151 Uiso 1 1 calc R U . . .
C48 C 0.1542(12) 0.9039(12) 0.9651(4) 0.189(10) Uani 1 1 d . . . . .
H48A H 0.205828 0.895332 0.973187 0.283 Uiso 1 1 calc R U . . .
H48B H 0.095720 0.854190 0.968336 0.283 Uiso 1 1 calc R U . . .
H48C H 0.160194 0.959053 0.973913 0.283 Uiso 1 1 calc R U . . .
C48B C 0.3484(9) 0.7650(7) 0.9963(2) 0.101(4) Uani 1 1 d . . . . .
H48D H 0.366633 0.801406 0.980769 0.152 Uiso 1 1 calc R U . . .
H48E H 0.403743 0.771463 1.007977 0.152 Uiso 1 1 calc R U . . .
H48F H 0.313890 0.784107 1.007725 0.152 Uiso 1 1 calc R U . . .
C48C C 0.6083(9) 0.9837(7) 0.9988(2) 0.097(4) Uani 1 1 d . . . . .
H48G H 0.543386 0.937865 0.996740 0.145 Uiso 1 1 calc R U . . .
H48H H 0.614706 1.038804 1.007860 0.145 Uiso 1 1 calc R U . . .
H48I H 0.646590 0.964689 1.010312 0.145 Uiso 1 1 calc R U . . .
C49 C 0.2486(10) 1.0577(9) 0.9201(3) 0.114(4) Uani 1 1 d . . . . .
H49A H 0.313413 1.105277 0.921454 0.137 Uiso 1 1 calc R U . . .
H49B H 0.216532 1.077229 0.932705 0.137 Uiso 1 1 calc R U . . .
C49C C 0.7125(9) 0.9082(9) 0.9534(3) 0.110(4) Uani 1 1 d . . . . .
H49C H 0.694507 0.847017 0.945899 0.132 Uiso 1 1 calc R U . . .
H49D H 0.748484 0.920305 0.972285 0.132 Uiso 1 1 calc R U . . .
C49B C 0.1332(15) 0.6534(14) 0.9768(5) 0.189(8) Uiso 1 1 d . . . . .
H49E H 0.098592 0.675532 0.964585 0.227 Uiso 1 1 calc R U . . .
H49F H 0.156062 0.690412 0.995094 0.227 Uiso 1 1 calc R U . . .
C50B C 0.065(2) 0.5485(19) 0.9813(6) 0.274(14) Uiso 1 1 d . . . . .
H50A H 0.041156 0.513019 0.962994 0.411 Uiso 1 1 calc R U . . .
H50B H 0.013999 0.543920 0.990784 0.411 Uiso 1 1 calc R U . . .
H50C H 0.101233 0.526666 0.992764 0.411 Uiso 1 1 calc R U . . .
C50C C 0.7734(12) 0.9741(12) 0.9338(4) 0.160(7) Uani 1 1 d . . . . .
H50D H 0.735126 0.968531 0.916124 0.241 Uiso 1 1 calc R U . . .
H50E H 0.822787 0.960713 0.929909 0.241 Uiso 1 1 calc R U . . .
H50F H 0.800748 1.034642 0.942935 0.241 Uiso 1 1 calc R U . . .
C50 C 0.2006(13) 1.0410(11) 0.8897(4) 0.156(7) Uani 1 1 d . . . . .
H50G H 0.182467 0.980534 0.881960 0.234 Uiso 1 1 calc R U . . .
H50H H 0.243250 1.083070 0.878289 0.234 Uiso 1 1 calc R U . . .
H50I H 0.145456 1.048568 0.889400 0.234 Uiso 1 1 calc R U . . .
C51 C 0.4905(11) 0.5287(10) 0.4576(3) 0.129(6) Uani 1 1 d . . . . .
H51A H 0.424958 0.484756 0.455984 0.194 Uiso 1 1 calc R U . . .
H51B H 0.528413 0.499071 0.459897 0.194 Uiso 1 1 calc R U . . .
H51C H 0.502011 0.559252 0.440660 0.194 Uiso 1 1 calc R U . . .
C51B C 0.4549(8) 0.9295(8) 0.4569(2) 0.091(3) Uani 1 1 d . . . . .
H51D H 0.492605 0.900432 0.454275 0.136 Uiso 1 1 calc R U . . .
H51E H 0.494935 0.993592 0.460277 0.136 Uiso 1 1 calc R U . . .
H51F H 0.410192 0.915447 0.439963 0.136 Uiso 1 1 calc R U . . .
C51C C 0.0455(9) 0.5159(9) 0.4566(3) 0.114(4) Uani 1 1 d . . . . .
H51G H 0.067241 0.579006 0.455320 0.171 Uiso 1 1 calc R U . . .
H51H H -0.019777 0.487082 0.459317 0.171 Uiso 1 1 calc R U . . .
H51I H 0.052225 0.488917 0.439227 0.171 Uiso 1 1 calc R U . . .
C52C C 0.2176(9) 0.3449(6) 0.5628(3) 0.110(4) Uani 1 1 d . . . . .
H52A H 0.161890 0.334532 0.570899 0.164 Uiso 1 1 calc R U . . .
H52B H 0.246979 0.314085 0.572541 0.164 Uiso 1 1 calc R U . . .
H52C H 0.200629 0.322471 0.542824 0.164 Uiso 1 1 calc R U . . .
C52 C 0.7389(7) 0.9031(9) 0.5506(4) 0.137(6) Uani 1 1 d . . . . .
H52D H 0.773402 0.965815 0.557827 0.205 Uiso 1 1 calc R U . . .
H52E H 0.736112 0.896967 0.530182 0.205 Uiso 1 1 calc R U . . .
H52F H 0.770025 0.871738 0.559001 0.205 Uiso 1 1 calc R U . . .
C52B C 0.1455(8) 0.8429(7) 0.5525(2) 0.088(3) Uani 1 1 d . . . . .
H52G H 0.101782 0.820811 0.535117 0.132 Uiso 1 1 calc R U . . .
H52H H 0.195245 0.902247 0.550904 0.132 Uiso 1 1 calc R U . . .
H52I H 0.113109 0.845280 0.568223 0.132 Uiso 1 1 calc R U . . .
C53B C 0.3987(10) 0.4280(8) 0.7010(3) 0.117(5) Uani 1 1 d . . . . .
H53A H 0.434629 0.416979 0.687896 0.176 Uiso 1 1 calc R U . . .
H53B H 0.341646 0.373114 0.701909 0.176 Uiso 1 1 calc R U . . .
H53C H 0.435305 0.448665 0.719702 0.176 Uiso 1 1 calc R U . . .
C53C C 0.7103(9) 1.0656(8) 0.6835(4) 0.145(7) Uani 1 1 d . . . . .
H53D H 0.773176 1.073211 0.686865 0.218 Uiso 1 1 calc R U . . .
H53E H 0.700840 1.098553 0.698754 0.218 Uiso 1 1 calc R U . . .
H53F H 0.701863 1.087842 0.665650 0.218 Uiso 1 1 calc R U . . .
C53 C 0.0573(8) 0.7665(7) 0.6649(3) 0.093(3) Uani 1 1 d . . . . .
H53G H 0.015596 0.724641 0.648922 0.139 Uiso 1 1 calc R U . . .
H53H H 0.057640 0.823268 0.663793 0.139 Uiso 1 1 calc R U . . .
H53I H 0.036114 0.743084 0.682413 0.139 Uiso 1 1 calc R U . . .
C54B C 0.7705(7) 0.9657(10) 0.7621(4) 0.134(6) Uani 1 1 d . . . . .
H54A H 0.775513 0.934435 0.745367 0.201 Uiso 1 1 calc R U . . .
H54B H 0.799080 0.952922 0.778823 0.201 Uiso 1 1 calc R U . . .
H54C H 0.802350 1.029465 0.760660 0.201 Uiso 1 1 calc R U . . .
C54 C 0.1960(7) 0.3999(5) 0.7390(2) 0.076(3) Uani 1 1 d . . . . .
H54D H 0.141233 0.378300 0.748614 0.114 Uiso 1 1 calc R U . . .
H54E H 0.228052 0.365382 0.743034 0.114 Uiso 1 1 calc R U . . .
H54F H 0.176948 0.393406 0.718690 0.114 Uiso 1 1 calc R U . . .
C54C C 0.1929(10) 0.9605(8) 0.7225(3) 0.104(4) Uani 1 1 d . . . . .
H54G H 0.217054 1.014537 0.735419 0.156 Uiso 1 1 calc R U . . .
H54H H 0.125168 0.931439 0.719568 0.156 Uiso 1 1 calc R U . . .
H54I H 0.215889 0.975641 0.704489 0.156 Uiso 1 1 calc R U . . .
C55 C 0.7046(8) 1.1019(6) 0.8674(3) 0.108(4) Uani 1 1 d . . . . .
H55A H 0.745603 1.126854 0.885238 0.162 Uiso 1 1 calc R U . . .
H55B H 0.672854 1.136570 0.863105 0.162 Uiso 1 1 calc R U . . .
H55C H 0.741146 1.103657 0.852392 0.162 Uiso 1 1 calc R U . . .
C55C C 0.3382(11) 0.4641(7) 0.8604(3) 0.111(4) Uani 1 1 d . . . . .
H55D H 0.404440 0.489206 0.866988 0.167 Uiso 1 1 calc R U . . .
H55E H 0.323864 0.433334 0.841524 0.167 Uiso 1 1 calc R U . . .
H55F H 0.302779 0.422233 0.873193 0.167 Uiso 1 1 calc R U . . .
C55B C 0.0423(8) 0.8290(10) 0.8375(3) 0.121(5) Uani 1 1 d . . . . .
H55G H 0.040368 0.880013 0.829962 0.181 Uiso 1 1 calc R U . . .
H55H H 0.017380 0.820090 0.855419 0.181 Uiso 1 1 calc R U . . .
H55I H 0.004929 0.776125 0.824225 0.181 Uiso 1 1 calc R U . . .
O1S O 0.2676(9) 0.3806(7) 0.9182(2) 0.154(4) Uani 1 1 d . . . . .
C2S C 0.1936(16) 0.3888(13) 0.9320(4) 0.166(6) Uani 1 1 d . . . . .
H2S H 0.138794 0.329434 0.932141 0.199 Uiso 1 1 calc R U . . .
C3S C 0.229(2) 0.4315(13) 0.9592(5) 0.228(11) Uani 1 1 d . . . . .
H3SA H 0.262827 0.496247 0.960795 0.342 Uiso 1 1 d R U . . .
H3SB H 0.268657 0.409927 0.968965 0.342 Uiso 1 1 d R U . . .
H3SC H 0.172627 0.411827 0.967695 0.342 Uiso 1 1 d R U . . .
C4S C 0.1656(15) 0.4508(12) 0.9144(5) 0.193(8) Uani 1 1 d . . . . .
H4SA H 0.218370 0.493518 0.906061 0.290 Uiso 1 1 d R U . . .
H4SB H 0.144340 0.482628 0.926581 0.290 Uiso 1 1 d R U . . .
H4SC H 0.115280 0.412938 0.899471 0.290 Uiso 1 1 d R U . . .
S8 S 0.8507(6) 0.7273(6) 0.5905(2) 0.140(3) Uiso 0.5 1 d D . P . .
F22T F 0.7536(18) 0.6018(18) 0.5399(6) 0.218(10) Uiso 0.5 1 d D . P . .
F23T F 0.864(2) 0.614(2) 0.5652(6) 0.232(11) Uiso 0.5 1 d D . P . .
F24T F 0.8619(18) 0.7225(18) 0.5407(6) 0.213(10) Uiso 0.5 1 d D . P . .
O23T O 0.840(3) 0.679(3) 0.6119(9) 0.251(15) Uiso 0.5 1 d . . P . .
O24T O 0.9482(15) 0.7943(15) 0.5969(5) 0.148(7) Uiso 0.5 1 d . . P . .
O26T O 0.7919(15) 0.7694(14) 0.5846(5) 0.144(7) Uiso 0.5 1 d . . P . .
C8T C 0.823(3) 0.6612(19) 0.5575(5) 0.31(4) Uiso 0.5 1 d D . P . .
C7T C 0.715(2) 0.5136(15) 0.7859(6) 0.36(5) Uiso 0.5 1 d D . P . .
F19T F 0.706(2) 0.5125(19) 0.7579(6) 0.231(11) Uiso 0.5 1 d D . P . .
F20T F 0.7198(19) 0.4449(18) 0.7957(6) 0.219(10) Uiso 0.5 1 d D . P . .
F21T F 0.792(3) 0.520(3) 0.7772(9) 0.316(18) Uiso 0.5 1 d D . P . .
S7 S 0.7959(5) 0.6050(5) 0.80715(17) 0.116(2) Uiso 0.5 1 d D . P . .
O19T O 0.8757(9) 0.6084(10) 0.8207(3) 0.097(4) Uiso 0.5 1 d D . P . .
O20T O 0.782(2) 0.584(2) 0.8343(4) 0.252(15) Uiso 0.5 1 d D . P . .
O21T O 0.8215(17) 0.6785(13) 0.7950(5) 0.177(9) Uiso 0.5 1 d D . P . .
S5 S 0.9025(4) 0.2560(4) 0.74759(13) 0.1593(17) Uiso 1 1 d D . . . .
F13T F 0.7682(12) 0.2769(12) 0.7592(4) 0.269(7) Uiso 1 1 d . . . . .
F14T F 0.8095(13) 0.2881(13) 0.7166(5) 0.286(8) Uiso 1 1 d . . . . .
F15T F 0.8639(10) 0.3861(10) 0.7504(3) 0.236(6) Uiso 1 1 d . . . . .
O13T O 0.8448(9) 0.1649(9) 0.7419(3) 0.172(4) Uiso 1 1 d . . . . .
O14T O 0.976(2) 0.3124(19) 0.7659(6) 0.341(13) Uiso 1 1 d . . . . .
O15T O 0.953(2) 0.294(2) 0.7236(7) 0.379(15) Uiso 1 1 d . . . . .
C5T C 0.8448(9) 0.2987(9) 0.7407(3) 0.106(4) Uiso 1 1 d D . . . .
C1TA C 0.4866(14) 0.3286(16) 0.7838(6) 0.125(6) Uiso 0.271(7) 1 d D . P A 1
F1TA F 0.451(2) 0.319(2) 0.8078(6) 0.145(2) Uiso 0.271(7) 1 d D . P A 1
F2TA F 0.524(2) 0.4069(16) 0.7740(8) 0.145(2) Uiso 0.271(7) 1 d D . P A 1
F3TA F 0.5377(19) 0.289(2) 0.7808(7) 0.145(2) Uiso 0.271(7) 1 d D . P A 1
S1A S 0.3805(8) 0.2597(8) 0.7603(3) 0.0962(12) Uiso 0.271(7) 1 d D . P A 1
O1TA O 0.3178(17) 0.2916(19) 0.7566(6) 0.1060(19) Uiso 0.271(7) 1 d D . P A 1
O2TA O 0.4278(18) 0.2773(19) 0.7347(5) 0.1060(19) Uiso 0.271(7) 1 d D . P A 1
O3TA O 0.3549(19) 0.1690(11) 0.7615(7) 0.1060(19) Uiso 0.271(7) 1 d D . P A 1
C1TB C 0.4753(11) 0.3116(11) 0.7647(4) 0.125(6) Uiso 0.729(7) 1 d D . P A 2
F1TB F 0.4551(9) 0.3190(9) 0.7912(3) 0.145(2) Uiso 0.729(7) 1 d D . P A 2
F2TB F 0.5161(8) 0.3936(8) 0.7573(3) 0.145(2) Uiso 0.729(7) 1 d D . P A 2
F3TB F 0.5320(9) 0.2781(9) 0.7659(3) 0.145(2) Uiso 0.729(7) 1 d D . P A 2
S1B S 0.3616(3) 0.2428(3) 0.74539(13) 0.0962(12) Uiso 0.729(7) 1 d D . P A 2
O1TB O 0.3117(8) 0.2892(8) 0.7444(3) 0.1060(19) Uiso 0.729(7) 1 d D . P A 2
O2TB O 0.3829(8) 0.2350(8) 0.7171(3) 0.1060(19) Uiso 0.729(7) 1 d D . P A 2
O3TB O 0.3210(8) 0.1584(7) 0.7560(3) 0.1060(19) Uiso 0.729(7) 1 d D . P A 2
C2T C 0.8906(15) 0.2608(14) 0.9446(4) 0.091(5) Uiso 0.491(8) 1 d D . P B 1
F4T F 0.8319(17) 0.1837(15) 0.9475(6) 0.204(4) Uiso 0.491(8) 1 d D . P B 1
F5T F 0.9506(18) 0.2585(18) 0.9278(5) 0.204(4) Uiso 0.491(8) 1 d D . P B 1
F6T F 0.9559(17) 0.3046(17) 0.9680(5) 0.204(4) Uiso 0.491(8) 1 d D . P B 1
S2 S 0.8479(6) 0.3296(5) 0.93404(17) 0.1035(14) Uiso 0.491(8) 1 d D . P B 1
O4T O 0.7944(16) 0.2826(16) 0.9067(4) 0.153(3) Uiso 0.491(8) 1 d D . P B 1
O5T O 0.7850(16) 0.3145(16) 0.9534(5) 0.153(3) Uiso 0.491(8) 1 d D . P B 1
O6T O 0.9253(14) 0.4104(13) 0.9305(5) 0.153(3) Uiso 0.491(8) 1 d D . P B 1
C1A C 0.8760(13) 0.2924(13) 0.9389(4) 0.091(5) Uiso 0.509(8) 1 d D . P B 2
F3 F 0.9526(16) 0.3354(16) 0.9566(5) 0.204(4) Uiso 0.509(8) 1 d D . P B 2
F4 F 0.9060(18) 0.2712(17) 0.9164(5) 0.204(4) Uiso 0.509(8) 1 d D . P B 2
F5 F 0.8139(16) 0.2155(15) 0.9466(6) 0.204(4) Uiso 0.509(8) 1 d D . P B 2
S9 S 0.8181(6) 0.3502(5) 0.92815(16) 0.1035(14) Uiso 0.509(8) 1 d D . P B 2
O7 O 0.7786(15) 0.3582(15) 0.9526(4) 0.153(3) Uiso 0.509(8) 1 d D . P B 2
O8 O 0.8920(13) 0.4355(11) 0.9243(5) 0.153(3) Uiso 0.509(8) 1 d D . P B 2
O9 O 0.7556(14) 0.2982(14) 0.9040(4) 0.153(3) Uiso 0.509(8) 1 d D . P B 2
S3 S 0.3656(4) 0.2746(3) 0.97315(10) 0.161(2) Uani 1 1 d . . . . .
F7T F 0.4831(11) 0.4322(11) 0.9628(3) 0.244(6) Uiso 1 1 d . . . . .
F8T F 0.5393(9) 0.3837(8) 0.9947(3) 0.190(4) Uiso 1 1 d . . . . .
F9T F 0.5210(11) 0.3315(10) 0.9525(3) 0.236(6) Uiso 1 1 d . . . . .
O7T O 0.3151(14) 0.2663(9) 0.9470(3) 0.232(9) Uani 1 1 d . . . . .
O8T O 0.3762(10) 0.2000(7) 0.9806(2) 0.161(5) Uani 1 1 d . . . . .
O9T O 0.3455(13) 0.3184(11) 0.9955(2) 0.219(8) Uani 1 1 d . . . . .
C3T C 0.4750(18) 0.3558(18) 0.9727(6) 0.190(8) Uiso 1 1 d . . . . .
C6T C 0.2178(12) 0.1151(16) 0.5356(5) 0.38(3) Uiso 1 1 d D . . . .
F16T F 0.1832(17) 0.0320(17) 0.5231(5) 0.374(12) Uiso 1 1 d D . . . .
F17T F 0.1716(16) 0.1126(16) 0.5568(5) 0.358(11) Uiso 1 1 d D . . . .
F18T F 0.2192(9) 0.1684(9) 0.5166(3) 0.207(5) Uiso 1 1 d D . . . .
S6 S 0.3330(3) 0.1410(3) 0.54505(10) 0.1370(13) Uiso 1 1 d D . . . .
O16T O 0.3265(9) 0.0728(9) 0.5638(3) 0.183(5) Uiso 1 1 d D . . . .
O17T O 0.3794(12) 0.2302(11) 0.5627(4) 0.257(8) Uiso 1 1 d D . . . .
O18T O 0.3754(7) 0.1367(7) 0.5213(2) 0.136(3) Uiso 1 1 d D . . . .
C4T C -0.0605(14) 0.1525(12) 0.5350(5) 0.257(13) Uiso 1 1 d D . . . .
S4 S -0.0930(3) 0.2320(4) 0.54522(13) 0.1577(18) Uani 1 1 d D . . . .
F10T F -0.1359(9) 0.0859(9) 0.5191(3) 0.207(5) Uiso 1 1 d D . . . .
F11T F -0.0376(12) 0.1199(12) 0.5566(4) 0.280(7) Uiso 1 1 d D . . . .
F12T F 0.0123(9) 0.1876(9) 0.5211(3) 0.209(5) Uiso 1 1 d D . . . .
O10T O -0.1689(11) 0.1853(14) 0.5611(4) 0.281(11) Uani 1 1 d D . . . .
O11T O -0.1142(10) 0.2616(8) 0.5192(3) 0.180(6) Uani 1 1 d D . . . .
O12T O -0.0159(6) 0.2966(7) 0.5642(2) 0.153(4) Uani 1 1 d D . . . .

loop_
_atom_site_aniso_label
_atom_site_aniso_U_11
_atom_site_aniso_U_22
_atom_site_aniso_U_33
_atom_site_aniso_U_23
_atom_site_aniso_U_13
_atom_site_aniso_U_12
Eu1 0.0678(3) 0.0415(2) 0.0447(3) 0.00777(18) 0.0136(2) 0.0293(2)
Eu2 0.0595(3) 0.0394(2) 0.0476(3) 0.00007(19) 0.0042(2) 0.0194(2)
Zn1 0.0498(6) 0.0464(5) 0.0519(6) 0.0071(4) 0.0131(4) 0.0201(4)
O1 0.069(4) 0.056(3) 0.056(3) 0.000(3) 0.014(3) 0.019(3)
O1C 0.065(4) 0.054(3) 0.055(3) -0.003(3) -0.004(3) 0.022(3)
O1B 0.071(4) 0.046(3) 0.072(4) 0.007(3) 0.018(3) 0.017(3)
N1C 0.049(4) 0.062(4) 0.078(5) -0.015(4) 0.005(3) 0.028(3)
N1 0.067(5) 0.076(5) 0.083(5) 0.042(4) 0.035(4) 0.042(4)
N1B 0.051(4) 0.055(4) 0.054(4) 0.010(3) 0.008(3) 0.025(3)
N2 0.061(4) 0.057(4) 0.079(5) 0.028(4) 0.014(4) 0.027(4)
N2C 0.069(4) 0.048(4) 0.051(4) 0.007(3) 0.016(3) 0.036(3)
N2B 0.045(3) 0.033(3) 0.051(3) 0.005(2) 0.012(3) 0.012(3)
N3C 0.090(6) 0.046(4) 0.094(6) 0.013(4) 0.035(5) 0.035(4)
N3 0.069(6) 0.067(6) 0.160(11) 0.018(6) -0.014(6) 0.021(5)
N3B 0.052(4) 0.062(4) 0.062(4) 0.007(3) 0.008(3) 0.028(3)
N4 0.093(5) 0.051(4) 0.040(3) 0.001(3) 0.003(3) 0.046(4)
N4C 0.088(5) 0.048(4) 0.070(5) 0.021(3) 0.025(4) 0.032(4)
N4B 0.083(5) 0.053(4) 0.066(4) 0.022(3) 0.025(4) 0.044(4)
N5C 0.064(5) 0.084(6) 0.071(5) 0.005(4) 0.006(4) 0.015(4)
N5B 0.110(6) 0.072(5) 0.082(6) 0.015(4) 0.023(5) 0.065(5)
N5 0.119(7) 0.084(5) 0.051(4) -0.006(4) -0.005(4) 0.073(5)
N6B 0.083(5) 0.084(5) 0.059(4) 0.022(4) 0.030(4) 0.056(5)
N6C 0.097(5) 0.060(4) 0.044(4) 0.000(3) 0.009(4) 0.047(4)
N6 0.065(4) 0.045(3) 0.046(3) 0.000(3) 0.019(3) 0.031(3)
N7B 0.077(5) 0.041(4) 0.076(5) 0.012(3) 0.030(4) 0.019(3)
N7 0.061(4) 0.049(4) 0.045(3) 0.001(3) 0.008(3) 0.025(3)
N7C 0.092(5) 0.051(4) 0.039(3) -0.002(3) 0.012(3) 0.037(4)
N8B 0.062(5) 0.090(6) 0.100(7) 0.017(5) 0.020(5) 0.020(5)
N8C 0.093(6) 0.063(5) 0.074(5) -0.004(4) 0.008(4) 0.043(4)
N8 0.091(5) 0.043(3) 0.053(4) 0.005(3) 0.010(4) 0.038(4)
N9 0.054(4) 0.043(3) 0.057(4) 0.000(3) -0.003(3) 0.020(3)
N9C 0.073(4) 0.035(3) 0.063(4) 0.012(3) 0.014(3) 0.021(3)
N9B 0.073(5) 0.052(4) 0.062(4) -0.009(3) -0.001(3) 0.035(4)
N10B 0.088(6) 0.093(6) 0.086(6) -0.011(5) -0.005(5) 0.056(5)
N10 0.065(5) 0.053(4) 0.064(5) 0.005(3) 0.014(4) 0.009(4)
N10C 0.113(6) 0.042(4) 0.078(5) 0.007(4) 0.023(5) 0.037(4)
N11C 0.095(5) 0.052(4) 0.053(4) -0.004(3) 0.003(4) 0.038(4)
N11 0.088(5) 0.047(4) 0.047(4) -0.001(3) -0.006(3) 0.034(4)
N11B 0.077(5) 0.060(4) 0.060(5) 0.000(4) 0.014(4) 0.026(4)
N12B 0.100(7) 0.096(7) 0.091(7) 0.015(5) 0.033(6) 0.034(6)
N12C 0.066(5) 0.072(5) 0.083(6) -0.002(4) -0.007(4) 0.034(4)
N12 0.093(6) 0.076(6) 0.112(7) -0.017(5) 0.012(5) 0.051(5)
C1 0.100(7) 0.077(6) 0.064(6) 0.011(5) 0.039(5) 0.052(6)
C1B 0.058(5) 0.069(5) 0.048(4) 0.013(4) 0.010(4) 0.025(4)
C1C 0.079(6) 0.074(6) 0.067(6) -0.020(5) -0.011(5) 0.041(5)
C2C 0.106(9) 0.111(9) 0.087(8) -0.051(7) -0.036(7) 0.067(8)
C2B 0.067(5) 0.075(6) 0.066(6) 0.025(5) 0.013(4) 0.037(5)
C2 0.104(9) 0.127(10) 0.141(11) 0.071(9) 0.084(9) 0.085(8)
C3C 0.104(9) 0.061(7) 0.133(12) -0.013(7) -0.012(8) 0.022(6)
C3B 0.082(7) 0.089(7) 0.117(9) 0.057(7) 0.016(6) 0.046(6)
C3 0.121(11) 0.101(9) 0.218(17) 0.087(10) 0.121(12) 0.088(9)
C4 0.076(7) 0.117(10) 0.186(14) 0.100(10) 0.077(8) 0.065(7)
C4B 0.060(5) 0.054(5) 0.104(8) 0.022(5) 0.015(5) 0.028(4)
C5 0.088(8) 0.078(7) 0.149(11) 0.070(7) 0.066(7) 0.058(6)
C5B 0.070(5) 0.056(5) 0.051(5) 0.008(4) -0.002(4) 0.035(4)
C5C 0.077(6) 0.051(5) 0.077(6) -0.009(4) 0.008(5) 0.025(5)
C6B 0.057(5) 0.057(5) 0.055(5) 0.003(4) 0.006(4) 0.032(4)
C6 0.062(6) 0.063(6) 0.102(8) 0.043(5) 0.012(5) 0.031(5)
C6C 0.056(5) 0.041(4) 0.082(6) 0.003(4) 0.030(4) 0.014(4)
C7C 0.062(5) 0.070(5) 0.049(4) 0.016(4) 0.026(4) 0.042(4)
C7B 0.051(4) 0.040(4) 0.054(4) -0.002(3) 0.011(3) 0.013(3)
C7 0.083(7) 0.053(5) 0.067(6) 0.014(4) 0.001(5) 0.022(5)
C8B 0.045(4) 0.048(4) 0.048(4) -0.002(3) 0.010(3) 0.015(3)
C8 0.099(7) 0.043(4) 0.043(5) 0.015(4) -0.008(4) 0.010(5)
C8C 0.079(6) 0.085(6) 0.054(5) 0.017(4) 0.025(4) 0.052(5)
C9C 0.096(7) 0.104(7) 0.058(5) 0.018(5) 0.027(5) 0.085(6)
C9 0.126(9) 0.031(4) 0.061(6) 0.007(4) -0.017(6) 0.013(5)
C9B 0.049(5) 0.056(5) 0.060(5) -0.002(4) 0.010(4) 0.011(4)
C10B 0.055(5) 0.066(5) 0.063(5) -0.005(4) 0.014(4) 0.018(4)
C10 0.096(9) 0.038(5) 0.103(9) 0.001(5) -0.043(7) 0.001(6)
C10C 0.121(9) 0.114(9) 0.079(7) 0.047(7) 0.043(7) 0.095(8)
C11 0.097(10) 0.086(9) 0.162(15) 0.036(9) -0.043(10) 0.016(8)
C11C 0.132(10) 0.097(8) 0.072(7) 0.026(6) 0.032(7) 0.080(8)
C11B 0.065(5) 0.082(6) 0.067(6) -0.001(5) 0.015(4) 0.041(5)
C12B 0.047(4) 0.043(4) 0.062(5) 0.001(3) 0.011(4) 0.015(3)
C12C 0.079(6) 0.044(4) 0.086(7) 0.020(4) 0.037(5) 0.034(5)
C12 0.052(6) 0.040(5) 0.124(10) 0.021(5) -0.016(6) -0.013(5)
C13 0.178(12) 0.038(5) 0.058(6) 0.007(4) 0.007(7) 0.018(6)
C13B 0.065(5) 0.056(5) 0.061(5) 0.002(4) 0.019(4) 0.013(4)
C13C 0.086(7) 0.125(9) 0.068(6) 0.016(6) 0.015(5) 0.083(7)
C14C 0.060(5) 0.098(7) 0.056(5) 0.021(5) 0.015(4) 0.047(5)
C14 0.151(10) 0.050(5) 0.046(5) 0.005(4) -0.007(6) 0.049(6)
C14B 0.069(5) 0.040(4) 0.059(5) 0.005(3) 0.032(4) 0.014(4)
C15B 0.074(5) 0.042(4) 0.049(4) 0.005(3) 0.020(4) 0.026(4)
C15C 0.076(6) 0.075(6) 0.048(5) 0.017(4) 0.025(4) 0.040(5)
C15 0.129(8) 0.042(4) 0.035(4) 0.001(3) 0.002(5) 0.031(5)
C16 0.120(8) 0.035(4) 0.053(5) -0.003(4) -0.013(5) 0.046(5)
C16C 0.057(5) 0.091(7) 0.056(5) 0.011(5) 0.013(4) 0.040(5)
C16B 0.089(6) 0.042(4) 0.070(6) 0.012(4) 0.042(5) 0.035(4)
C17C 0.076(6) 0.063(5) 0.042(4) 0.011(4) 0.009(4) 0.020(5)
C17B 0.064(5) 0.061(5) 0.067(6) 0.010(4) 0.021(4) 0.028(4)
C17 0.080(6) 0.064(5) 0.038(4) -0.002(4) -0.001(4) 0.041(5)
C18B 0.101(7) 0.040(4) 0.086(7) 0.022(4) 0.038(6) 0.034(5)
C18C 0.045(5) 0.074(6) 0.089(7) -0.001(5) 0.009(5) 0.008(5)
C18 0.136(9) 0.050(5) 0.056(5) -0.001(4) -0.001(6) 0.053(6)
C19C 0.057(6) 0.108(9) 0.134(11) -0.007(8) 0.033(7) 0.021(6)
C19B 0.122(9) 0.045(5) 0.099(8) 0.014(5) 0.039(7) 0.051(6)
C19 0.143(11) 0.080(7) 0.076(7) 0.013(6) -0.017(7) 0.074(8)
C20B 0.083(7) 0.037(4) 0.091(7) 0.002(4) 0.038(6) 0.010(4)
C20C 0.070(7) 0.144(12) 0.121(10) 0.021(9) 0.034(7) 0.061(8)
C20 0.170(13) 0.060(6) 0.076(7) 0.008(5) -0.002(8) 0.071(8)
C21 0.083(6) 0.064(5) 0.049(4) -0.008(4) 0.002(4) 0.055(5)
C21C 0.117(8) 0.078(7) 0.058(6) 0.020(5) 0.025(6) 0.053(6)
C21B 0.089(7) 0.093(7) 0.087(7) 0.018(6) 0.043(6) 0.058(6)
C22B 0.136(11) 0.123(10) 0.121(10) 0.003(8) -0.004(9) 0.107(9)
C22C 0.120(10) 0.044(6) 0.202(16) 0.020(7) 0.086(10) 0.019(6)
C22 0.077(6) 0.092(7) 0.057(5) 0.012(5) 0.010(4) 0.052(6)
C23C 0.30(2) 0.074(8) 0.218(19) 0.081(10) 0.171(18) 0.116(12)
C23 0.071(6) 0.081(6) 0.059(5) -0.006(5) 0.008(4) 0.033(5)
C23B 0.099(9) 0.195(16) 0.118(11) 0.004(11) 0.005(8) 0.105(11)
C24B 0.095(8) 0.135(10) 0.094(8) 0.014(8) 0.010(6) 0.079(8)
C24 0.085(7) 0.057(5) 0.066(6) 0.010(4) 0.017(5) 0.040(5)
C24C 0.157(11) 0.062(6) 0.120(10) 0.031(6) 0.064(9) 0.071(7)
C25C 0.121(8) 0.060(5) 0.067(6) 0.014(4) 0.019(6) 0.058(6)
C25B 0.066(6) 0.095(7) 0.073(6) 0.022(5) 0.024(5) 0.042(6)
C25 0.080(6) 0.047(4) 0.044(4) -0.003(3) 0.009(4) 0.036(4)
C26 0.076(5) 0.043(4) 0.045(4) 0.009(3) 0.021(4) 0.035(4)
C26C 0.090(6) 0.065(5) 0.061(5) -0.006(4) 0.002(5) 0.057(5)
C26B 0.077(6) 0.070(6) 0.054(5) 0.020(4) 0.013(4) 0.030(5)
C27 0.080(6) 0.049(4) 0.057(5) 0.008(4) 0.016(4) 0.043(4)
C27C 0.072(5) 0.073(6) 0.041(4) -0.011(4) 0.005(4) 0.038(5)
C27B 0.099(8) 0.053(5) 0.059(5) 0.013(4) 0.010(5) 0.025(5)
C28B 0.086(6) 0.062(5) 0.051(5) 0.007(4) 0.001(4) 0.033(5)
C28C 0.060(5) 0.068(5) 0.041(4) -0.006(4) 0.005(3) 0.033(4)
C28 0.073(5) 0.062(5) 0.050(5) 0.005(4) 0.017(4) 0.040(4)
C29 0.085(6) 0.072(5) 0.052(5) 0.005(4) 0.018(4) 0.057(5)
C29B 0.106(8) 0.040(4) 0.065(6) 0.007(4) 0.007(5) 0.023(5)
C29C 0.064(5) 0.074(6) 0.049(5) -0.005(4) 0.008(4) 0.026(5)
C30 0.110(8) 0.086(7) 0.071(6) 0.008(5) 0.006(6) 0.073(6)
C30B 0.172(15) 0.059(7) 0.091(9) 0.010(6) 0.023(9) 0.027(9)
C30C 0.066(6) 0.097(8) 0.090(8) -0.021(6) 0.006(5) 0.037(6)
C31C 0.080(7) 0.092(8) 0.106(9) 0.000(7) 0.007(6) 0.051(6)
C31 0.112(8) 0.070(6) 0.070(6) 0.007(5) 0.009(6) 0.062(6)
C31B 0.091(9) 0.056(7) 0.111(10) 0.014(6) 0.013(7) -0.037(6)
C32B 0.072(7) 0.055(6) 0.107(9) 0.022(6) 0.013(6) 0.002(6)
C32C 0.083(6) 0.080(6) 0.067(6) -0.014(5) 0.002(5) 0.056(6)
C32 0.087(6) 0.056(5) 0.055(5) 0.011(4) 0.017(4) 0.051(5)
C33B 0.184(12) 0.041(5) 0.079(7) 0.019(5) 0.015(8) 0.050(7)
C33C 0.060(6) 0.106(8) 0.064(6) -0.020(6) 0.009(5) 0.022(6)
C33 0.089(7) 0.092(7) 0.069(6) 0.016(5) 0.018(5) 0.066(6)
C34B 0.133(9) 0.052(5) 0.060(5) 0.003(4) 0.006(6) 0.056(6)
C34C 0.060(5) 0.059(5) 0.058(5) -0.003(4) 0.022(4) 0.006(4)
C34 0.067(6) 0.078(6) 0.057(5) 0.003(4) 0.004(4) 0.044(5)
C35 0.052(5) 0.061(5) 0.062(5) 0.000(4) 0.001(4) 0.029(4)
C35C 0.058(5) 0.048(4) 0.068(6) 0.001(4) 0.017(4) 0.014(4)
C35B 0.088(7) 0.055(5) 0.054(5) -0.009(4) -0.006(5) 0.033(5)
C36B 0.090(6) 0.046(4) 0.053(5) -0.007(4) -0.013(4) 0.040(5)
C36 0.075(6) 0.051(5) 0.051(5) 0.001(4) -0.002(4) 0.032(4)
C36C 0.082(6) 0.031(4) 0.057(5) 0.008(3) 0.021(4) 0.014(4)
C37B 0.067(6) 0.064(5) 0.064(5) -0.012(4) -0.007(4) 0.042(5)
C37C 0.096(7) 0.031(4) 0.057(5) -0.004(3) 0.012(5) 0.016(4)
C37 0.056(5) 0.043(4) 0.046(4) -0.008(3) -0.004(3) 0.003(4)
C38 0.063(5) 0.069(6) 0.058(5) 0.002(4) 0.002(4) 0.019(5)
C38C 0.085(6) 0.045(4) 0.057(5) 0.009(4) 0.010(4) 0.022(4)
C38B 0.093(7) 0.074(6) 0.070(6) 0.001(5) -0.006(5) 0.053(6)
C39 0.086(7) 0.084(7) 0.084(7) 0.005(6) 0.025(6) 0.030(6)
C39C 0.125(9) 0.042(5) 0.073(7) -0.002(4) 0.020(6) 0.031(5)
C39B 0.115(9) 0.086(8) 0.090(8) 0.011(6) -0.014(7) 0.054(7)
C40 0.064(6) 0.120(9) 0.082(7) 0.005(6) 0.021(5) 0.047(7)
C40C 0.088(7) 0.044(5) 0.061(6) -0.020(4) 0.009(5) 0.004(5)
C40B 0.149(11) 0.091(8) 0.067(7) 0.019(6) 0.001(7) 0.082(8)
C41B 0.063(6) 0.072(6) 0.068(6) -0.011(5) 0.003(4) 0.030(5)
C41 0.072(6) 0.049(5) 0.052(5) 0.000(4) 0.000(4) 0.019(4)
C41C 0.111(8) 0.049(5) 0.079(7) 0.016(5) 0.016(6) 0.041(5)
C42C 0.153(11) 0.078(7) 0.101(9) 0.007(6) 0.007(8) 0.081(8)
C42B 0.053(6) 0.097(8) 0.103(9) -0.011(7) 0.011(5) 0.022(6)
C42 0.076(6) 0.061(6) 0.069(6) -0.002(5) -0.001(5) 0.021(5)
C43 0.097(7) 0.043(5) 0.072(6) -0.004(4) 0.017(5) 0.016(5)
C43B 0.062(7) 0.103(10) 0.134(12) -0.013(9) 0.010(7) 0.005(7)
C43C 0.135(10) 0.097(9) 0.090(8) 0.000(7) -0.015(8) 0.074(8)
C44C 0.143(11) 0.093(8) 0.086(8) -0.008(6) -0.021(7) 0.074(8)
C44 0.119(8) 0.046(5) 0.065(6) -0.002(4) 0.001(5) 0.047(5)
C44B 0.079(7) 0.071(7) 0.098(9) -0.002(6) 0.023(6) 0.017(6)
C45 0.086(6) 0.062(5) 0.055(5) -0.005(4) -0.007(4) 0.047(5)
C45B 0.077(7) 0.072(6) 0.076(7) -0.001(5) 0.022(5) 0.024(6)
C45C 0.085(6) 0.058(5) 0.079(6) 0.008(5) 0.012(5) 0.042(5)
C46 0.086(6) 0.044(4) 0.060(5) -0.005(4) 0.011(4) 0.036(4)
C46B 0.077(6) 0.037(4) 0.065(6) 0.012(4) 0.020(5) 0.006(4)
C46C 0.090(7) 0.066(6) 0.058(5) 0.001(4) 0.001(5) 0.035(6)
C47C 0.082(7) 0.051(5) 0.084(7) -0.011(5) -0.011(5) 0.013(5)
C47B 0.143(11) 0.092(8) 0.064(7) 0.023(6) 0.009(7) 0.038(8)
C47 0.127(12) 0.116(11) 0.113(12) -0.023(9) 0.011(9) 0.046(9)
C48 0.153(15) 0.157(15) 0.139(15) -0.059(13) 0.037(12) -0.020(12)
C48B 0.130(10) 0.091(8) 0.062(6) -0.007(6) 0.007(6) 0.038(7)
C48C 0.137(10) 0.081(7) 0.080(7) -0.015(6) -0.016(7) 0.066(7)
C49 0.136(11) 0.111(9) 0.125(11) -0.021(8) -0.009(9) 0.091(9)
C49C 0.102(9) 0.099(9) 0.128(11) -0.006(8) -0.021(8) 0.054(8)
C50C 0.154(15) 0.144(15) 0.186(19) 0.015(14) 0.045(14) 0.070(12)
C50 0.197(17) 0.130(12) 0.160(16) -0.010(11) -0.051(13) 0.111(13)
C51 0.212(15) 0.166(13) 0.104(9) 0.050(9) 0.093(10) 0.150(13)
C51B 0.090(7) 0.106(8) 0.088(8) 0.050(7) 0.025(6) 0.051(6)
C51C 0.114(10) 0.128(11) 0.102(9) -0.026(8) -0.025(8) 0.071(9)
C52C 0.120(9) 0.040(5) 0.152(12) 0.024(6) 0.042(8) 0.018(6)
C52 0.046(6) 0.100(9) 0.26(2) 0.047(11) 0.018(8) 0.029(6)
C52B 0.097(7) 0.099(8) 0.094(8) 0.028(6) 0.023(6) 0.065(6)
C53B 0.143(11) 0.079(7) 0.174(14) 0.049(8) 0.052(10) 0.080(8)
C53C 0.099(10) 0.085(9) 0.192(17) -0.018(10) 0.057(10) -0.009(8)
C53 0.127(9) 0.089(7) 0.100(8) 0.002(6) 0.002(7) 0.086(7)
C54B 0.056(7) 0.148(13) 0.174(15) 0.028(11) 0.009(8) 0.031(8)
C54 0.103(7) 0.046(5) 0.083(7) 0.005(4) 0.007(5) 0.040(5)
C54C 0.149(11) 0.103(8) 0.112(9) 0.025(7) 0.016(8) 0.101(8)
C55 0.105(8) 0.052(6) 0.103(9) -0.001(6) 0.036(7) -0.017(6)
C55C 0.198(14) 0.074(7) 0.091(8) 0.019(6) 0.029(9) 0.087(8)
C55B 0.093(8) 0.137(11) 0.148(13) 0.000(9) -0.027(8) 0.077(8)
O1S 0.220(12) 0.132(8) 0.134(9) 0.027(7) 0.023(8) 0.104(8)
C2S 0.22(2) 0.134(14) 0.157(14) 0.024(10) 0.048(13) 0.093(14)
C3S 0.36(3) 0.137(16) 0.172(15) -0.016(13) 0.063(17) 0.102(19)
C4S 0.221(19) 0.138(14) 0.27(2) 0.107(15) 0.127(17) 0.104(14)
S3 0.273(6) 0.126(3) 0.121(3) -0.008(3) -0.027(4) 0.138(4)
O7T 0.44(2) 0.168(11) 0.111(9) -0.044(8) -0.092(12) 0.195(15)
O8T 0.282(14) 0.156(9) 0.126(8) 0.032(7) 0.034(9) 0.167(10)
O9T 0.37(2) 0.309(17) 0.113(8) -0.040(10) -0.026(11) 0.295(17)
S4 0.123(3) 0.144(4) 0.158(4) -0.003(3) 0.026(3) 0.025(3)
O10T 0.173(13) 0.33(2) 0.237(18) 0.018(17) 0.095(13) 0.023(14)
O11T 0.216(13) 0.135(9) 0.141(10) 0.035(8) -0.021(9) 0.051(9)
O12T 0.101(7) 0.145(9) 0.163(10) -0.025(8) 0.002(7) 0.025(6)

loop_
_atom_type_symbol
_atom_type_description
_atom_type_scat_dispersion_real
_atom_type_scat_dispersion_imag
_atom_type_scat_source
C C 0.0181 0.0091 'International Tables Vol C Tables 4.2.6.8 and 6.1.1.4'
H H 0.0000 0.0000 'International Tables Vol C Tables 4.2.6.8 and 6.1.1.4'
Eu Eu -8.9294 11.1857 'International Tables Vol C Tables 4.2.6.8 and 6.1.1.4'
F F 0.0727 0.0534 'International Tables Vol C Tables 4.2.6.8 and 6.1.1.4'
N N 0.0311 0.0180 'International Tables Vol C Tables 4.2.6.8 and 6.1.1.4'
O O 0.0492 0.0322 'International Tables Vol C Tables 4.2.6.8 and 6.1.1.4'
S S 0.3331 0.5567 'International Tables Vol C Tables 4.2.6.8 and 6.1.1.4'
Zn Zn -1.5491 0.6778 'International Tables Vol C Tables 4.2.6.8 and 6.1.1.4'

loop_
_exptl_crystal_face_index_h
_exptl_crystal_face_index_k
_exptl_crystal_face_index_l
_exptl_crystal_face_perp_dist
0 0 1 0.0164
0 0 -1 0.0244
1 -2 -1 0.1030
1 5 2 0.0976
2 -1 -1 0.0546
-2 1 1 0.0678
-5 -2 0 0.1125
-3 5 1 0.0884

loop_
_geom_angle_atom_site_label_1
_geom_angle_atom_site_label_2
_geom_angle_atom_site_label_3
_geom_angle
_geom_angle_site_symmetry_1
_geom_angle_site_symmetry_3
_geom_angle_publ_flag
N4C Eu1 N4 85.3(2) . . ?
N4C Eu1 N6C 62.0(2) . . ?
N4C Eu1 N6 140.0(2) . . ?
N4B Eu1 N4 86.2(2) . . ?
N4B Eu1 N4C 85.2(2) . . ?
N4B Eu1 N6B 62.4(3) . . ?
N4B Eu1 N6C 141.5(2) . . ?
N4B Eu1 N6 72.5(2) . . ?
N4B Eu1 N7B 125.0(2) . . ?
N4B Eu1 N7 76.4(2) . . ?
N6B Eu1 N4 140.6(2) . . ?
N6B Eu1 N4C 69.9(2) . . ?
N6B Eu1 N6C 117.6(3) . . ?
N6B Eu1 N6 122.8(2) . . ?
N6C Eu1 N4 72.2(2) . . ?
N6C Eu1 N6 119.6(2) . . ?
N6 Eu1 N4 61.1(2) . . ?
N7B Eu1 N4 144.0(2) . . ?
N7B Eu1 N4C 80.6(2) . . ?
N7B Eu1 N6B 62.8(2) . . ?
N7B Eu1 N6C 71.9(2) . . ?
N7B Eu1 N6 139.3(2) . . ?
N7 Eu1 N4 123.8(2) . . ?
N7 Eu1 N4C 143.6(2) . . ?
N7 Eu1 N6B 73.7(2) . . ?
N7 Eu1 N6C 142.1(2) . . ?
N7 Eu1 N6 62.7(2) . . ?
N7 Eu1 N7B 84.5(2) . . ?
N7C Eu1 N4 80.4(2) . . ?
N7C Eu1 N4C 124.9(2) . . ?
N7C Eu1 N4B 145.3(2) . . ?
N7C Eu1 N6B 138.9(2) . . ?
N7C Eu1 N6C 62.9(2) . . ?
N7C Eu1 N6 73.0(2) . . ?
N7C Eu1 N7B 81.0(2) . . ?
N7C Eu1 N7 84.7(2) . . ?
O1 Eu2 N9 124.66(19) . . ?
O1 Eu2 N9C 143.1(2) . . ?
O1 Eu2 N9B 83.7(2) . . ?
O1 Eu2 N11C 132.4(2) . . ?
O1 Eu2 N11 63.3(2) . . ?
O1 Eu2 N11B 67.3(2) . . ?
O1 Eu2 C46 19.8(2) . . ?
O1 Eu2 C46B 68.4(2) . . ?
O1 Eu2 C46C 95.0(2) . . ?
O1C Eu2 O1 75.9(2) . . ?
O1C Eu2 N9 78.4(2) . . ?
O1C Eu2 N9C 128.2(2) . . ?
O1C Eu2 N9B 143.2(2) . . ?
O1C Eu2 N11C 65.2(2) . . ?
O1C Eu2 N11 68.1(2) . . ?
O1C Eu2 N11B 131.2(2) . . ?
O1C Eu2 C46 78.9(2) . . ?
O1C Eu2 C46B 91.1(2) . . ?
O1C Eu2 C46C 19.5(2) . . ?
O1B Eu2 O1 80.1(2) . . ?
O1B Eu2 O1C 80.5(2) . . ?
O1B Eu2 N9 141.3(2) . . ?
O1B Eu2 N9C 77.9(2) . . ?
O1B Eu2 N9B 126.0(2) . . ?
O1B Eu2 N11C 67.7(2) . . ?
O1B Eu2 N11 136.0(2) . . ?
O1B Eu2 N11B 63.0(2) . . ?
O1B Eu2 C46 99.9(2) . . ?
O1B Eu2 C46B 18.1(2) . . ?
O1B Eu2 C46C 80.0(2) . . ?
N9 Eu2 N9C 90.3(2) . . ?
N9 Eu2 N11 61.7(2) . . ?
N9 Eu2 C46 107.3(2) . . ?
N9 Eu2 C46B 159.4(2) . . ?
N9 Eu2 C46C 69.5(2) . . ?
N9C Eu2 N11 146.0(2) . . ?
N9C Eu2 C46 151.1(2) . . ?
N9C Eu2 C46B 82.3(2) . . ?
N9C Eu2 C46C 109.7(2) . . ?
N9B Eu2 N9 89.0(2) . . ?
N9B Eu2 N9C 85.7(2) . . ?
N9B Eu2 N11C 143.6(2) . . ?
N9B Eu2 N11 75.5(2) . . ?
N9B Eu2 N11B 63.2(3) . . ?
N9B Eu2 C46 72.2(2) . . ?
N9B Eu2 C46B 109.5(3) . . ?
N9B Eu2 C46C 153.0(3) . . ?
N11C Eu2 N9 74.0(2) . . ?
N11C Eu2 N9C 63.0(2) . . ?
N11C Eu2 N11 120.2(2) . . ?
N11C Eu2 C46 143.3(2) . . ?
N11C Eu2 C46B 85.5(3) . . ?
N11C Eu2 C46C 46.8(2) . . ?
N11 Eu2 C46 45.7(2) . . ?
N11 Eu2 C46B 130.6(2) . . ?
N11 Eu2 C46C 79.8(2) . . ?
N11B Eu2 N9 149.6(2) . . ?
N11B Eu2 N9C 76.4(2) . . ?
N11B Eu2 N11C 120.9(3) . . ?
N11B Eu2 N11 117.5(2) . . ?
N11B Eu2 C46 77.0(2) . . ?
N11B Eu2 C46B 46.4(3) . . ?
N11B Eu2 C46C 140.7(3) . . ?
C46B Eu2 C46 87.7(2) . . ?
C46B Eu2 C46C 94.9(3) . . ?
C46C Eu2 C46 98.1(2) . . ?
N1 Zn1 N1C 93.9(3) . . ?
N1B Zn1 N1C 96.6(3) . . ?
N1B Zn1 N1 95.6(2) . . ?
N2 Zn1 N1C 169.9(3) . . ?
N2 Zn1 N1 77.2(3) . . ?
N2 Zn1 N1B 88.9(3) . . ?
N2 Zn1 N2C 99.3(3) . . ?
N2 Zn1 N2B 101.4(3) . . ?
N2C Zn1 N1C 75.8(3) . . ?
N2C Zn1 N1 89.9(2) . . ?
N2C Zn1 N1B 170.9(3) . . ?
N2C Zn1 N2B 98.7(2) . . ?
N2B Zn1 N1C 88.1(2) . . ?
N2B Zn1 N1 171.4(2) . . ?
N2B Zn1 N1B 75.8(2) . . ?
C46 O1 Eu2 119.5(5) . . ?
C46C O1C Eu2 121.3(6) . . ?
C46B O1B Eu2 124.3(6) . . ?
C1C N1C Zn1 124.4(7) . . ?
C1C N1C C5C 118.2(8) . . ?
C5C N1C Zn1 114.4(6) . . ?
C1 N1 Zn1 126.6(6) . . ?
C5 N1 Zn1 113.1(7) . . ?
C5 N1 C1 118.6(9) . . ?
C1B N1B Zn1 124.8(6) . . ?
C1B N1B C5B 117.7(7) . . ?
C5B N1B Zn1 115.7(5) . . ?
C6 N2 Zn1 114.1(7) . . ?
C6 N2 C7 105.7(8) . . ?
C7 N2 Zn1 138.4(7) . . ?
C6C N2C Zn1 115.6(6) . . ?
C6C N2C C7C 107.5(7) . . ?
C7C N2C Zn1 136.9(5) . . ?
C6B N2B Zn1 115.8(5) . . ?
C6B N2B C7B 106.2(6) . . ?
C7B N2B Zn1 137.2(5) . . ?
C6C N3C C52C 129.3(10) . . ?
C12C N3C C6C 107.5(7) . . ?
C12C N3C C52C 123.3(9) . . ?
C6 N3 C12 103.7(10) . . ?
C6 N3 C52 133.7(13) . . ?
C12 N3 C52 122.1(10) . . ?
C6B N3B C12B 107.8(7) . . ?
C6B N3B C52B 129.9(8) . . ?
C12B N3B C52B 122.3(7) . . ?
C16 N4 Eu1 128.6(6) . . ?
C17 N4 Eu1 115.1(5) . . ?
C17 N4 C16 107.7(8) . . ?
C16C N4C Eu1 136.0(6) . . ?
C17C N4C Eu1 117.4(6) . . ?
C17C N4C C16C 105.1(8) . . ?
C16B N4B Eu1 129.9(5) . . ?
C17B N4B Eu1 116.3(6) . . ?
C17B N4B C16B 107.5(7) . . ?
C17C N5C C18C 109.2(8) . . ?
C17C N5C C53C 126.4(10) . . ?
C18C N5C C53C 124.4(10) . . ?
C17B N5B C53B 130.0(10) . . ?
C18B N5B C17B 107.3(7) . . ?
C18B N5B C53B 122.4(10) . . ?
C17 N5 C18 107.2(9) . . ?
C17 N5 C53 127.3(9) . . ?
C18 N5 C53 125.4(9) . . ?
C21B N6B Eu1 119.3(7) . . ?
C25B N6B Eu1 119.9(6) . . ?
C25B N6B C21B 120.8(9) . . ?
C21C N6C Eu1 121.8(6) . . ?
C25C N6C Eu1 118.4(6) . . ?
C25C N6C C21C 119.6(8) . . ?
C21 N6 Eu1 121.3(5) . . ?
C21 N6 C25 118.1(7) . . ?
C25 N6 Eu1 120.6(5) . . ?
C26B N7B Eu1 113.5(6) . . ?
C26B N7B C27B 102.8(8) . . ?
C27B N7B Eu1 131.9(6) . . ?
C26 N7 Eu1 113.0(5) . . ?
C26 N7 C27 105.8(6) . . ?
C27 N7 Eu1 129.1(5) . . ?
C26C N7C Eu1 114.9(5) . . ?
C26C N7C C27C 104.3(8) . . ?
C27C N7C Eu1 129.6(5) . . ?
C26B N8B C32B 108.0(9) . . ?
C26B N8B C54B 128.4(11) . . ?
C32B N8B C54B 123.6(10) . . ?
C26C N8C C32C 104.2(8) . . ?
C26C N8C C54C 130.8(10) . . ?
C32C N8C C54C 124.6(9) . . ?
C26 N8 C54 127.9(8) . . ?
C32 N8 C26 108.1(7) . . ?
C32 N8 C54 123.8(7) . . ?
C36 N9 Eu2 133.6(5) . . ?
C37 N9 Eu2 121.1(5) . . ?
C37 N9 C36 104.8(7) . . ?
C36C N9C Eu2 136.3(6) . . ?
C37C N9C Eu2 116.8(6) . . ?
C37C N9C C36C 106.4(7) . . ?
C36B N9B Eu2 134.6(6) . . ?
C37B N9B Eu2 118.0(6) . . ?
C37B N9B C36B 106.1(8) . . ?
C37B N10B C55B 126.5(11) . . ?
C38B N10B C37B 106.3(8) . . ?
C38B N10B C55B 126.8(10) . . ?
C37 N10 C38 106.8(7) . . ?
C37 N10 C55 129.4(9) . . ?
C38 N10 C55 123.5(8) . . ?
C37C N10C C55C 130.4(10) . . ?
C38C N10C C37C 105.6(8) . . ?
C38C N10C C55C 123.9(9) . . ?
C41C N11C Eu2 120.3(7) . . ?
C41C N11C C45C 118.7(8) . . ?
C45C N11C Eu2 115.4(5) . . ?
C41 N11 Eu2 121.5(5) . . ?
C45 N11 Eu2 115.2(6) . . ?
C45 N11 C41 120.0(7) . . ?
C41B N11B Eu2 122.0(6) . . ?
C41B N11B C45B 119.4(9) . . ?
C45B N11B Eu2 118.3(7) . . ?
C46B N12B C47B 118.8(10) . . ?
C46B N12B C49B 125.2(14) . . ?
C49B N12B C47B 113.8(13) . . ?
C46C N12C C47C 116.6(8) . . ?
C46C N12C C49C 123.9(9) . . ?
C49C N12C C47C 119.3(8) . . ?
C46 N12 C47 117.9(10) . . ?
C46 N12 C49 125.7(10) . . ?
C49 N12 C47 115.9(10) . . ?
N1 C1 H1 118.3 . . ?
N1 C1 C2 123.4(12) . . ?
C2 C1 H1 118.3 . . ?
N1B C1B H1B 118.3 . . ?
N1B C1B C2B 123.5(8) . . ?
C2B C1B H1B 118.3 . . ?
N1C C1C H1C 117.8 . . ?
N1C C1C C2C 124.5(11) . . ?
C2C C1C H1C 117.8 . . ?
C1C C2C C51C 119.5(13) . . ?
C3C C2C C1C 115.8(11) . . ?
C3C C2C C51C 124.5(12) . . ?
C1B C2B C51B 119.4(9) . . ?
C3B C2B C1B 117.2(9) . . ?
C3B C2B C51B 123.4(9) . . ?
C1 C2 C51 119.9(13) . . ?
C3 C2 C1 117.1(13) . . ?
C3 C2 C51 123.1(11) . . ?
C2C C3C H3C 119.1 . . ?
C2C C3C C4C 121.8(11) . . ?
C4C C3C H3C 119.1 . . ?
C2B C3B H3B 120.0 . . ?
C2B C3B C4B 120.0(9) . . ?
C4B C3B H3B 120.0 . . ?
C2 C3 H3 118.9 . . ?
C4 C3 C2 122.1(10) . . ?
C4 C3 H3 118.9 . . ?
C3C C4C H4C 121.9 . . ?
C5C C4C C3C 116.2(11) . . ?
C5C C4C H4C 121.9 . . ?
C3 C4 H4 121.6 . . ?
C3 C4 C5 116.9(13) . . ?
C5 C4 H4 121.6 . . ?
C3B C4B H4B 119.8 . . ?
C5B C4B C3B 120.4(9) . . ?
C5B C4B H4B 119.8 . . ?
N1 C5 C4 121.8(12) . . ?
N1 C5 C6 113.0(8) . . ?
C4 C5 C6 125.2(13) . . ?
N1B C5B C4B 120.9(8) . . ?
N1B C5B C6B 112.3(7) . . ?
C4B C5B C6B 126.8(8) . . ?
N1C C5C C4C 123.4(10) . . ?
N1C C5C C6C 114.0(8) . . ?
C4C C5C C6C 122.5(10) . . ?
N2B C6B N3B 111.6(7) . . ?
N2B C6B C5B 118.7(7) . . ?
N3B C6B C5B 129.6(7) . . ?
N2 C6 N3 114.6(11) . . ?
N2 C6 C5 120.3(9) . . ?
N3 C6 C5 124.9(11) . . ?
N2C C6C N3C 110.4(9) . . ?
N2C C6C C5C 118.3(8) . . ?
N3C C6C C5C 131.4(8) . . ?
C8C C7C N2C 130.0(8) . . ?
C8C C7C C12C 123.5(8) . . ?
C12C C7C N2C 106.5(8) . . ?
N2B C7B C12B 108.2(7) . . ?
C8B C7B N2B 131.3(7) . . ?
C8B C7B C12B 120.5(7) . . ?
N2 C7 C8 127.5(9) . . ?
N2 C7 C12 107.3(10) . . ?
C8 C7 C12 125.1(10) . . ?
C7B C8B H8B 119.9 . . ?
C9B C8B C7B 120.1(8) . . ?
C9B C8B H8B 119.9 . . ?
C7 C8 H8 121.3 . . ?
C7 C8 C9 117.3(10) . . ?
C9 C8 H8 121.3 . . ?
C7C C8C H8C 121.4 . . ?
C9C C8C C7C 117.1(9) . . ?
C9C C8C H8C 121.4 . . ?
C8C C9C C10C 117.4(10) . . ?
C8C C9C C13C 119.2(9) . . ?
C10C C9C C13C 123.4(9) . . ?
C8 C9 C10 117.3(12) . . ?
C8 C9 C13 120.5(11) . . ?
C10 C9 C13 121.9(10) . . ?
C8B C9B C10B 118.5(8) . . ?
C8B C9B C13B 121.6(8) . . ?
C10B C9B C13B 119.5(8) . . ?
C9B C10B H10B 118.5 . . ?
C11B C10B C9B 123.0(8) . . ?
C11B C10B H10B 118.5 . . ?
C9 C10 H10 118.3 . . ?
C11 C10 C9 123.4(11) . . ?
C11 C10 H10 118.3 . . ?
C9C C10C H10C 117.3 . . ?
C11C C10C C9C 125.4(10) . . ?
C11C C10C H10C 117.3 . . ?
C10 C11 H11 120.9 . . ?
C12 C11 C10 118.2(13) . . ?
C12 C11 H11 120.9 . . ?
C10C C11C H11C 120.8 . . ?
C10C C11C C12C 118.3(11) . . ?
C12C C11C H11C 120.8 . . ?
C10B C11B H11B 121.0 . . ?
C10B C11B C12B 118.0(8) . . ?
C12B C11B H11B 121.0 . . ?
N3B C12B C7B 106.0(7) . . ?
N3B C12B C11B 133.9(8) . . ?
C11B C12B C7B 119.9(8) . . ?
N3C C12C C7C 108.0(8) . . ?
N3C C12C C11C 133.6(9) . . ?
C7C C12C C11C 118.1(10) . . ?
N3 C12 C7 108.7(9) . . ?
N3 C12 C11 132.6(13) . . ?
C11 C12 C7 118.6(14) . . ?
C9 C13 H13A 108.0 . . ?
C9 C13 H13B 108.0 . . ?
C9 C13 C14 117.3(8) . . ?
H13A C13 H13B 107.2 . . ?
C14 C13 H13A 108.0 . . ?
C14 C13 H13B 108.0 . . ?
C9B C13B H13C 109.2 . . ?
C9B C13B H13D 109.2 . . ?
C9B C13B C14B 112.0(7) . . ?
H13C C13B H13D 107.9 . . ?
C14B C13B H13C 109.2 . . ?
C14B C13B H13D 109.2 . . ?
C9C C13C H13E 108.6 . . ?
C9C C13C H13F 108.6 . . ?
C9C C13C C14C 114.8(7) . . ?
H13E C13C H13F 107.6 . . ?
C14C C13C H13E 108.6 . . ?
C14C C13C H13F 108.6 . . ?
C15C C14C C13C 121.0(9) . . ?
C20C C14C C13C 119.0(9) . . ?
C20C C14C C15C 120.0(10) . . ?
C15 C14 C13 119.3(11) . . ?
C20 C14 C13 121.0(10) . . ?
C20 C14 C15 119.7(12) . . ?
C15B C14B C13B 118.9(8) . . ?
C15B C14B C20B 121.3(10) . . ?
C20B C14B C13B 119.8(8) . . ?
C14B C15B H15B 120.4 . . ?
C14B C15B C16B 119.2(8) . . ?
C16B C15B H15B 120.4 . . ?
C14C C15C H15C 120.1 . . ?
C14C C15C C16C 119.8(9) . . ?
C16C C15C H15C 120.1 . . ?
C14 C15 H15 120.5 . . ?
C16 C15 C14 119.0(11) . . ?
C16 C15 H15 120.5 . . ?
N4 C16 C18 107.0(9) . . ?
C15 C16 N4 132.7(9) . . ?
C15 C16 C18 120.3(9) . . ?
N4C C16C C15C 129.7(8) . . ?
N4C C16C C18C 110.7(9) . . ?
C18C C16C C15C 119.6(9) . . ?
N4B C16B C18B 106.7(9) . . ?
C15B C16B N4B 132.6(7) . . ?
C15B C16B C18B 120.6(9) . . ?
N4C C17C N5C 110.0(9) . . ?
N4C C17C C21C 121.1(9) . . ?
N5C C17C C21C 128.0(9) . . ?
N4B C17B N5B 112.4(8) . . ?
N4B C17B C21B 120.2(8) . . ?
N5B C17B C21B 127.2(9) . . ?
N4 C17 N5 111.6(8) . . ?
N4 C17 C21 119.9(8) . . ?
N5 C17 C21 128.4(9) . . ?
N5B C18B C16B 106.0(8) . . ?
N5B C18B C19B 134.9(9) . . ?
C19B C18B C16B 119.1(10) . . ?
N5C C18C C16C 105.0(9) . . ?
N5C C18C C19C 133.9(10) . . ?
C16C C18C C19C 120.9(11) . . ?
N5 C18 C16 106.4(8) . . ?
N5 C18 C19 132.7(12) . . ?
C19 C18 C16 120.8(11) . . ?
C18C C19C H19C 120.9 . . ?
C18C C19C C20C 118.2(11) . . ?
C20C C19C H19C 120.9 . . ?
C18B C19B H19B 121.4 . . ?
C20B C19B C18B 117.1(8) . . ?
C20B C19B H19B 121.4 . . ?
C18 C19 H19 121.5 . . ?
C20 C19 C18 117.0(12) . . ?
C20 C19 H19 121.5 . . ?
C14B C20B H20B 118.7 . . ?
C19B C20B C14B 122.5(9) . . ?
C19B C20B H20B 118.7 . . ?
C14C C20C C19C 120.7(11) . . ?
C14C C20C H20C 119.7 . . ?
C19C C20C H20C 119.7 . . ?
C14 C20 H20 118.4 . . ?
C19 C20 C14 123.2(10) . . ?
C19 C20 H20 118.4 . . ?
N6 C21 C17 112.6(8) . . ?
N6 C21 C22 122.2(8) . . ?
C22 C21 C17 124.6(8) . . ?
N6C C21C C17C 112.9(8) . . ?
C22C C21C N6C 122.5(10) . . ?
C22C C21C C17C 124.6(10) . . ?
N6B C21B C17B 114.8(9) . . ?
N6B C21B C22B 118.9(11) . . ?
C22B C21B C17B 126.1(10) . . ?
C21B C22B H22B 120.8 . . ?
C23B C22B C21B 118.4(12) . . ?
C23B C22B H22B 120.8 . . ?
C21C C22C H22C 120.8 . . ?
C21C C22C C23C 118.4(12) . . ?
C23C C22C H22C 120.8 . . ?
C21 C22 H22 120.8 . . ?
C21 C22 C23 118.5(9) . . ?
C23 C22 H22 120.8 . . ?
C22C C23C H23C 120.0 . . ?
C24C C23C C22C 120.0(10) . . ?
C24C C23C H23C 120.0 . . ?
C22 C23 H23 119.5 . . ?
C24 C23 C22 121.1(9) . . ?
C24 C23 H23 119.5 . . ?
C22B C23B H23B 119.3 . . ?
C24B C23B C22B 121.3(12) . . ?
C24B C23B H23B 119.3 . . ?
C23B C24B H24B 121.5 . . ?
C23B C24B C25B 117.0(12) . . ?
C25B C24B H24B 121.5 . . ?
C23 C24 H24 121.7 . . ?
C23 C24 C25 116.5(9) . . ?
C25 C24 H24 121.7 . . ?
C23C C24C H24C 120.8 . . ?
C23C C24C C25C 118.5(10) . . ?
C25C C24C H24C 120.8 . . ?
N6C C25C C24C 120.7(10) . . ?
N6C C25C C26C 114.4(8) . . ?
C24C C25C C26C 124.5(9) . . ?
N6B C25B C24B 123.3(11) . . ?
N6B C25B C26B 114.7(9) . . ?
C24B C25B C26B 121.4(11) . . ?
N6 C25 C24 123.6(8) . . ?
N6 C25 C26 110.3(7) . . ?
C24 C25 C26 125.9(8) . . ?
N7 C26 N8 111.2(7) . . ?
N7 C26 C25 121.7(7) . . ?
N8 C26 C25 127.0(7) . . ?
N7C C26C N8C 114.9(9) . . ?
N7C C26C C25C 119.7(8) . . ?
N8C C26C C25C 125.4(8) . . ?
N7B C26B C25B 116.5(8) . . ?
N8B C26B N7B 114.1(9) . . ?
N8B C26B C25B 129.3(10) . . ?
N7 C27 C28 129.3(7) . . ?
N7 C27 C32 108.1(7) . . ?
C28 C27 C32 122.5(8) . . ?
C28C C27C N7C 128.7(8) . . ?
C32C C27C N7C 107.6(9) . . ?
C32C C27C C28C 123.7(9) . . ?
C28B C27B N7B 129.0(9) . . ?
C28B C27B C32B 121.2(10) . . ?
C32B C27B N7B 109.7(10) . . ?
C27B C28B H28B 120.9 . . ?
C29B C28B C27B 118.2(10) . . ?
C29B C28B H28B 120.9 . . ?
C27C C28C H28C 122.0 . . ?
C29C C28C C27C 116.0(8) . . ?
C29C C28C H28C 122.0 . . ?
C27 C28 H28 120.8 . . ?
C29 C28 C27 118.5(8) . . ?
C29 C28 H28 120.8 . . ?
C28 C29 C30 119.4(9) . . ?
C28 C29 C33 122.7(8) . . ?
C30 C29 C33 117.9(8) . . ?
C28B C29B C30B 119.9(11) . . ?
C28B C29B C33B 121.1(10) . . ?
C30B C29B C33B 118.9(10) . . ?
C28C C29C C30C 121.9(10) . . ?
C28C C29C C33C 119.6(9) . . ?
C30C C29C C33C 118.4(9) . . ?
C29 C30 H30 118.3 . . ?
C31 C30 C29 123.3(9) . . ?
C31 C30 H30 118.3 . . ?
C29B C30B H30B 120.1 . . ?
C31B C30B C29B 119.9(11) . . ?
C31B C30B H30B 120.1 . . ?
C29C C30C H30C 118.8 . . ?
C31C C30C C29C 122.3(10) . . ?
C31C C30C H30C 118.8 . . ?
C30C C31C H31C 121.3 . . ?
C30C C31C C32C 117.3(10) . . ?
C32C C31C H31C 121.3 . . ?
C30 C31 H31 121.8 . . ?
C30 C31 C32 116.5(9) . . ?
C32 C31 H31 121.8 . . ?
C30B C31B H31B 120.1 . . ?
C32B C31B C30B 119.9(12) . . ?
C32B C31B H31B 120.1 . . ?
N8B C32B C27B 104.9(9) . . ?
C31B C32B N8B 134.1(12) . . ?
C31B C32B C27B 120.9(13) . . ?
N8C C32C C31C 132.5(9) . . ?
C27C C32C N8C 108.9(9) . . ?
C27C C32C C31C 118.7(10) . . ?
N8 C32 C27 106.6(7) . . ?
N8 C32 C31 133.8(8) . . ?
C31 C32 C27 119.6(9) . . ?
C29B C33B H33B 121.8 . . ?
C34B C33B C29B 116.3(8) . . ?
C34B C33B H33B 121.8 . . ?
C29C C33C H33A 109.1 . . ?
C29C C33C H33C 109.1 . . ?
H33A C33C H33C 107.8 . . ?
C34C C33C C29C 112.5(7) . . ?
C34C C33C H33A 109.1 . . ?
C34C C33C H33C 109.1 . . ?
C29 C33 H33D 108.9 . . ?
C29 C33 H33E 108.9 . . ?
C29 C33 C34 113.5(7) . . ?
H33D C33 H33E 107.7 . . ?
C34 C33 H33D 108.9 . . ?
C34 C33 H33E 108.9 . . ?
C35B C34B C33B 119.2(10) . . ?
C35B C34B C40B 118.8(11) . . ?
C40B C34B C33B 122.0(10) . . ?
C35C C34C C33C 121.4(9) . . ?
C35C C34C C40C 117.9(10) . . ?
C40C C34C C33C 120.7(9) . . ?
C35 C34 C33 119.0(8) . . ?
C40 C34 C33 121.3(9) . . ?
C40 C34 C35 119.7(9) . . ?
C34 C35 H35 120.4 . . ?
C34 C35 C36 119.2(8) . . ?
C36 C35 H35 120.4 . . ?
C34C C35C H35C 119.8 . . ?
C36C C35C C34C 120.3(8) . . ?
C36C C35C H35C 119.8 . . ?
C34B C35B H35B 121.0 . . ?
C36B C35B C34B 118.0(10) . . ?
C36B C35B H35B 121.0 . . ?
C35B C36B N9B 130.3(8) . . ?
C38B C36B N9B 107.8(9) . . ?
C38B C36B C35B 121.9(9) . . ?
C35 C36 N9 131.6(8) . . ?
C35 C36 C38 118.9(8) . . ?
C38 C36 N9 109.4(7) . . ?
N9C C36C C35C 131.9(7) . . ?
N9C C36C C38C 108.8(8) . . ?
C35C C36C C38C 119.3(8) . . ?
N9B C37B N10B 110.3(9) . . ?
N9B C37B C41B 120.9(8) . . ?
N10B C37B C41B 128.6(9) . . ?
N9C C37C N10C 112.8(9) . . ?
N9C C37C C41C 122.9(7) . . ?
N10C C37C C41C 124.3(9) . . ?
N9 C37 N10 113.6(8) . . ?
N9 C37 C41 120.5(7) . . ?
N10 C37 C41 125.8(7) . . ?
C36 C38 N10 105.4(8) . . ?
C36 C38 C39 123.2(9) . . ?
C39 C38 N10 131.4(9) . . ?
N10C C38C C36C 106.3(8) . . ?
N10C C38C C39C 130.5(9) . . ?
C36C C38C C39C 123.2(10) . . ?
N10B C38B C36B 109.4(9) . . ?
N10B C38B C39B 130.0(11) . . ?
C36B C38B C39B 120.6(11) . . ?
C38 C39 H39 123.1 . . ?
C40 C39 C38 113.9(10) . . ?
C40 C39 H39 123.1 . . ?
C38C C39C H39C 122.5 . . ?
C40C C39C C38C 114.9(8) . . ?
C40C C39C H39C 122.5 . . ?
C38B C39B H39B 120.5 . . ?
C40B C39B C38B 119.1(11) . . ?
C40B C39B H39B 120.5 . . ?
C34 C40 C39 125.0(10) . . ?
C34 C40 H40 117.5 . . ?
C39 C40 H40 117.5 . . ?
C34C C40C H40C 117.8 . . ?
C39C C40C C34C 124.3(8) . . ?
C39C C40C H40C 117.8 . . ?
C34B C40B H40B 119.2 . . ?
C39B C40B C34B 121.6(10) . . ?
C39B C40B H40B 119.2 . . ?
N11B C41B C37B 113.7(8) . . ?
N11B C41B C42B 121.8(11) . . ?
C42B C41B C37B 124.5(10) . . ?
N11 C41 C37 112.0(7) . . ?
C42 C41 N11 118.1(9) . . ?
C42 C41 C37 129.8(9) . . ?
N11C C41C C37C 111.8(8) . . ?
N11C C41C C42C 121.2(10) . . ?
C42C C41C C37C 126.9(9) . . ?
C41C C42C H42C 120.5 . . ?
C43C C42C C41C 119.1(10) . . ?
C43C C42C H42C 120.5 . . ?
C41B C42B H42B 121.5 . . ?
C43B C42B C41B 117.0(12) . . ?
C43B C42B H42B 121.5 . . ?
C41 C42 H42 117.6 . . ?
C43 C42 C41 124.9(10) . . ?
C43 C42 H42 117.6 . . ?
C42 C43 H43 120.3 . . ?
C42 C43 C44 119.3(9) . . ?
C44 C43 H43 120.3 . . ?
C42B C43B H43B 119.8 . . ?
C42B C43B C44B 120.5(11) . . ?
C44B C43B H43B 119.8 . . ?
C42C C43C H43C 120.2 . . ?
C44C C43C C42C 119.6(11) . . ?
C44C C43C H43C 120.2 . . ?
C43C C44C H44C 120.7 . . ?
C43C C44C C45C 118.7(11) . . ?
C45C C44C H44C 120.7 . . ?
C43 C44 H44 121.7 . . ?
C43 C44 C45 116.6(9) . . ?
C45 C44 H44 121.7 . . ?
C43B C44B H44B 121.0 . . ?
C45B C44B C43B 118.1(12) . . ?
C45B C44B H44B 121.0 . . ?
N11 C45 C44 120.7(9) . . ?
N11 C45 C46 113.9(7) . . ?
C44 C45 C46 125.0(8) . . ?
N11B C45B C46B 108.4(8) . . ?
C44B C45B N11B 122.9(11) . . ?
C44B C45B C46B 128.7(11) . . ?
N11C C45C C44C 122.8(9) . . ?
N11C C45C C46C 112.6(8) . . ?
C44C C45C C46C 124.0(10) . . ?
O1 C46 Eu2 40.7(4) . . ?
O1 C46 N12 121.8(9) . . ?
O1 C46 C45 115.2(8) . . ?
N12 C46 Eu2 142.9(6) . . ?
N12 C46 C45 123.0(8) . . ?
C45 C46 Eu2 83.5(5) . . ?
O1B C46B Eu2 37.6(4) . . ?
O1B C46B N12B 120.3(10) . . ?
O1B C46B C45B 117.8(8) . . ?
N12B C46B Eu2 143.5(7) . . ?
N12B C46B C45B 121.8(9) . . ?
C45B C46B Eu2 86.2(5) . . ?
O1C C46C Eu2 39.3(4) . . ?
O1C C46C N12C 121.7(9) . . ?
O1C C46C C45C 116.5(9) . . ?
N12C C46C Eu2 149.3(7) . . ?
N12C C46C C45C 121.7(9) . . ?
C45C C46C Eu2 82.8(6) . . ?
N12C C47C H47A 109.3 . . ?
N12C C47C H47B 109.3 . . ?
N12C C47C C48C 111.5(9) . . ?
H47A C47C H47B 108.0 . . ?
C48C C47C H47A 109.3 . . ?
C48C C47C H47B 109.3 . . ?
N12B C47B H47C 109.6 . . ?
N12B C47B H47D 109.6 . . ?
N12B C47B C48B 110.4(11) . . ?
H47C C47B H47D 108.1 . . ?
C48B C47B H47C 109.6 . . ?
C48B C47B H47D 109.6 . . ?
N12 C47 H47 123.2 . . ?
C48 C47 N12 113.6(13) . . ?
C48 C47 H47 123.2 . . ?
C47 C48 H48A 109.5 . . ?
C47 C48 H48B 109.5 . . ?
C47 C48 H48C 109.5 . . ?
H48A C48 H48B 109.5 . . ?
H48A C48 H48C 109.5 . . ?
H48B C48 H48C 109.5 . . ?
C47B C48B H48D 109.5 . . ?
C47B C48B H48E 109.5 . . ?
C47B C48B H48F 109.5 . . ?
H48D C48B H48E 109.5 . . ?
H48D C48B H48F 109.5 . . ?
H48E C48B H48F 109.5 . . ?
C47C C48C H48G 109.5 . . ?
C47C C48C H48H 109.5 . . ?
C47C C48C H48I 109.5 . . ?
H48G C48C H48H 109.5 . . ?
H48G C48C H48I 109.5 . . ?
H48H C48C H48I 109.5 . . ?
N12 C49 H49A 109.7 . . ?
N12 C49 H49B 109.7 . . ?
N12 C49 C50 110.0(10) . . ?
H49A C49 H49B 108.2 . . ?
C50 C49 H49A 109.7 . . ?
C50 C49 H49B 109.7 . . ?
N12C C49C H49C 109.5 . . ?
N12C C49C H49D 109.5 . . ?
N12C C49C C50C 110.6(12) . . ?
H49C C49C H49D 108.1 . . ?
C50C C49C H49C 109.5 . . ?
C50C C49C H49D 109.5 . . ?
N12B C49B H49E 110.3 . . ?
N12B C49B H49F 110.3 . . ?
N12B C49B C50B 107.2(19) . . ?
H49E C49B H49F 108.5 . . ?
C50B C49B H49E 110.3 . . ?
C50B C49B H49F 110.3 . . ?
C49B C50B H50A 109.5 . . ?
C49B C50B H50B 109.5 . . ?
C49B C50B H50C 109.5 . . ?
H50A C50B H50B 109.5 . . ?
H50A C50B H50C 109.5 . . ?
H50B C50B H50C 109.5 . . ?
C49C C50C H50D 109.5 . . ?
C49C C50C H50E 109.5 . . ?
C49C C50C H50F 109.5 . . ?
H50D C50C H50E 109.5 . . ?
H50D C50C H50F 109.5 . . ?
H50E C50C H50F 109.5 . . ?
C49 C50 H50G 109.5 . . ?
C49 C50 H50H 109.5 . . ?
C49 C50 H50I 109.5 . . ?
H50G C50 H50H 109.5 . . ?
H50G C50 H50I 109.5 . . ?
H50H C50 H50I 109.5 . . ?
C2 C51 H51A 109.5 . . ?
C2 C51 H51B 109.5 . . ?
C2 C51 H51C 109.5 . . ?
H51A C51 H51B 109.5 . . ?
H51A C51 H51C 109.5 . . ?
H51B C51 H51C 109.5 . . ?
C2B C51B H51D 109.5 . . ?
C2B C51B H51E 109.5 . . ?
C2B C51B H51F 109.5 . . ?
H51D C51B H51E 109.5 . . ?
H51D C51B H51F 109.5 . . ?
H51E C51B H51F 109.5 . . ?
C2C C51C H51G 109.5 . . ?
C2C C51C H51H 109.5 . . ?
C2C C51C H51I 109.5 . . ?
H51G C51C H51H 109.5 . . ?
H51G C51C H51I 109.5 . . ?
H51H C51C H51I 109.5 . . ?
N3C C52C H52A 109.5 . . ?
N3C C52C H52B 109.5 . . ?
N3C C52C H52C 109.5 . . ?
H52A C52C H52B 109.5 . . ?
H52A C52C H52C 109.5 . . ?
H52B C52C H52C 109.5 . . ?
N3 C52 H52D 109.5 . . ?
N3 C52 H52E 109.5 . . ?
N3 C52 H52F 109.5 . . ?
H52D C52 H52E 109.5 . . ?
H52D C52 H52F 109.5 . . ?
H52E C52 H52F 109.5 . . ?
N3B C52B H52G 109.5 . . ?
N3B C52B H52H 109.5 . . ?
N3B C52B H52I 109.5 . . ?
H52G C52B H52H 109.5 . . ?
H52G C52B H52I 109.5 . . ?
H52H C52B H52I 109.5 . . ?
N5B C53B H53A 109.5 . . ?
N5B C53B H53B 109.5 . . ?
N5B C53B H53C 109.5 . . ?
H53A C53B H53B 109.5 . . ?
H53A C53B H53C 109.5 . . ?
H53B C53B H53C 109.5 . . ?
N5C C53C H53D 109.5 . . ?
N5C C53C H53E 109.5 . . ?
N5C C53C H53F 109.5 . . ?
H53D C53C H53E 109.5 . . ?
H53D C53C H53F 109.5 . . ?
H53E C53C H53F 109.5 . . ?
N5 C53 H53G 109.5 . . ?
N5 C53 H53H 109.5 . . ?
N5 C53 H53I 109.5 . . ?
H53G C53 H53H 109.5 . . ?
H53G C53 H53I 109.5 . . ?
H53H C53 H53I 109.5 . . ?
N8B C54B H54A 109.5 . . ?
N8B C54B H54B 109.5 . . ?
N8B C54B H54C 109.5 . . ?
H54A C54B H54B 109.5 . . ?
H54A C54B H54C 109.5 . . ?
H54B C54B H54C 109.5 . . ?
N8 C54 H54D 109.5 . . ?
N8 C54 H54E 109.5 . . ?
N8 C54 H54F 109.5 . . ?
H54D C54 H54E 109.5 . . ?
H54D C54 H54F 109.5 . . ?
H54E C54 H54F 109.5 . . ?
N8C C54C H54G 109.5 . . ?
N8C C54C H54H 109.5 . . ?
N8C C54C H54I 109.5 . . ?
H54G C54C H54H 109.5 . . ?
H54G C54C H54I 109.5 . . ?
H54H C54C H54I 109.5 . . ?
N10 C55 H55A 109.5 . . ?
N10 C55 H55B 109.5 . . ?
N10 C55 H55C 109.5 . . ?
H55A C55 H55B 109.5 . . ?
H55A C55 H55C 109.5 . . ?
H55B C55 H55C 109.5 . . ?
N10C C55C H55D 109.5 . . ?
N10C C55C H55E 109.5 . . ?
N10C C55C H55F 109.5 . . ?
H55D C55C H55E 109.5 . . ?
H55D C55C H55F 109.5 . . ?
H55E C55C H55F 109.5 . . ?
N10B C55B H55G 109.5 . . ?
N10B C55B H55H 109.5 . . ?
N10B C55B H55I 109.5 . . ?
H55G C55B H55H 109.5 . . ?
H55G C55B H55I 109.5 . . ?
H55H C55B H55I 109.5 . . ?
O1S C2S H2S 110.8 . . ?
O1S C2S C4S 107.1(15) . . ?
C3S C2S O1S 110(2) . . ?
C3S C2S H2S 110.8 . . ?
C3S C2S C4S 107.2(18) . . ?
C4S C2S H2S 110.8 . . ?
C2S C3S H3SA 115.8 . . ?
C2S C3S H3SB 111.4 . . ?
C2S C3S H3SC 100.8 . . ?
H3SA C3S H3SB 109.4 . . ?
H3SA C3S H3SC 109.5 . . ?
H3SB C3S H3SC 109.5 . . ?
C2S C4S H4SA 110.5 . . ?
C2S C4S H4SB 110.1 . . ?
C2S C4S H4SC 107.7 . . ?
H4SA C4S H4SB 109.5 . . ?
H4SA C4S H4SC 109.5 . . ?
H4SB C4S H4SC 109.5 . . ?
O23T S8 O24T 102(2) . . ?
O23T S8 O26T 121(2) . . ?
O23T S8 C8T 111(2) . . ?
O24T S8 O26T 110.6(14) . . ?
O24T S8 C8T 113.6(17) . . ?
O26T S8 C8T 99.4(16) . . ?
F22T C8T S8 142(3) . . ?
F22T C8T F23T 100(3) . . ?
F22T C8T F24T 100(2) . . ?
F23T C8T S8 97(2) . . ?
F24T C8T S8 101(2) . . ?
F24T C8T F23T 119(4) . . ?
F19T C7T S7 121(2) . . ?
F20T C7T F19T 115(3) . . ?
F20T C7T F21T 77(3) . . ?
F20T C7T S7 106(2) . . ?
F21T C7T F19T 72(3) . . ?
F21T C7T S7 80(2) . . ?
C7T F19T F21T 54.2(15) . . ?
C7T F20T F21T 51.8(15) . . ?
C7T F21T F19T 54.3(15) . . ?
C7T F21T F20T 51.1(16) . . ?
C7T F21T S7 57.9(16) . . ?
F19T F21T F20T 89(2) . . ?
F19T F21T S7 96(2) . . ?
F20T F21T S7 83(2) . . ?
C7T S7 F21T 41.8(10) . . ?
O19T S7 C7T 121.6(14) . . ?
O19T S7 F21T 89.1(14) . . ?
O20T S7 C7T 105.4(17) . . ?
O20T S7 F21T 123(2) . . ?
O20T S7 O19T 71.6(17) . . ?
O21T S7 C7T 112.8(15) . . ?
O21T S7 F21T 103.4(18) . . ?
O21T S7 O19T 107.0(14) . . ?
O21T S7 O20T 134(2) . . ?
S7 O19T O20T 54.2(10) . . ?
S7 O20T O19T 54.2(11) . . ?
O13T S5 O15T 111.4(14) . . ?
O13T S5 C5T 107.0(9) . . ?
O14T S5 O13T 138.5(15) . . ?
O14T S5 O15T 90.9(17) . . ?
O14T S5 C5T 107.8(14) . . ?
C5T S5 O15T 89.4(14) . . ?
S5 C5T F13T 113.9(12) . . ?
F14T C5T S5 117.7(15) . . ?
F14T C5T F13T 107.1(15) . . ?
F14T C5T F15T 103.6(15) . . ?
F15T C5T S5 127.5(12) . . ?
F15T C5T F13T 80.0(11) . . ?
F1TA C1TA S1A 98.4(17) . . ?
F2TA C1TA F1TA 120(2) . . ?
F2TA C1TA S1A 105.9(18) . . ?
F3TA C1TA F1TA 115(2) . . ?
F3TA C1TA F2TA 111(2) . . ?
F3TA C1TA S1A 104.0(18) . . ?
O1TA S1A C1TA 116.4(14) . . ?
O1TA S1A O2TA 105.7(17) . . ?
O1TA S1A O3TA 124.0(17) . . ?
O2TA S1A C1TA 93.5(12) . . ?
O3TA S1A C1TA 110.2(13) . . ?
O3TA S1A O2TA 100.5(16) . . ?
F1TB C1TB S1B 101.6(11) . . ?
F2TB C1TB F1TB 105.9(15) . . ?
F2TB C1TB S1B 113.2(13) . . ?
F3TB C1TB F1TB 107.8(16) . . ?
F3TB C1TB F2TB 111.0(15) . . ?
F3TB C1TB S1B 116.2(13) . . ?
O1TB S1B C1TB 109.5(8) . . ?
O1TB S1B O2TB 106.6(7) . . ?
O1TB S1B O3TB 117.7(8) . . ?
O2TB S1B C1TB 101.8(8) . . ?
O3TB S1B C1TB 109.2(8) . . ?
O3TB S1B O2TB 110.9(7) . . ?
F4T C2T F5T 109(2) . . ?
F4T C2T F6T 115(2) . . ?
F4T C2T S2 116.1(18) . . ?
F5T C2T F6T 96(2) . . ?
F5T C2T S2 111.8(17) . . ?
F6T C2T S2 107.2(16) . . ?
O4T S2 C2T 100.8(12) . . ?
O5T S2 C2T 99.5(12) . . ?
O5T S2 O4T 107.9(15) . . ?
O5T S2 O6T 127.6(15) . . ?
O6T S2 C2T 106.4(13) . . ?
O6T S2 O4T 110.7(15) . . ?
F3 C1A F4 102(2) . . ?
F3 C1A F5 114.8(19) . . ?
F3 C1A S9 117.4(17) . . ?
F4 C1A S9 107.8(16) . . ?
F5 C1A F4 106(2) . . ?
F5 C1A S9 107.8(15) . . ?
O7 S9 C1A 102.8(11) . . ?
O7 S9 O8 109.2(14) . . ?
O8 S9 C1A 103.2(11) . . ?
O9 S9 C1A 105.2(11) . . ?
O9 S9 O7 117.0(14) . . ?
O9 S9 O8 117.3(14) . . ?
O7T S3 O8T 117.5(8) . . ?
O7T S3 O9T 113.7(9) . . ?
O7T S3 C3T 107.2(13) . . ?
O8T S3 O9T 114.7(8) . . ?
O8T S3 C3T 104.4(12) . . ?
O9T S3 C3T 96.2(12) . . ?
F7T C3T S3 115.7(19) . . ?
F7T C3T F9T 100(2) . . ?
F8T C3T S3 123(2) . . ?
F8T C3T F7T 104(2) . . ?
F8T C3T F9T 99.6(19) . . ?
F9T C3T S3 111.8(19) . . ?
F16T C6T S6 100.1(17) . . ?
F17T C6T F16T 108(2) . . ?
F17T C6T S6 115.5(18) . . ?
F18T C6T F16T 110(2) . . ?
F18T C6T F17T 116(2) . . ?
F18T C6T S6 105.4(13) . . ?
O16T S6 C6T 103.2(9) . . ?
O16T S6 O17T 108.0(10) . . ?
O17T S6 C6T 106.4(11) . . ?
O18T S6 C6T 111.8(9) . . ?
O18T S6 O16T 111.5(8) . . ?
O18T S6 O17T 115.1(9) . . ?
F10T C4T S4 106.2(13) . . ?
F11T C4T S4 112.1(16) . . ?
F11T C4T F10T 108.2(18) . . ?
F11T C4T F12T 107.2(17) . . ?
F12T C4T S4 110.9(14) . . ?
F12T C4T F10T 112.2(17) . . ?
O10T S4 C4T 104.2(12) . . ?
O11T S4 C4T 104.7(10) . . ?
O11T S4 O10T 117.2(12) . . ?
O12T S4 C4T 104.9(9) . . ?
O12T S4 O10T 108.2(10) . . ?
O12T S4 O11T 116.1(8) . . ?

loop_
_geom_bond_atom_site_label_1
_geom_bond_atom_site_label_2
_geom_bond_distance
_geom_bond_site_symmetry_2
_geom_bond_publ_flag
Eu1 N4 2.616(7) . ?
Eu1 N4C 2.606(7) . ?
Eu1 N4B 2.573(7) . ?
Eu1 N6B 2.601(7) . ?
Eu1 N6C 2.611(7) . ?
Eu1 N6 2.615(7) . ?
Eu1 N7B 2.587(8) . ?
Eu1 N7 2.581(6) . ?
Eu1 N7C 2.538(6) . ?
Eu2 O1 2.428(6) . ?
Eu2 O1C 2.388(6) . ?
Eu2 O1B 2.350(6) . ?
Eu2 N9 2.585(7) . ?
Eu2 N9C 2.589(6) . ?
Eu2 N9B 2.559(7) . ?
Eu2 N11C 2.582(7) . ?
Eu2 N11 2.624(6) . ?
Eu2 N11B 2.580(8) . ?
Eu2 C46 3.241(8) . ?
Eu2 C46B 3.183(8) . ?
Eu2 C46C 3.224(11) . ?
Zn1 N1C 2.211(7) . ?
Zn1 N1 2.197(7) . ?
Zn1 N1B 2.173(6) . ?
Zn1 N2 2.087(8) . ?
Zn1 N2C 2.112(6) . ?
Zn1 N2B 2.117(6) . ?
O1 C46 1.261(10) . ?
O1C C46C 1.257(12) . ?
O1B C46B 1.199(11) . ?
N1C C1C 1.321(11) . ?
N1C C5C 1.322(12) . ?
N1 C1 1.366(11) . ?
N1 C5 1.332(14) . ?
N1B C1B 1.342(10) . ?
N1B C5B 1.358(10) . ?
N2 C6 1.315(12) . ?
N2 C7 1.366(12) . ?
N2C C6C 1.335(10) . ?
N2C C7C 1.406(10) . ?
N2B C6B 1.328(10) . ?
N2B C7B 1.377(9) . ?
N3C C6C 1.378(12) . ?
N3C C12C 1.363(13) . ?
N3C C52C 1.422(12) . ?
N3 C6 1.353(13) . ?
N3 C12 1.366(16) . ?
N3 C52 1.498(15) . ?
N3B C6B 1.347(10) . ?
N3B C12B 1.364(10) . ?
N3B C52B 1.489(11) . ?
N4 C16 1.397(10) . ?
N4 C17 1.310(11) . ?
N4C C16C 1.358(11) . ?
N4C C17C 1.337(11) . ?
N4B C16B 1.396(12) . ?
N4B C17B 1.303(11) . ?
N5C C17C 1.338(12) . ?
N5C C18C 1.347(13) . ?
N5C C53C 1.473(14) . ?
N5B C17B 1.378(11) . ?
N5B C18B 1.365(13) . ?
N5B C53B 1.470(12) . ?
N5 C17 1.367(11) . ?
N5 C18 1.382(14) . ?
N5 C53 1.498(14) . ?
N6B C21B 1.336(12) . ?
N6B C25B 1.311(12) . ?
N6C C21C 1.357(13) . ?
N6C C25C 1.327(11) . ?
N6 C21 1.340(10) . ?
N6 C25 1.382(10) . ?
N7B C26B 1.342(12) . ?
N7B C27B 1.426(11) . ?
N7 C26 1.342(10) . ?
N7 C27 1.380(10) . ?
N7C C26C 1.312(10) . ?
N7C C27C 1.422(11) . ?
N8B C26B 1.327(12) . ?
N8B C32B 1.393(15) . ?
N8B C54B 1.509(14) . ?
N8C C26C 1.365(11) . ?
N8C C32C 1.379(13) . ?
N8C C54C 1.468(12) . ?
N8 C26 1.359(9) . ?
N8 C32 1.342(11) . ?
N8 C54 1.468(11) . ?
N9 C36 1.409(11) . ?
N9 C37 1.328(10) . ?
N9C C36C 1.383(11) . ?
N9C C37C 1.296(11) . ?
N9B C36B 1.411(11) . ?
N9B C37B 1.351(11) . ?
N10B C37B 1.389(12) . ?
N10B C38B 1.364(14) . ?
N10B C55B 1.508(14) . ?
N10 C37 1.345(11) . ?
N10 C38 1.410(12) . ?
N10 C55 1.452(11) . ?
N10C C37C 1.384(10) . ?
N10C C38C 1.381(12) . ?
N10C C55C 1.508(12) . ?
N11C C41C 1.324(11) . ?
N11C C45C 1.347(12) . ?
N11 C41 1.373(11) . ?
N11 C45 1.323(11) . ?
N11B C41B 1.329(12) . ?
N11B C45B 1.355(12) . ?
N12B C46B 1.345(12) . ?
N12B C47B 1.477(16) . ?
N12B C49B 1.42(2) . ?
N12C C46C 1.346(12) . ?
N12C C47C 1.491(12) . ?
N12C C49C 1.453(14) . ?
N12 C46 1.331(12) . ?
N12 C47 1.516(18) . ?
N12 C49 1.439(15) . ?
C1 H1 0.9500 . ?
C1 C2 1.396(13) . ?
C1B H1B 0.9500 . ?
C1B C2B 1.408(12) . ?
C1C H1C 0.9500 . ?
C1C C2C 1.378(15) . ?
C2C C3C 1.374(18) . ?
C2C C51C 1.532(16) . ?
C2B C3B 1.356(14) . ?
C2B C51B 1.480(13) . ?
C2 C3 1.39(2) . ?
C2 C51 1.509(19) . ?
C3C H3C 0.9500 . ?
C3C C4C 1.390(17) . ?
C3B H3B 0.9500 . ?
C3B C4B 1.375(14) . ?
C3 H3 0.9500 . ?
C3 C4 1.38(2) . ?
C4C H4C 0.9500 . ?
C4C C5C 1.385(14) . ?
C4 H4 0.9500 . ?
C4 C5 1.455(14) . ?
C4B H4B 0.9500 . ?
C4B C5B 1.374(11) . ?
C5 C6 1.468(16) . ?
C5B C6B 1.471(11) . ?
C5C C6C 1.479(14) . ?
C7C C8C 1.401(12) . ?
C7C C12C 1.404(11) . ?
C7B C8B 1.377(11) . ?
C7B C12B 1.404(11) . ?
C7 C8 1.380(14) . ?
C7 C12 1.401(14) . ?
C8B H8B 0.9500 . ?
C8B C9B 1.356(10) . ?
C8 H8 0.9500 . ?
C8 C9 1.420(12) . ?
C8C H8C 0.9500 . ?
C8C C9C 1.398(12) . ?
C9C C10C 1.432(15) . ?
C9C C13C 1.499(14) . ?
C9 C10 1.420(17) . ?
C9 C13 1.456(18) . ?
C9B C10B 1.418(13) . ?
C9B C13B 1.528(12) . ?
C10B H10B 0.9500 . ?
C10B C11B 1.345(13) . ?
C10 H10 0.9500 . ?
C10 C11 1.41(2) . ?
C10C H10C 0.9500 . ?
C10C C11C 1.315(16) . ?
C11 H11 0.9500 . ?
C11 C12 1.368(18) . ?
C11C H11C 0.9500 . ?
C11C C12C 1.409(14) . ?
C11B H11B 0.9500 . ?
C11B C12B 1.394(11) . ?
C13 H13A 0.9900 . ?
C13 H13B 0.9900 . ?
C13 C14 1.554(17) . ?
C13B H13C 0.9900 . ?
C13B H13D 0.9900 . ?
C13B C14B 1.552(13) . ?
C13C H13E 0.9900 . ?
C13C H13F 0.9900 . ?
C13C C14C 1.546(14) . ?
C14C C15C 1.365(11) . ?
C14C C20C 1.361(16) . ?
C14 C15 1.399(12) . ?
C14 C20 1.389(17) . ?
C14B C15B 1.356(11) . ?
C14B C20B 1.391(12) . ?
C15B H15B 0.9500 . ?
C15B C16B 1.366(13) . ?
C15C H15C 0.9500 . ?
C15C C16C 1.395(13) . ?
C15 H15 0.9500 . ?
C15 C16 1.348(14) . ?
C16 C18 1.414(14) . ?
C16C C18C 1.365(13) . ?
C16B C18B 1.450(11) . ?
C17C C21C 1.462(14) . ?
C17B C21B 1.442(14) . ?
C17 C21 1.458(12) . ?
C18B C19B 1.415(15) . ?
C18C C19C 1.369(15) . ?
C18 C19 1.408(13) . ?
C19C H19C 0.9500 . ?
C19C C20C 1.401(17) . ?
C19B H19B 0.9500 . ?
C19B C20B 1.373(15) . ?
C19 H19 0.9500 . ?
C19 C20 1.336(18) . ?
C20B H20B 0.9500 . ?
C20C H20C 0.9500 . ?
C20 H20 0.9500 . ?
C21 C22 1.397(13) . ?
C21C C22C 1.340(14) . ?
C21B C22B 1.415(14) . ?
C22B H22B 0.9500 . ?
C22B C23B 1.372(18) . ?
C22C H22C 0.9500 . ?
C22C C23C 1.396(19) . ?
C22 H22 0.9500 . ?
C22 C23 1.398(13) . ?
C23C H23C 0.9500 . ?
C23C C24C 1.37(2) . ?
C23 H23 0.9500 . ?
C23 C24 1.391(13) . ?
C23B H23B 0.9500 . ?
C23B C24B 1.354(18) . ?
C24B H24B 0.9500 . ?
C24B C25B 1.374(14) . ?
C24 H24 0.9500 . ?
C24 C25 1.392(12) . ?
C24C H24C 0.9500 . ?
C24C C25C 1.408(12) . ?
C25C C26C 1.443(14) . ?
C25B C26B 1.503(14) . ?
C25 C26 1.464(12) . ?
C27 C28 1.382(12) . ?
C27 C32 1.415(11) . ?
C27C C28C 1.400(12) . ?
C27C C32C 1.379(12) . ?
C27B C28B 1.386(14) . ?
C27B C32B 1.397(14) . ?
C28B H28B 0.9500 . ?
C28B C29B 1.375(12) . ?
C28C H28C 0.9500 . ?
C28C C29C 1.345(12) . ?
C28 H28 0.9500 . ?
C28 C29 1.379(11) . ?
C29 C30 1.413(13) . ?
C29 C33 1.501(13) . ?
C29B C30B 1.445(19) . ?
C29B C33B 1.505(16) . ?
C29C C30C 1.429(14) . ?
C29C C33C 1.572(15) . ?
C30 H30 0.9500 . ?
C30 C31 1.394(14) . ?
C30B H30B 0.9500 . ?
C30B C31B 1.363(19) . ?
C30C H30C 0.9500 . ?
C30C C31C 1.328(16) . ?
C31C H31C 0.9500 . ?
C31C C32C 1.443(15) . ?
C31 H31 0.9500 . ?
C31 C32 1.413(12) . ?
C31B H31B 0.9500 . ?
C31B C32B 1.355(16) . ?
C33B H33B 0.9500 . ?
C33B C34B 1.472(17) . ?
C33C H33A 0.9900 . ?
C33C H33C 0.9900 . ?
C33C C34C 1.517(15) . ?
C33 H33D 0.9900 . ?
C33 H33E 0.9900 . ?
C33 C34 1.565(13) . ?
C34B C35B 1.399(13) . ?
C34B C40B 1.424(16) . ?
C34C C35C 1.406(12) . ?
C34C C40C 1.409(14) . ?
C34 C35 1.369(12) . ?
C34 C40 1.359(14) . ?
C35 H35 0.9500 . ?
C35 C36 1.387(11) . ?
C35C H35C 0.9500 . ?
C35C C36C 1.384(13) . ?
C35B H35B 0.9500 . ?
C35B C36B 1.390(14) . ?
C36B C38B 1.364(13) . ?
C36 C38 1.395(12) . ?
C36C C38C 1.398(11) . ?
C37B C41B 1.439(14) . ?
C37C C41C 1.492(14) . ?
C37 C41 1.470(12) . ?
C38 C39 1.395(14) . ?
C38C C39C 1.416(13) . ?
C38B C39B 1.389(15) . ?
C39 H39 0.9500 . ?
C39 C40 1.382(16) . ?
C39C H39C 0.9500 . ?
C39C C40C 1.383(15) . ?
C39B H39B 0.9500 . ?
C39B C40B 1.345(17) . ?
C40 H40 0.9500 . ?
C40C H40C 0.9500 . ?
C40B H40B 0.9500 . ?
C41B C42B 1.420(14) . ?
C41 C42 1.338(12) . ?
C41C C42C 1.398(14) . ?
C42C H42C 0.9500 . ?
C42C C43C 1.381(16) . ?
C42B H42B 0.9500 . ?
C42B C43B 1.372(18) . ?
C42 H42 0.9500 . ?
C42 C43 1.309(13) . ?
C43 H43 0.9500 . ?
C43 C44 1.372(14) . ?
C43B H43B 0.9500 . ?
C43B C44B 1.421(18) . ?
C43C H43C 0.9500 . ?
C43C C44C 1.353(15) . ?
C44C H44C 0.9500 . ?
C44C C45C 1.378(14) . ?
C44 H44 0.9500 . ?
C44 C45 1.446(12) . ?
C44B H44B 0.9500 . ?
C44B C45B 1.336(15) . ?
C45 C46 1.475(13) . ?
C45B C46B 1.524(15) . ?
C45C C46C 1.514(13) . ?
C47C H47A 0.9900 . ?
C47C H47B 0.9900 . ?
C47C C48C 1.501(15) . ?
C47B H47C 0.9900 . ?
C47B H47D 0.9900 . ?
C47B C48B 1.553(15) . ?
C47 H47 0.9500 . ?
C47 C48 1.41(2) . ?
C48 H48A 0.9800 . ?
C48 H48B 0.9800 . ?
C48 H48C 0.9800 . ?
C48B H48D 0.9800 . ?
C48B H48E 0.9800 . ?
C48B H48F 0.9800 . ?
C48C H48G 0.9800 . ?
C48C H48H 0.9800 . ?
C48C H48I 0.9800 . ?
C49 H49A 0.9900 . ?
C49 H49B 0.9900 . ?
C49 C50 1.539(19) . ?
C49C H49C 0.9900 . ?
C49C H49D 0.9900 . ?
C49C C50C 1.56(2) . ?
C49B H49E 0.9900 . ?
C49B H49F 0.9900 . ?
C49B C50B 1.66(3) . ?
C50B H50A 0.9800 . ?
C50B H50B 0.9800 . ?
C50B H50C 0.9800 . ?
C50C H50D 0.9800 . ?
C50C H50E 0.9800 . ?
C50C H50F 0.9800 . ?
C50 H50G 0.9800 . ?
C50 H50H 0.9800 . ?
C50 H50I 0.9800 . ?
C51 H51A 0.9800 . ?
C51 H51B 0.9800 . ?
C51 H51C 0.9800 . ?
C51B H51D 0.9800 . ?
C51B H51E 0.9800 . ?
C51B H51F 0.9800 . ?
C51C H51G 0.9800 . ?
C51C H51H 0.9800 . ?
C51C H51I 0.9800 . ?
C52C H52A 0.9800 . ?
C52C H52B 0.9800 . ?
C52C H52C 0.9800 . ?
C52 H52D 0.9800 . ?
C52 H52E 0.9800 . ?
C52 H52F 0.9800 . ?
C52B H52G 0.9800 . ?
C52B H52H 0.9800 . ?
C52B H52I 0.9800 . ?
C53B H53A 0.9800 . ?
C53B H53B 0.9800 . ?
C53B H53C 0.9800 . ?
C53C H53D 0.9800 . ?
C53C H53E 0.9800 . ?
C53C H53F 0.9800 . ?
C53 H53G 0.9800 . ?
C53 H53H 0.9800 . ?
C53 H53I 0.9800 . ?
C54B H54A 0.9800 . ?
C54B H54B 0.9800 . ?
C54B H54C 0.9800 . ?
C54 H54D 0.9800 . ?
C54 H54E 0.9800 . ?
C54 H54F 0.9800 . ?
C54C H54G 0.9800 . ?
C54C H54H 0.9800 . ?
C54C H54I 0.9800 . ?
C55 H55A 0.9800 . ?
C55 H55B 0.9800 . ?
C55 H55C 0.9800 . ?
C55C H55D 0.9800 . ?
C55C H55E 0.9800 . ?
C55C H55F 0.9800 . ?
C55B H55G 0.9800 . ?
C55B H55H 0.9800 . ?
C55B H55I 0.9800 . ?
O1S C2S 1.51(2) . ?
C2S H2S 1.0000 . ?
C2S C3S 1.40(3) . ?
C2S C4S 1.60(2) . ?
C3S H3SA 0.9804 . ?
C3S H3SB 0.9802 . ?
C3S H3SC 0.9793 . ?
C4S H4SA 0.9801 . ?
C4S H4SB 0.9806 . ?
C4S H4SC 0.9800 . ?
S8 O23T 1.33(4) . ?
S8 O24T 1.46(2) . ?
S8 O26T 1.48(2) . ?
S8 C8T 1.796(19) . ?
F22T C8T 1.307(19) . ?
F23T C8T 1.32(2) . ?
F24T C8T 1.32(2) . ?
C7T F19T 1.343(19) . ?
C7T F20T 1.329(19) . ?
C7T F21T 1.34(2) . ?
C7T S7 1.706(17) . ?
F19T F21T 1.57(5) . ?
F20T F21T 1.67(5) . ?
F21T S7 1.98(4) . ?
S7 O19T 1.386(13) . ?
S7 O20T 1.385(18) . ?
S7 O21T 1.318(16) . ?
O19T O20T 1.62(3) . ?
S5 O13T 1.395(13) . ?
S5 O14T 1.34(3) . ?
S5 O15T 1.49(3) . ?
S5 C5T 1.477(12) . ?
F13T C5T 1.53(2) . ?
F14T C5T 1.21(2) . ?
F15T C5T 1.430(18) . ?
C1TA F1TA 1.332(16) . ?
C1TA F2TA 1.326(15) . ?
C1TA F3TA 1.320(15) . ?
C1TA S1A 1.812(15) . ?
S1A O1TA 1.385(13) . ?
S1A O2TA 1.495(14) . ?
S1A O3TA 1.421(13) . ?
C1TB F1TB 1.369(18) . ?
C1TB F2TB 1.335(16) . ?
C1TB F3TB 1.311(16) . ?
C1TB S1B 1.805(16) . ?
S1B O1TB 1.394(10) . ?
S1B O2TB 1.457(11) . ?
S1B O3TB 1.433(10) . ?
C2T F4T 1.25(2) . ?
C2T F5T 1.359(19) . ?
C2T F6T 1.38(2) . ?
C2T S2 1.713(17) . ?
S2 O4T 1.470(18) . ?
S2 O5T 1.412(17) . ?
S2 O6T 1.413(17) . ?
C1A F3 1.312(16) . ?
C1A F4 1.342(15) . ?
C1A F5 1.340(16) . ?
C1A S9 1.739(14) . ?
S9 O7 1.436(14) . ?
S9 O8 1.440(14) . ?
S9 O9 1.420(14) . ?
S3 O7T 1.400(12) . ?
S3 O8T 1.433(9) . ?
S3 O9T 1.440(11) . ?
S3 C3T 1.69(3) . ?
F7T C3T 1.37(3) . ?
F8T C3T 1.31(2) . ?
F9T C3T 1.45(2) . ?
C6T F16T 1.350(14) . ?
C6T F17T 1.327(13) . ?
C6T F18T 1.323(13) . ?
C6T S6 1.745(16) . ?
S6 O16T 1.487(12) . ?
S6 O17T 1.520(14) . ?
S6 O18T 1.418(10) . ?
C4T S4 1.761(15) . ?
C4T F10T 1.356(16) . ?
C4T F11T 1.308(17) . ?
C4T F12T 1.336(16) . ?
S4 O10T 1.454(12) . ?
S4 O11T 1.446(11) . ?
S4 O12T 1.427(9) . ?

loop_
_geom_torsion_atom_site_label_1
_geom_torsion_atom_site_label_2
_geom_torsion_atom_site_label_3
_geom_torsion_atom_site_label_4
_geom_torsion
_geom_torsion_site_symmetry_1
_geom_torsion_site_symmetry_2
_geom_torsion_site_symmetry_3
_geom_torsion_site_symmetry_4
_geom_torsion_publ_flag
Eu1 N4 C16 C15 37.2(12) . . . . ?
Eu1 N4 C16 C18 -142.8(6) . . . . ?
Eu1 N4 C17 N5 147.6(5) . . . . ?
Eu1 N4 C17 C21 -35.9(8) . . . . ?
Eu1 N4C C16C C15C 18.5(16) . . . . ?
Eu1 N4C C16C C18C -164.1(7) . . . . ?
Eu1 N4C C17C N5C 167.3(6) . . . . ?
Eu1 N4C C17C C21C -22.5(11) . . . . ?
Eu1 N4B C16B C15B 33.3(12) . . . . ?
Eu1 N4B C16B C18B -149.3(6) . . . . ?
Eu1 N4B C17B N5B 153.0(6) . . . . ?
Eu1 N4B C17B C21B -30.0(10) . . . . ?
Eu1 N6B C21B C17B 6.9(11) . . . . ?
Eu1 N6B C21B C22B -176.6(8) . . . . ?
Eu1 N6B C25B C24B 174.4(8) . . . . ?
Eu1 N6B C25B C26B 3.3(10) . . . . ?
Eu1 N6C C21C C17C 11.7(11) . . . . ?
Eu1 N6C C21C C22C -168.7(11) . . . . ?
Eu1 N6C C25C C24C 173.4(8) . . . . ?
Eu1 N6C C25C C26C 0.3(11) . . . . ?
Eu1 N6 C21 C17 8.2(8) . . . . ?
Eu1 N6 C21 C22 179.8(6) . . . . ?
Eu1 N6 C25 C24 179.8(6) . . . . ?
Eu1 N6 C25 C26 4.2(7) . . . . ?
Eu1 N7B C26B N8B 142.2(7) . . . . ?
Eu1 N7B C26B C25B -41.0(9) . . . . ?
Eu1 N7B C27B C28B 44.7(13) . . . . ?
Eu1 N7B C27B C32B -132.2(8) . . . . ?
Eu1 N7 C26 N8 142.9(5) . . . . ?
Eu1 N7 C26 C25 -40.5(8) . . . . ?
Eu1 N7 C27 C28 47.2(11) . . . . ?
Eu1 N7 C27 C32 -136.0(6) . . . . ?
Eu1 N7C C26C N8C 145.3(6) . . . . ?
Eu1 N7C C26C C25C -37.4(10) . . . . ?
Eu1 N7C C27C C28C 42.6(11) . . . . ?
Eu1 N7C C27C C32C -138.4(6) . . . . ?
Eu2 O1 C46 N12 135.9(8) . . . . ?
Eu2 O1 C46 C45 -42.3(9) . . . . ?
Eu2 O1C C46C N12C 147.2(7) . . . . ?
Eu2 O1C C46C C45C -33.6(11) . . . . ?
Eu2 O1B C46B N12B -140.2(8) . . . . ?
Eu2 O1B C46B C45B 36.1(11) . . . . ?
Eu2 N9 C36 C35 7.8(14) . . . . ?
Eu2 N9 C36 C38 -173.0(6) . . . . ?
Eu2 N9 C37 N10 173.8(5) . . . . ?
Eu2 N9 C37 C41 -3.3(10) . . . . ?
Eu2 N9C C36C C35C 7.3(14) . . . . ?
Eu2 N9C C36C C38C -169.7(6) . . . . ?
Eu2 N9C C37C N10C 173.2(6) . . . . ?
Eu2 N9C C37C C41C -6.9(11) . . . . ?
Eu2 N9B C36B C35B 13.5(13) . . . . ?
Eu2 N9B C36B C38B -166.4(6) . . . . ?
Eu2 N9B C37B N10B 169.2(5) . . . . ?
Eu2 N9B C37B C41B -14.7(10) . . . . ?
Eu2 N11C C41C C37C 24.6(11) . . . . ?
Eu2 N11C C41C C42C -151.9(9) . . . . ?
Eu2 N11C C45C C44C 153.1(9) . . . . ?
Eu2 N11C C45C C46C -17.9(10) . . . . ?
Eu2 N11 C41 C37 19.7(9) . . . . ?
Eu2 N11 C41 C42 -158.4(7) . . . . ?
Eu2 N11 C45 C44 157.5(7) . . . . ?
Eu2 N11 C45 C46 -15.3(9) . . . . ?
Eu2 N11B C41B C37B -11.7(10) . . . . ?
Eu2 N11B C41B C42B 167.7(7) . . . . ?
Eu2 N11B C45B C44B -167.4(8) . . . . ?
Eu2 N11B C45B C46B 9.6(10) . . . . ?
Zn1 N1C C1C C2C -162.4(8) . . . . ?
Zn1 N1C C5C C4C 160.6(8) . . . . ?
Zn1 N1C C5C C6C -15.4(9) . . . . ?
Zn1 N1 C1 C2 -162.6(8) . . . . ?
Zn1 N1 C5 C4 162.7(8) . . . . ?
Zn1 N1 C5 C6 -16.4(9) . . . . ?
Zn1 N1B C1B C2B -166.9(6) . . . . ?
Zn1 N1B C5B C4B 163.2(7) . . . . ?
Zn1 N1B C5B C6B -14.4(8) . . . . ?
Zn1 N2 C6 N3 168.7(7) . . . . ?
Zn1 N2 C6 C5 -6.9(10) . . . . ?
Zn1 N2 C7 C8 12.7(15) . . . . ?
Zn1 N2 C7 C12 -163.9(7) . . . . ?
Zn1 N2C C6C N3C -179.9(5) . . . . ?
Zn1 N2C C6C C5C 0.0(9) . . . . ?
Zn1 N2C C7C C8C -1.4(12) . . . . ?
Zn1 N2C C7C C12C 178.6(6) . . . . ?
Zn1 N2B C6B N3B 175.0(5) . . . . ?
Zn1 N2B C6B C5B -2.7(9) . . . . ?
Zn1 N2B C7B C8B 5.8(13) . . . . ?
Zn1 N2B C7B C12B -172.1(6) . . . . ?
N1C C1C C2C C3C 5.0(16) . . . . ?
N1C C1C C2C C51C -178.8(10) . . . . ?
N1C C5C C6C N2C 10.7(11) . . . . ?
N1C C5C C6C N3C -169.4(8) . . . . ?
N1 C1 C2 C3 1.7(16) . . . . ?
N1 C1 C2 C51 -176.1(9) . . . . ?
N1 C5 C6 N2 16.3(12) . . . . ?
N1 C5 C6 N3 -158.8(9) . . . . ?
N1B C1B C2B C3B 5.3(14) . . . . ?
N1B C1B C2B C51B -174.2(9) . . . . ?
N1B C5B C6B N2B 11.4(11) . . . . ?
N1B C5B C6B N3B -165.7(8) . . . . ?
N2 C7 C8 C9 -175.4(8) . . . . ?
N2 C7 C12 N3 1.1(12) . . . . ?
N2 C7 C12 C11 178.9(10) . . . . ?
N2C C7C C8C C9C -176.5(7) . . . . ?
N2C C7C C12C N3C 2.2(8) . . . . ?
N2C C7C C12C C11C 176.8(7) . . . . ?
N2B C7B C8B C9B -176.4(8) . . . . ?
N2B C7B C12B N3B 1.9(8) . . . . ?
N2B C7B C12B C11B 178.6(7) . . . . ?
N4 C16 C18 N5 -1.4(9) . . . . ?
N4 C16 C18 C19 -179.9(8) . . . . ?
N4 C17 C21 N6 19.0(10) . . . . ?
N4 C17 C21 C22 -152.3(8) . . . . ?
N4C C16C C18C N5C -0.2(12) . . . . ?
N4C C16C C18C C19C 175.7(11) . . . . ?
N4C C17C C21C N6C 7.5(13) . . . . ?
N4C C17C C21C C22C -172.1(12) . . . . ?
N4B C16B C18B N5B 0.3(9) . . . . ?
N4B C16B C18B C19B -179.5(8) . . . . ?
N4B C17B C21B N6B 15.6(12) . . . . ?
N4B C17B C21B C22B -160.6(11) . . . . ?
N5C C17C C21C N6C 175.8(9) . . . . ?
N5C C17C C21C C22C -3.8(19) . . . . ?
N5C C18C C19C C20C -176.3(13) . . . . ?
N5B C17B C21B N6B -167.9(9) . . . . ?
N5B C17B C21B C22B 15.9(17) . . . . ?
N5B C18B C19B C20B 178.8(10) . . . . ?
N5 C17 C21 N6 -165.1(7) . . . . ?
N5 C17 C21 C22 23.5(13) . . . . ?
N5 C18 C19 C20 -179.5(10) . . . . ?
N6B C21B C22B C23B -1.0(19) . . . . ?
N6B C25B C26B N7B 25.8(12) . . . . ?
N6B C25B C26B N8B -158.1(10) . . . . ?
N6C C21C C22C C23C -6(2) . . . . ?
N6C C25C C26C N7C 24.9(13) . . . . ?
N6C C25C C26C N8C -158.1(9) . . . . ?
N6 C21 C22 C23 1.0(12) . . . . ?
N6 C25 C26 N7 24.8(9) . . . . ?
N6 C25 C26 N8 -159.1(7) . . . . ?
N7B C27B C28B C29B -178.0(9) . . . . ?
N7B C27B C32B N8B -5.5(12) . . . . ?
N7B C27B C32B C31B 177.5(11) . . . . ?
N7 C27 C28 C29 -178.5(8) . . . . ?
N7 C27 C32 N8 -1.3(9) . . . . ?
N7 C27 C32 C31 178.0(7) . . . . ?
N7C C27C C28C C29C -178.4(7) . . . . ?
N7C C27C C32C N8C -1.9(9) . . . . ?
N7C C27C C32C C31C 177.5(8) . . . . ?
N9 C36 C38 N10 1.2(10) . . . . ?
N9 C36 C38 C39 179.8(9) . . . . ?
N9 C37 C41 N11 -10.6(12) . . . . ?
N9 C37 C41 C42 167.3(9) . . . . ?
N9C C36C C38C N10C -2.2(10) . . . . ?
N9C C36C C38C C39C 177.7(8) . . . . ?
N9C C37C C41C N11C -11.4(14) . . . . ?
N9C C37C C41C C42C 164.9(11) . . . . ?
N9B C36B C38B N10B 0.2(10) . . . . ?
N9B C36B C38B C39B 178.0(9) . . . . ?
N9B C37B C41B N11B 17.4(12) . . . . ?
N9B C37B C41B C42B -161.9(9) . . . . ?
N10B C37B C41B N11B -167.3(8) . . . . ?
N10B C37B C41B C42B 13.4(15) . . . . ?
N10B C38B C39B C40B 179.3(11) . . . . ?
N10 C37 C41 N11 172.6(8) . . . . ?
N10 C37 C41 C42 -9.5(16) . . . . ?
N10 C38 C39 C40 177.7(10) . . . . ?
N10C C37C C41C N11C 168.4(9) . . . . ?
N10C C37C C41C C42C -15.3(17) . . . . ?
N10C C38C C39C C40C 177.5(10) . . . . ?
N11C C41C C42C C43C 0.2(19) . . . . ?
N11C C45C C46C Eu2 12.9(7) . . . . ?
N11C C45C C46C O1C 33.6(13) . . . . ?
N11C C45C C46C N12C -147.2(9) . . . . ?
N11 C41 C42 C43 4.6(16) . . . . ?
N11 C45 C46 Eu2 11.2(7) . . . . ?
N11 C45 C46 O1 37.5(11) . . . . ?
N11 C45 C46 N12 -140.8(9) . . . . ?
N11B C41B C42B C43B 2.8(16) . . . . ?
N11B C45B C46B Eu2 -6.8(7) . . . . ?
N11B C45B C46B O1B -27.9(12) . . . . ?
N11B C45B C46B N12B 148.3(9) . . . . ?
C1 N1 C5 C4 -3.5(13) . . . . ?
C1 N1 C5 C6 177.4(8) . . . . ?
C1 C2 C3 C4 -3.1(18) . . . . ?
C1B N1B C5B C4B -2.6(12) . . . . ?
C1B N1B C5B C6B 179.8(7) . . . . ?
C1B C2B C3B C4B -2.9(15) . . . . ?
C1C N1C C5C C4C -0.7(13) . . . . ?
C1C N1C C5C C6C -176.7(8) . . . . ?
C1C C2C C3C C4C -3.1(19) . . . . ?
C2C C3C C4C C5C -0.2(18) . . . . ?
C2B C3B C4B C5B -1.9(16) . . . . ?
C2 C3 C4 C5 1.3(17) . . . . ?
C3C C4C C5C N1C 2.3(16) . . . . ?
C3C C4C C5C C6C 177.9(10) . . . . ?
C3B C4B C5B N1B 4.9(14) . . . . ?
C3B C4B C5B C6B -178.0(9) . . . . ?
C3 C4 C5 N1 2.1(15) . . . . ?
C3 C4 C5 C6 -178.9(10) . . . . ?
C4C C5C C6C N2C -165.3(8) . . . . ?
C4C C5C C6C N3C 14.6(15) . . . . ?
C4 C5 C6 N2 -162.8(9) . . . . ?
C4 C5 C6 N3 22.1(15) . . . . ?
C4B C5B C6B N2B -165.9(8) . . . . ?
C4B C5B C6B N3B 16.9(14) . . . . ?
C5 N1 C1 C2 1.6(14) . . . . ?
C5B N1B C1B C2B -2.5(12) . . . . ?
C5C N1C C1C C2C -3.1(14) . . . . ?
C6B N2B C7B C8B 174.8(8) . . . . ?
C6B N2B C7B C12B -3.1(8) . . . . ?
C6B N3B C12B C7B 0.0(9) . . . . ?
C6B N3B C12B C11B -176.0(9) . . . . ?
C6 N2 C7 C8 175.1(9) . . . . ?
C6 N2 C7 C12 -1.4(10) . . . . ?
C6 N3 C12 C7 -0.3(12) . . . . ?
C6 N3 C12 C11 -177.7(13) . . . . ?
C6C N2C C7C C8C 178.5(7) . . . . ?
C6C N2C C7C C12C -1.4(8) . . . . ?
C6C N3C C12C C7C -2.2(9) . . . . ?
C6C N3C C12C C11C -175.6(10) . . . . ?
C7C N2C C6C N3C 0.1(8) . . . . ?
C7C N2C C6C C5C -180.0(7) . . . . ?
C7C C8C C9C C10C -3.5(11) . . . . ?
C7C C8C C9C C13C 174.6(7) . . . . ?
C7B N2B C6B N3B 3.2(9) . . . . ?
C7B N2B C6B C5B -174.4(7) . . . . ?
C7B C8B C9B C10B -1.7(12) . . . . ?
C7B C8B C9B C13B 171.9(7) . . . . ?
C7 N2 C6 N3 1.3(11) . . . . ?
C7 N2 C6 C5 -174.3(8) . . . . ?
C7 C8 C9 C10 -3.5(13) . . . . ?
C7 C8 C9 C13 170.7(9) . . . . ?
C8B C7B C12B N3B -176.3(7) . . . . ?
C8B C7B C12B C11B 0.4(12) . . . . ?
C8B C9B C10B C11B 0.5(13) . . . . ?
C8B C9B C13B C14B 55.3(10) . . . . ?
C8 C7 C12 N3 -175.5(10) . . . . ?
C8 C7 C12 C11 2.2(16) . . . . ?
C8 C9 C10 C11 4.0(17) . . . . ?
C8 C9 C13 C14 38.1(14) . . . . ?
C8C C7C C12C N3C -177.7(7) . . . . ?
C8C C7C C12C C11C -3.1(12) . . . . ?
C8C C9C C10C C11C 3.9(14) . . . . ?
C8C C9C C13C C14C 48.9(11) . . . . ?
C9C C10C C11C C12C -3.6(16) . . . . ?
C9C C13C C14C C15C 48.1(12) . . . . ?
C9C C13C C14C C20C -130.0(11) . . . . ?
C9 C10 C11 C12 -1(2) . . . . ?
C9 C13 C14 C15 44.1(13) . . . . ?
C9 C13 C14 C20 -135.0(11) . . . . ?
C9B C10B C11B C12B 1.1(14) . . . . ?
C9B C13B C14B C15B 36.9(10) . . . . ?
C9B C13B C14B C20B -146.2(8) . . . . ?
C10B C9B C13B C14B -131.2(8) . . . . ?
C10B C11B C12B N3B 174.0(9) . . . . ?
C10B C11B C12B C7B -1.6(13) . . . . ?
C10 C9 C13 C14 -148.0(10) . . . . ?
C10 C11 C12 N3 175.2(13) . . . . ?
C10 C11 C12 C7 -1.9(18) . . . . ?
C10C C9C C13C C14C -133.1(9) . . . . ?
C10C C11C C12C N3C 176.0(10) . . . . ?
C10C C11C C12C C7C 3.0(14) . . . . ?
C12B N3B C6B N2B -2.1(9) . . . . ?
C12B N3B C6B C5B 175.3(8) . . . . ?
C12B C7B C8B C9B 1.3(11) . . . . ?
C12C N3C C6C N2C 1.3(9) . . . . ?
C12C N3C C6C C5C -178.6(9) . . . . ?
C12C C7C C8C C9C 3.4(11) . . . . ?
C12 N3 C6 N2 -0.6(12) . . . . ?
C12 N3 C6 C5 174.7(10) . . . . ?
C12 C7 C8 C9 0.6(14) . . . . ?
C13 C9 C10 C11 -170.2(12) . . . . ?
C13 C14 C15 C16 179.4(8) . . . . ?
C13 C14 C20 C19 179.2(10) . . . . ?
C13B C9B C10B C11B -173.2(8) . . . . ?
C13B C14B C15B C16B 175.2(7) . . . . ?
C13B C14B C20B C19B -178.6(8) . . . . ?
C13C C9C C10C C11C -174.1(10) . . . . ?
C13C C14C C15C C16C 178.1(8) . . . . ?
C13C C14C C20C C19C -175.2(11) . . . . ?
C14C C15C C16C N4C -179.1(9) . . . . ?
C14C C15C C16C C18C 3.8(14) . . . . ?
C14 C15 C16 N4 -178.6(8) . . . . ?
C14 C15 C16 C18 1.3(12) . . . . ?
C14B C15B C16B N4B -179.6(8) . . . . ?
C14B C15B C16B C18B 3.3(11) . . . . ?
C15B C14B C20B C19B -1.8(13) . . . . ?
C15B C16B C18B N5B 178.1(7) . . . . ?
C15B C16B C18B C19B -1.7(13) . . . . ?
C15C C14C C20C C19C 6.6(18) . . . . ?
C15C C16C C18C N5C 177.5(9) . . . . ?
C15C C16C C18C C19C -6.7(16) . . . . ?
C15 C14 C20 C19 0.0(16) . . . . ?
C15 C16 C18 N5 178.7(7) . . . . ?
C15 C16 C18 C19 0.2(13) . . . . ?
C16 N4 C17 N5 -3.2(9) . . . . ?
C16 N4 C17 C21 173.3(7) . . . . ?
C16 C18 C19 C20 -1.5(15) . . . . ?
C16C N4C C17C N5C -0.8(10) . . . . ?
C16C N4C C17C C21C 169.4(8) . . . . ?
C16C C18C C19C C20C 9(2) . . . . ?
C16B N4B C17B N5B -1.9(10) . . . . ?
C16B N4B C17B C21B 175.0(7) . . . . ?
C16B C18B C19B C20B -1.6(13) . . . . ?
C17C N4C C16C C15C -176.7(9) . . . . ?
C17C N4C C16C C18C 0.6(11) . . . . ?
C17C N5C C18C C16C -0.3(12) . . . . ?
C17C N5C C18C C19C -175.4(14) . . . . ?
C17C C21C C22C C23C 173.1(14) . . . . ?
C17B N4B C16B C15B -176.4(9) . . . . ?
C17B N4B C16B C18B 1.0(9) . . . . ?
C17B N5B C18B C16B -1.4(10) . . . . ?
C17B N5B C18B C19B 178.3(10) . . . . ?
C17B C21B C22B C23B 175.0(12) . . . . ?
C17 N4 C16 C15 -177.3(9) . . . . ?
C17 N4 C16 C18 2.8(8) . . . . ?
C17 N5 C18 C16 -0.4(9) . . . . ?
C17 N5 C18 C19 177.8(10) . . . . ?
C17 C21 C22 C23 171.5(8) . . . . ?
C18B N5B C17B N4B 2.1(10) . . . . ?
C18B N5B C17B C21B -174.6(9) . . . . ?
C18B C19B C20B C14B 3.3(14) . . . . ?
C18C N5C C17C N4C 0.7(11) . . . . ?
C18C N5C C17C C21C -168.6(10) . . . . ?
C18C C19C C20C C14C -9(2) . . . . ?
C18 N5 C17 N4 2.3(9) . . . . ?
C18 N5 C17 C21 -173.8(8) . . . . ?
C18 C19 C20 C14 1.4(17) . . . . ?
C20B C14B C15B C16B -1.7(11) . . . . ?
C20C C14C C15C C16C -3.8(14) . . . . ?
C20 C14 C15 C16 -1.4(13) . . . . ?
C21 N6 C25 C24 0.2(10) . . . . ?
C21 N6 C25 C26 -175.5(6) . . . . ?
C21 C22 C23 C24 -1.1(13) . . . . ?
C21C N6C C25C C24C -1.0(15) . . . . ?
C21C N6C C25C C26C -174.1(8) . . . . ?
C21C C22C C23C C24C 3(3) . . . . ?
C21B N6B C25B C24B -2.5(15) . . . . ?
C21B N6B C25B C26B -173.6(8) . . . . ?
C21B C22B C23B C24B 4(2) . . . . ?
C22B C23B C24B C25B -6(2) . . . . ?
C22C C23C C24C C25C 1(3) . . . . ?
C22 C23 C24 C25 0.7(13) . . . . ?
C23C C24C C25C N6C -2(2) . . . . ?
C23C C24C C25C C26C 170.2(14) . . . . ?
C23 C24 C25 N6 -0.3(12) . . . . ?
C23 C24 C25 C26 174.7(7) . . . . ?
C23B C24B C25B N6B 5.2(18) . . . . ?
C23B C24B C25B C26B 175.7(11) . . . . ?
C24B C25B C26B N7B -145.5(10) . . . . ?
C24B C25B C26B N8B 30.7(16) . . . . ?
C24 C25 C26 N7 -150.7(8) . . . . ?
C24 C25 C26 N8 25.3(12) . . . . ?
C24C C25C C26C N7C -147.8(11) . . . . ?
C24C C25C C26C N8C 29.1(16) . . . . ?
C25C N6C C21C C17C -174.1(8) . . . . ?
C25C N6C C21C C22C 5.5(17) . . . . ?
C25B N6B C21B C17B -176.1(8) . . . . ?
C25B N6B C21B C22B 0.4(14) . . . . ?
C25 N6 C21 C17 -172.1(6) . . . . ?
C25 N6 C21 C22 -0.5(10) . . . . ?
C26 N7 C27 C28 -174.0(8) . . . . ?
C26 N7 C27 C32 2.9(8) . . . . ?
C26 N8 C32 C27 -0.8(9) . . . . ?
C26 N8 C32 C31 -179.9(9) . . . . ?
C26C N7C C27C C28C -176.6(8) . . . . ?
C26C N7C C27C C32C 2.4(9) . . . . ?
C26C N8C C32C C27C 0.6(10) . . . . ?
C26C N8C C32C C31C -178.7(10) . . . . ?
C26B N7B C27B C28B -176.5(10) . . . . ?
C26B N7B C27B C32B 6.7(10) . . . . ?
C26B N8B C32B C27B 2.1(12) . . . . ?
C26B N8B C32B C31B 178.5(13) . . . . ?
C27 N7 C26 N8 -3.4(8) . . . . ?
C27 N7 C26 C25 173.2(7) . . . . ?
C27 C28 C29 C30 -1.3(12) . . . . ?
C27 C28 C29 C33 177.3(7) . . . . ?
C27C N7C C26C N8C -2.2(9) . . . . ?
C27C N7C C26C C25C 175.1(8) . . . . ?
C27C C28C C29C C30C -0.7(12) . . . . ?
C27C C28C C29C C33C 176.0(7) . . . . ?
C27B N7B C26B N8B -5.5(11) . . . . ?
C27B N7B C26B C25B 171.3(8) . . . . ?
C27B C28B C29B C30B 1.2(14) . . . . ?
C27B C28B C29B C33B 179.9(9) . . . . ?
C28B C27B C32B N8B 177.3(9) . . . . ?
C28B C27B C32B C31B 0.3(17) . . . . ?
C28B C29B C30B C31B 0.0(18) . . . . ?
C28B C29B C33B C34B 25.0(14) . . . . ?
C28C C27C C32C N8C 177.2(8) . . . . ?
C28C C27C C32C C31C -3.4(13) . . . . ?
C28C C29C C30C C31C -0.5(15) . . . . ?
C28C C29C C33C C34C 30.0(11) . . . . ?
C28 C27 C32 N8 175.8(7) . . . . ?
C28 C27 C32 C31 -4.9(12) . . . . ?
C28 C29 C30 C31 -2.6(14) . . . . ?
C28 C29 C33 C34 24.4(12) . . . . ?
C29 C30 C31 C32 2.7(15) . . . . ?
C29 C33 C34 C35 60.1(11) . . . . ?
C29 C33 C34 C40 -118.9(10) . . . . ?
C29B C30B C31B C32B -1(2) . . . . ?
C29B C33B C34B C35B 56.3(13) . . . . ?
C29B C33B C34B C40B -122.8(11) . . . . ?
C29C C30C C31C C32C -0.2(16) . . . . ?
C29C C33C C34C C35C 54.7(11) . . . . ?
C29C C33C C34C C40C -126.2(9) . . . . ?
C30 C29 C33 C34 -156.9(8) . . . . ?
C30 C31 C32 N8 -180.0(9) . . . . ?
C30 C31 C32 C27 0.9(13) . . . . ?
C30B C29B C33B C34B -156.4(10) . . . . ?
C30B C31B C32B N8B -175.0(14) . . . . ?
C30B C31B C32B C27B 1(2) . . . . ?
C30C C29C C33C C34C -153.2(8) . . . . ?
C30C C31C C32C N8C -178.7(10) . . . . ?
C30C C31C C32C C27C 2.0(15) . . . . ?
C32B N8B C26B N7B 2.3(12) . . . . ?
C32B N8B C26B C25B -174.0(10) . . . . ?
C32B C27B C28B C29B -1.4(14) . . . . ?
C32C N8C C26C N7C 1.1(10) . . . . ?
C32C N8C C26C C25C -176.0(9) . . . . ?
C32C C27C C28C C29C 2.7(12) . . . . ?
C32 N8 C26 N7 2.7(9) . . . . ?
C32 N8 C26 C25 -173.7(7) . . . . ?
C32 C27 C28 C29 5.0(12) . . . . ?
C33B C29B C30B C31B -178.6(12) . . . . ?
C33B C34B C35B C36B 178.1(8) . . . . ?
C33B C34B C40B C39B -177.9(11) . . . . ?
C33C C29C C30C C31C -177.2(10) . . . . ?
C33C C34C C35C C36C 176.4(8) . . . . ?
C33C C34C C40C C39C -178.7(9) . . . . ?
C33 C29 C30 C31 178.7(9) . . . . ?
C33 C34 C35 C36 176.9(8) . . . . ?
C33 C34 C40 C39 -178.2(10) . . . . ?
C34B C35B C36B N9B -177.6(8) . . . . ?
C34B C35B C36B C38B 2.3(12) . . . . ?
C34C C35C C36C N9C -174.3(8) . . . . ?
C34C C35C C36C C38C 2.5(12) . . . . ?
C34 C35 C36 N9 -177.6(8) . . . . ?
C34 C35 C36 C38 3.2(13) . . . . ?
C35 C34 C40 C39 2.9(17) . . . . ?
C35 C36 C38 N10 -179.4(8) . . . . ?
C35 C36 C38 C39 -0.9(14) . . . . ?
C35C C34C C40C C39C 0.5(14) . . . . ?
C35C C36C C38C N10C -179.7(8) . . . . ?
C35C C36C C38C C39C 0.2(14) . . . . ?
C35B C34B C40B C39B 2.9(16) . . . . ?
C35B C36B C38B N10B -179.7(8) . . . . ?
C35B C36B C38B C39B -2.0(14) . . . . ?
C36B N9B C37B N10B 0.4(9) . . . . ?
C36B N9B C37B C41B 176.5(7) . . . . ?
C36B C38B C39B C40B 2.0(17) . . . . ?
C36 N9 C37 N10 0.8(10) . . . . ?
C36 N9 C37 C41 -176.3(8) . . . . ?
C36 C38 C39 C40 -0.5(16) . . . . ?
C36C N9C C37C N10C 0.2(10) . . . . ?
C36C N9C C37C C41C -179.9(8) . . . . ?
C36C C38C C39C C40C -2.4(14) . . . . ?
C37B N9B C36B C35B 179.6(8) . . . . ?
C37B N9B C36B C38B -0.4(9) . . . . ?
C37B N10B C38B C36B 0.0(10) . . . . ?
C37B N10B C38B C39B -177.4(10) . . . . ?
C37B C41B C42B C43B -177.8(10) . . . . ?
C37C N9C C36C C35C 178.3(9) . . . . ?
C37C N9C C36C C38C 1.3(9) . . . . ?
C37C N10C C38C C36C 2.2(10) . . . . ?
C37C N10C C38C C39C -177.7(10) . . . . ?
C37C C41C C42C C43C -175.8(11) . . . . ?
C37 N9 C36 C35 179.5(9) . . . . ?
C37 N9 C36 C38 -1.2(9) . . . . ?
C37 N10 C38 C36 -0.7(10) . . . . ?
C37 N10 C38 C39 -179.1(11) . . . . ?
C37 C41 C42 C43 -173.2(10) . . . . ?
C38 N10 C37 N9 -0.1(10) . . . . ?
C38 N10 C37 C41 176.9(8) . . . . ?
C38 C39 C40 C34 -0.5(18) . . . . ?
C38C N10C C37C N9C -1.6(10) . . . . ?
C38C N10C C37C C41C 178.6(9) . . . . ?
C38C C39C C40C C34C 2.0(15) . . . . ?
C38B N10B C37B N9B -0.3(10) . . . . ?
C38B N10B C37B C41B -176.0(9) . . . . ?
C38B C39B C40B C34B -2.5(18) . . . . ?
C40 C34 C35 C36 -4.1(14) . . . . ?
C40C C34C C35C C36C -2.8(12) . . . . ?
C40B C34B C35B C36B -2.7(13) . . . . ?
C41B N11B C45B C44B 7.4(15) . . . . ?
C41B N11B C45B C46B -175.7(8) . . . . ?
C41B C42B C43B C44B 0.9(18) . . . . ?
C41 N11 C45 C44 -2.6(12) . . . . ?
C41 N11 C45 C46 -175.3(7) . . . . ?
C41 C42 C43 C44 -6.8(17) . . . . ?
C41C N11C C45C C44C -0.7(16) . . . . ?
C41C N11C C45C C46C -171.7(9) . . . . ?
C41C C42C C43C C44C -1(2) . . . . ?
C42C C43C C44C C45C 1(2) . . . . ?
C42B C43B C44B C45B -0.5(19) . . . . ?
C42 C43 C44 C45 4.0(15) . . . . ?
C43 C44 C45 N11 0.4(13) . . . . ?
C43 C44 C45 C46 172.4(9) . . . . ?
C43B C44B C45B N11B -3.7(17) . . . . ?
C43B C44B C45B C46B -179.9(11) . . . . ?
C43C C44C C45C N11C 0.0(19) . . . . ?
C43C C44C C45C C46C 170.0(12) . . . . ?
C44C C45C C46C Eu2 -157.9(11) . . . . ?
C44C C45C C46C O1C -137.2(11) . . . . ?
C44C C45C C46C N12C 42.0(16) . . . . ?
C44 C45 C46 Eu2 -161.2(8) . . . . ?
C44 C45 C46 O1 -135.0(9) . . . . ?
C44 C45 C46 N12 46.8(14) . . . . ?
C44B C45B C46B Eu2 169.9(11) . . . . ?
C44B C45B C46B O1B 148.8(10) . . . . ?
C44B C45B C46B N12B -35.0(16) . . . . ?
C45 N11 C41 C37 178.5(8) . . . . ?
C45 N11 C41 C42 0.3(13) . . . . ?
C45B N11B C41B C37B 173.7(8) . . . . ?
C45B N11B C41B C42B -6.9(13) . . . . ?
C45C N11C C41C C37C 177.1(8) . . . . ?
C45C N11C C41C C42C 0.6(16) . . . . ?
C46 N12 C47 C48 83.0(17) . . . . ?
C46 N12 C49 C50 95.3(15) . . . . ?
C46B N12B C47B C48B 81.9(13) . . . . ?
C46B N12B C49B C50B 110.1(19) . . . . ?
C46C N12C C47C C48C 79.2(12) . . . . ?
C46C N12C C49C C50C 106.9(13) . . . . ?
C47C N12C C46C Eu2 54.5(17) . . . . ?
C47C N12C C46C O1C 12.3(14) . . . . ?
C47C N12C C46C C45C -166.9(9) . . . . ?
C47C N12C C49C C50C -68.2(15) . . . . ?
C47B N12B C46B Eu2 -44.7(18) . . . . ?
C47B N12B C46B O1B -3.6(15) . . . . ?
C47B N12B C46B C45B -179.7(9) . . . . ?
C47B N12B C49B C50B -87.3(19) . . . . ?
C47 N12 C46 Eu2 51.6(17) . . . . ?
C47 N12 C46 O1 2.8(15) . . . . ?
C47 N12 C46 C45 -179.1(10) . . . . ?
C47 N12 C49 C50 -76.9(15) . . . . ?
C49 N12 C46 Eu2 -120.5(11) . . . . ?
C49 N12 C46 O1 -169.3(10) . . . . ?
C49 N12 C46 C45 8.8(16) . . . . ?
C49 N12 C47 C48 -104.1(18) . . . . ?
C49C N12C C46C Eu2 -120.7(14) . . . . ?
C49C N12C C46C O1C -162.9(11) . . . . ?
C49C N12C C46C C45C 17.9(16) . . . . ?
C49C N12C C47C C48C -105.3(12) . . . . ?
C49B N12B C46B Eu2 117.1(16) . . . . ?
C49B N12B C46B O1B 158.2(14) . . . . ?
C49B N12B C46B C45B -17.9(18) . . . . ?
C49B N12B C47B C48B -82.0(15) . . . . ?
C51 C2 C3 C4 174.6(11) . . . . ?
C51B C2B C3B C4B 176.6(10) . . . . ?
C51C C2C C3C C4C -179.2(12) . . . . ?
C52C N3C C6C N2C -177.9(9) . . . . ?
C52C N3C C6C C5C 2.1(16) . . . . ?
C52C N3C C12C C7C 177.1(9) . . . . ?
C52C N3C C12C C11C 3.7(16) . . . . ?
C52 N3 C6 N2 -171.9(12) . . . . ?
C52 N3 C6 C5 3.5(19) . . . . ?
C52 N3 C12 C7 172.2(11) . . . . ?
C52 N3 C12 C11 -5(2) . . . . ?
C52B N3B C6B N2B -179.5(8) . . . . ?
C52B N3B C6B C5B -2.2(15) . . . . ?
C52B N3B C12B C7B 177.7(8) . . . . ?
C52B N3B C12B C11B 1.7(14) . . . . ?
C53B N5B C17B N4B -173.0(10) . . . . ?
C53B N5B C17B C21B 10.3(16) . . . . ?
C53B N5B C18B C16B 174.3(9) . . . . ?
C53B N5B C18B C19B -6.1(17) . . . . ?
C53C N5C C17C N4C -178.1(12) . . . . ?
C53C N5C C17C C21C 12.6(18) . . . . ?
C53C N5C C18C C16C 178.5(12) . . . . ?
C53C N5C C18C C19C 3(2) . . . . ?
C53 N5 C17 N4 -174.0(8) . . . . ?
C53 N5 C17 C21 9.9(14) . . . . ?
C53 N5 C18 C16 175.9(8) . . . . ?
C53 N5 C18 C19 -5.9(16) . . . . ?
C54B N8B C26B N7B -175.2(11) . . . . ?
C54B N8B C26B C25B 8.6(18) . . . . ?
C54B N8B C32B C27B 179.7(11) . . . . ?
C54B N8B C32B C31B -4(2) . . . . ?
C54 N8 C26 N7 -173.1(8) . . . . ?
C54 N8 C26 C25 10.5(13) . . . . ?
C54 N8 C32 C27 175.2(8) . . . . ?
C54 N8 C32 C31 -4.0(15) . . . . ?
C54C N8C C26C N7C -171.4(10) . . . . ?
C54C N8C C26C C25C 11.5(16) . . . . ?
C54C N8C C32C C27C 173.7(9) . . . . ?
C54C N8C C32C C31C -5.6(16) . . . . ?
C55 N10 C37 N9 173.3(10) . . . . ?
C55 N10 C37 C41 -9.7(16) . . . . ?
C55 N10 C38 C36 -174.6(10) . . . . ?
C55 N10 C38 C39 7.0(18) . . . . ?
C55C N10C C37C N9C 175.6(10) . . . . ?
C55C N10C C37C C41C -4.3(16) . . . . ?
C55C N10C C38C C36C -175.2(9) . . . . ?
C55C N10C C38C C39C 4.9(16) . . . . ?
C55B N10B C37B N9B -173.7(9) . . . . ?
C55B N10B C37B C41B 10.6(15) . . . . ?
C55B N10B C38B C36B 173.4(10) . . . . ?
C55B N10B C38B C39B -4.1(18) . . . . ?
O23T S8 C8T F22T 74(5) . . . . ?
O23T S8 C8T F23T -42(3) . . . . ?
O23T S8 C8T F24T -163(3) . . . . ?
O24T S8 C8T F22T -171(4) . . . . ?
O24T S8 C8T F23T 73(3) . . . . ?
O24T S8 C8T F24T -49(3) . . . . ?
O26T S8 C8T F22T -54(5) . . . . ?
O26T S8 C8T F23T -170(2) . . . . ?
O26T S8 C8T F24T 69(3) . . . . ?
C7T F19T F21T F20T 40.9(18) . . . . ?
C7T F19T F21T S7 -42.4(17) . . . . ?
C7T F20T F21T F19T -43.1(18) . . . . ?
C7T F20T F21T S7 53.5(15) . . . . ?
C7T S7 O19T O20T -97(2) . . . . ?
C7T S7 O20T O19T 118.7(15) . . . . ?
F19T C7T F20T F21T 62(3) . . . . ?
F19T C7T F21T F20T -123(2) . . . . ?
F19T C7T F21T S7 128(2) . . . . ?
F19T C7T S7 F21T -61(3) . . . . ?
F19T C7T S7 O19T -106(3) . . . . ?
F19T C7T S7 O20T 177(3) . . . . ?
F19T C7T S7 O21T 23(4) . . . . ?
F20T C7T F19T F21T -65(3) . . . . ?
F20T C7T F21T F19T 123(2) . . . . ?
F20T C7T F21T S7 -109.5(19) . . . . ?
F20T C7T S7 F21T 73(3) . . . . ?
F20T C7T S7 O19T 29(3) . . . . ?
F20T C7T S7 O20T -49(3) . . . . ?
F20T C7T S7 O21T 158(2) . . . . ?
F21T C7T S7 O19T -44(3) . . . . ?
F21T C7T S7 O20T -122(3) . . . . ?
F21T C7T S7 O21T 85(3) . . . . ?
F21T S7 O19T O20T -125(2) . . . . ?
F21T S7 O20T O19T 76.5(19) . . . . ?
S7 C7T F19T F21T 66(3) . . . . ?
S7 C7T F20T F21T -76(3) . . . . ?
S7 C7T F21T F19T -128(2) . . . . ?
S7 C7T F21T F20T 109.5(19) . . . . ?
O21T S7 O19T O20T 131(2) . . . . ?
O21T S7 O20T O19T -96(3) . . . . ?
O13T S5 C5T F13T 64.1(14) . . . . ?
O13T S5 C5T F14T -62.5(18) . . . . ?
O13T S5 C5T F15T 160.0(15) . . . . ?
O14T S5 C5T F13T -92.9(18) . . . . ?
O14T S5 C5T F14T 140(2) . . . . ?
O14T S5 C5T F15T 3(2) . . . . ?
O15T S5 C5T F13T 176.3(17) . . . . ?
O15T S5 C5T F14T 50(2) . . . . ?
O15T S5 C5T F15T -88(2) . . . . ?
F1TA C1TA S1A O1TA 69(2) . . . . ?
F1TA C1TA S1A O2TA 178(2) . . . . ?
F1TA C1TA S1A O3TA -79(2) . . . . ?
F2TA C1TA S1A O1TA -55(3) . . . . ?
F2TA C1TA S1A O2TA 54(2) . . . . ?
F2TA C1TA S1A O3TA 157(2) . . . . ?
F3TA C1TA S1A O1TA -172(2) . . . . ?
F3TA C1TA S1A O2TA -63(2) . . . . ?
F3TA C1TA S1A O3TA 40(3) . . . . ?
F1TB C1TB S1B O1TB 67.3(13) . . . . ?
F1TB C1TB S1B O2TB 179.8(11) . . . . ?
F1TB C1TB S1B O3TB -63.0(13) . . . . ?
F2TB C1TB S1B O1TB -45.8(16) . . . . ?
F2TB C1TB S1B O2TB 66.7(15) . . . . ?
F2TB C1TB S1B O3TB -176.1(13) . . . . ?
F3TB C1TB S1B O1TB -176.0(14) . . . . ?
F3TB C1TB S1B O2TB -63.5(16) . . . . ?
F3TB C1TB S1B O3TB 53.7(17) . . . . ?
F4T C2T S2 O4T -61(2) . . . . ?
F4T C2T S2 O5T 50(2) . . . . ?
F4T C2T S2 O6T -176(2) . . . . ?
F5T C2T S2 O4T 66(2) . . . . ?
F5T C2T S2 O5T 176(2) . . . . ?
F5T C2T S2 O6T -50(2) . . . . ?
F6T C2T S2 O4T 169.7(18) . . . . ?
F6T C2T S2 O5T -79.8(19) . . . . ?
F6T C2T S2 O6T 54(2) . . . . ?
F3 C1A S9 O7 -73(2) . . . . ?
F3 C1A S9 O8 40(2) . . . . ?
F3 C1A S9 O9 164(2) . . . . ?
F4 C1A S9 O7 172.2(19) . . . . ?
F4 C1A S9 O8 -74(2) . . . . ?
F4 C1A S9 O9 49(2) . . . . ?
F5 C1A S9 O7 58.4(19) . . . . ?
F5 C1A S9 O8 171.9(18) . . . . ?
F5 C1A S9 O9 -65(2) . . . . ?
O7T S3 C3T F7T 47(2) . . . . ?
O7T S3 C3T F8T 176(2) . . . . ?
O7T S3 C3T F9T -66(2) . . . . ?
O8T S3 C3T F7T 172.7(18) . . . . ?
O8T S3 C3T F8T -59(2) . . . . ?
O8T S3 C3T F9T 60(2) . . . . ?
O9T S3 C3T F7T -70(2) . . . . ?
O9T S3 C3T F8T 59(2) . . . . ?
O9T S3 C3T F9T 177.1(17) . . . . ?
F16T C6T S6 O16T -59.9(17) . . . . ?
F16T C6T S6 O17T -173.4(16) . . . . ?
F16T C6T S6 O18T 60.1(17) . . . . ?
F17T C6T S6 O16T 56(2) . . . . ?
F17T C6T S6 O17T -57(2) . . . . ?
F17T C6T S6 O18T 176.2(18) . . . . ?
F18T C6T S6 O16T -173.6(16) . . . . ?
F18T C6T S6 O17T 72.8(19) . . . . ?
F18T C6T S6 O18T -53.6(19) . . . . ?
F10T C4T S4 O10T 60.6(17) . . . . ?
F10T C4T S4 O11T -63.0(16) . . . . ?
F10T C4T S4 O12T 174.2(13) . . . . ?
F11T C4T S4 O10T -57.3(19) . . . . ?
F11T C4T S4 O11T 179.0(16) . . . . ?
F11T C4T S4 O12T 56.3(18) . . . . ?
F12T C4T S4 O10T -177.2(16) . . . . ?
F12T C4T S4 O11T 59.2(17) . . . . ?
F12T C4T S4 O12T -63.6(17) . . . . ?

loop_
_exptl_oxdiff_crystal_face_indexfrac_h
_exptl_oxdiff_crystal_face_indexfrac_k
_exptl_oxdiff_crystal_face_indexfrac_l
_exptl_oxdiff_crystal_face_x
_exptl_oxdiff_crystal_face_y
_exptl_oxdiff_crystal_face_z
-0.0002 0.0003 0.9995 -0.0311 -0.0066 -0.0059
0.0002 -0.0003 -0.9995 0.0311 0.0066 0.0059
0.9997 -1.9999 -0.9993 -0.0085 0.1673 0.0743
0.9954 5.0016 2.0129 0.0123 -0.2571 -0.5191
1.9976 -0.9993 -0.9933 0.0008 0.1546 -0.1041
-1.9976 0.9993 0.9933 -0.0008 -0.1546 0.1041
-4.9911 -2.0029 -0.0244 0.0024 -0.1100 0.6450
-2.9982 4.9991 0.9970 0.0714 -0.4310 -0.1288

loop_
_smtbx_masks_void_nr
_smtbx_masks_void_average_x
_smtbx_masks_void_average_y
_smtbx_masks_void_average_z
_smtbx_masks_void_volume
_smtbx_masks_void_count_electrons
_smtbx_masks_void_content
1 -0.689 -0.028 -0.875 3882.7 1007.0 '2 CF3SO3,24 C3H8O'
2 0.373 0.790 0.812 17.0 0.0 ?
3 0.383 0.720 0.623 14.9 0.0 ?
4 0.617 0.280 0.377 14.9 0.0 ?
5 0.627 0.210 0.188 17.0 0.0 ?
